data_4102764
loop_
_publ_author_name
'Christina Y. Tang'
'Amber L. Thompson'
'Simon Aldridge'

_publ_contact_author 'Simon Aldridge'
_publ_contact_author_email simon.aldridge@chem.ox.ac.uk
_publ_section_title
;
 Dehydrogenation of Saturated CC and BN Bonds at Cationic N-Heterocyclic
 Carbene Stabilized M(III) Centers (M = Rh, Ir)
;
_journal_name_full 'Journal of the American Chemical Society'
_journal_page_first 10578
_journal_page_last 10591
_journal_paper_doi 10.1021/ja1043787
_journal_volume 132
_journal_year 2010
_chemical_formula_moiety 'C54 H74 B N5 Rh, C32 H12 B F24'
_chemical_formula_sum 'C86 H86 B2 F24 N5 Rh'
_chemical_formula_weight 1770.13
_space_group_IT_number 14
_symmetry_cell_setting monoclinic
_symmetry_space_group_name_Hall '-P 2yn'
_symmetry_space_group_name_H-M 'P 1 21/n 1'
_atom_sites_solution_hydrogens geom
_atom_sites_solution_primary direct
_audit_creation_date 09-11-01
_audit_creation_method CRYSTALS_ver_12.90
_cell_angle_alpha 90
_cell_angle_beta 93.21349(18)
_cell_angle_gamma 90
_cell_formula_units_Z 12
_cell_length_a 13.0947(1)
_cell_length_b 36.5759(1)
_cell_length_c 54.0064(2)
_cell_measurement_reflns_used 48767
_cell_measurement_temperature 150
_cell_measurement_theta_max 27
_cell_measurement_theta_min 5
_cell_volume 25825.7(2)
_computing_cell_refinement 'DENZO/SCALEPACK (Otwinowski & Minor, 1997)'
_computing_data_collection 'COLLECT (Nonius, 2001).'
_computing_data_reduction 'DENZO/SCALEPACK (Otwinowski & Minor, 1997)'
_computing_molecular_graphics 'CAMERON (Watkin et al., 1996)'
_computing_publication_material 'CRYSTALS (Betteridge et al., 2003)'
_computing_structure_refinement 'CRYSTALS (Betteridge et al., 2003)'
_computing_structure_solution 'SIR92 (Altomare et al., 1994)'
_diffrn_ambient_temperature 150
_diffrn_measured_fraction_theta_full 0.966
_diffrn_measured_fraction_theta_max 0.958
_diffrn_measurement_device 'Nonius KappaCCD'
_diffrn_measurement_device_type Area
_diffrn_measurement_method \w
_diffrn_radiation_monochromator graphite
_diffrn_radiation_type 'Mo K\a'
_diffrn_radiation_wavelength 0.71073
_diffrn_reflns_av_R_equivalents 0.046
_diffrn_reflns_limit_h_max 16
_diffrn_reflns_limit_h_min -16
_diffrn_reflns_limit_k_max 45
_diffrn_reflns_limit_k_min -46
_diffrn_reflns_limit_l_max 69
_diffrn_reflns_limit_l_min -69
_diffrn_reflns_number 205087
_diffrn_reflns_theta_full 25.192
_diffrn_reflns_theta_max 27.088
_diffrn_reflns_theta_min 5.103
_diffrn_standards_number 0
_exptl_absorpt_coefficient_mu 0.296
_exptl_absorpt_correction_T_max 0.95
_exptl_absorpt_correction_T_min 0.84
_exptl_absorpt_correction_type multi-scan
_exptl_absorpt_process_details 'DENZO/SCALEPACK (Otwinowski & Minor, 1997)'
_exptl_crystal_colour clear_pale_yellow
_exptl_crystal_density_diffrn 1.366
_exptl_crystal_density_meas ?
_exptl_crystal_density_method 'not measured'
_exptl_crystal_description block
_exptl_crystal_F_000 10896.003
_exptl_crystal_size_max 0.210
_exptl_crystal_size_mid 0.200
_exptl_crystal_size_min 0.180
_refine_diff_density_max 2.12
_refine_diff_density_min -1.57
_refine_ls_extinction_method None
_refine_ls_goodness_of_fit_ref 0.9618
_refine_ls_hydrogen_treatment none
_refine_ls_matrix_type full
_refine_ls_number_parameters 3734
_refine_ls_number_reflns 54509
_refine_ls_number_restraints 5827
_refine_ls_R_factor_all 0.1276
_refine_ls_R_factor_gt 0.0751
_refine_ls_shift/su_max 0.0075104
_refine_ls_shift/su_mean 4.2537961
_refine_ls_structure_factor_coef Fsqd
_refine_ls_weighting_details
;
 Method, part 1, Chebychev polynomial, (Watkin, 1994, Prince, 1982) 
 [weight] = 1.0/[A~0~*T~0~(x)+A~1~*T~1~(x) ... +A~n-1~]*T~n-1~(x)] 
 where A~i~ are the Chebychev coefficients listed below and x= Fcalc/Fmax 
 Method = Robust Weighting (Prince, 1982) 
 W = [weight] * [1-(deltaF/6*sigmaF)^2^]^2^ 
 A~i~ are: 
 20.9 29.0 13.2 3.02 
;
_refine_ls_weighting_scheme calc
_refine_ls_wR_factor_all 0.2065
_refine_ls_wR_factor_gt 0.1584
_refine_ls_wR_factor_ref 0.2065
_reflns_limit_h_max 16
_reflns_limit_h_min -16
_reflns_limit_k_max 46
_reflns_limit_k_min 0
_reflns_limit_l_max 69
_reflns_limit_l_min 0
_reflns_number_gt 33770
_reflns_number_total 54515
_reflns_threshold_expression I>2.0\s(I)
_oxford_diffrn_Wilson_B_factor 2.47
_oxford_diffrn_Wilson_scale 159.79
_oxford_refine_ls_r_factor_ref 0.1276
_oxford_refine_ls_scale 0.096717(16)
_oxford_reflns_number_all 54509
_oxford_reflns_threshold_expression_ref I>-3.0\s(I)
_oxford_structure_analysis_title 055ct09
_cod_data_source_file ja1043787_si_002_10.cif
_cod_data_source_block 12
_cod_depositor_comments
;
The following automatic conversions were performed:

'_exptl_crystal_density_meas' value 'not measured' was changed to '?'
- the value is perceived as not measured.

Automatic conversion script
Id: cif_fix_values 3008 2015-01-20 13:52:24Z robertas 
;
_cod_original_sg_symbol_H-M 'P 21/n '
_cod_database_code 4102764

loop_
_symmetry_equiv_pos_as_xyz
x,y,z
-x,-y,-z
x+1/2,-y+1/2,z+1/2
-x+1/2,y+1/2,-z+1/2

loop_
_atom_site_label
_atom_site_type_symbol
_atom_site_fract_x
_atom_site_fract_y
_atom_site_fract_z
_atom_site_U_iso_or_equiv
_atom_site_occupancy
_atom_site_adp_type
_atom_site_refinement_flags_posn
_atom_site_refinement_flags_adp
_atom_site_refinement_flags_occupancy
_atom_site_disorder_assembly
_atom_site_disorder_group
Rh101 Rh 0.70178(3) 0.661089(11) 0.244376(8) 0.0340 1.0000 Uani . U . . .
C102 C 0.7654(5) 0.66750(15) 0.21072(11) 0.0422 1.0000 Uani . U . . .
N103 N 0.7595(5) 0.64406(14) 0.19112(10) 0.0567 1.0000 Uani . U . . .
C104 C 0.7928(8) 0.66022(19) 0.16967(14) 0.0772 1.0000 Uani . U . . .
C105 C 0.8201(7) 0.69418(19) 0.17575(13) 0.0717 1.0000 Uani . U . . .
N106 N 0.8022(5) 0.69875(13) 0.20064(10) 0.0507 1.0000 Uani . U . . .
C107 C 0.8318(5) 0.73165(16) 0.21403(11) 0.0445 1.0000 Uani . U . . .
C108 C 0.7655(5) 0.76117(16) 0.21373(11) 0.0442 1.0000 Uani . U . . .
C109 C 0.8001(6) 0.79311(17) 0.22522(12) 0.0513 1.0000 Uani . U . . .
C110 C 0.8962(6) 0.79587(19) 0.23712(14) 0.0594 1.0000 Uani . U . . .
C111 C 0.9334(8) 0.8310(2) 0.24920(17) 0.0859 1.0000 Uani . U . . .
C112 C 0.9592(6) 0.7656(2) 0.23694(15) 0.0636 1.0000 Uani . U . . .
C113 C 0.9301(6) 0.73298(19) 0.22529(14) 0.0580 1.0000 Uani . U . . .
C114 C 1.0032(7) 0.7013(2) 0.2238(2) 0.0917 1.0000 Uani . U . . .
C115 C 0.6605(6) 0.75935(19) 0.20077(14) 0.0598 1.0000 Uani . U . . .
C116 C 0.7348(6) 0.60553(17) 0.19300(12) 0.0538 1.0000 Uani . U . . .
C117 C 0.8150(6) 0.58150(18) 0.19809(13) 0.0587 1.0000 Uani . U . . .
C118 C 0.9243(7) 0.5942(2) 0.20003(18) 0.0807 1.0000 Uani . U . . .
C119 C 0.7898(7) 0.54434(18) 0.20054(13) 0.0622 1.0000 Uani . U . . .
C120 C 0.6905(7) 0.53222(18) 0.19815(13) 0.0644 1.0000 Uani . U . . .
C121 C 0.6656(9) 0.4920(2) 0.20118(18) 0.0949 1.0000 Uani . U . . .
C122 C 0.6139(7) 0.55727(18) 0.19229(13) 0.0616 1.0000 Uani . U . . .
C123 C 0.6348(6) 0.59458(17) 0.18915(12) 0.0551 1.0000 Uani . U . . .
C124 C 0.5499(7) 0.6202(2) 0.18082(15) 0.0731 1.0000 Uani . U . . .
C125 C 0.6004(4) 0.66429(16) 0.27237(10) 0.0367 1.0000 Uani . U . . .
N126 N 0.5105(4) 0.64610(15) 0.27384(9) 0.0455 1.0000 Uani . U . . .
C127 C 0.4735(5) 0.6159(2) 0.25830(12) 0.0538 1.0000 Uani . U . . .
C128 C 0.5029(6) 0.5809(2) 0.26515(15) 0.0669 1.0000 Uani . U . . .
C129 C 0.5727(7) 0.5737(2) 0.28745(17) 0.0771 1.0000 Uani . U . . .
C130 C 0.4631(8) 0.5517(3) 0.25140(19) 0.0899 1.0000 Uani . U . . .
C131 C 0.3943(9) 0.5568(4) 0.2321(2) 0.1066 1.0000 Uani . U . . .
C132 C 0.3649(8) 0.5920(4) 0.22552(18) 0.1027 1.0000 Uani . U . . .
C133 C 0.4040(6) 0.6231(3) 0.23856(15) 0.0769 1.0000 Uani . U . . .
C134 C 0.3718(7) 0.6614(3) 0.23167(18) 0.0965 1.0000 Uani . U . . .
C135 C 0.3452(12) 0.5243(4) 0.2176(3) 0.1651 1.0000 Uani . U . . .
C136 C 0.4558(5) 0.6597(2) 0.29300(13) 0.0572 1.0000 Uani . U . . .
C137 C 0.5102(5) 0.6866(2) 0.30378(13) 0.0578 1.0000 Uani . U . . .
N138 N 0.5987(4) 0.68942(14) 0.29093(9) 0.0432 1.0000 Uani . U . . .
C139 C 0.6817(5) 0.71357(17) 0.29796(11) 0.0430 1.0000 Uani . U . . .
C140 C 0.7514(5) 0.7024(2) 0.31664(12) 0.0527 1.0000 Uani . U . . .
C141 C 0.8347(6) 0.7248(2) 0.32282(13) 0.0600 1.0000 Uani . U . . .
C142 C 0.8473(6) 0.7582(2) 0.31089(14) 0.0603 1.0000 Uani . U . . .
C143 C 0.7732(5) 0.76932(19) 0.29324(13) 0.0543 1.0000 Uani . U . . .
C144 C 0.6884(5) 0.74780(18) 0.28650(11) 0.0459 1.0000 Uani . U . . .
C145 C 0.6055(5) 0.76182(19) 0.26833(14) 0.0560 1.0000 Uani . U . . .
C146 C 0.9392(7) 0.7819(3) 0.31746(18) 0.0887 1.0000 Uani . U . . .
C147 C 0.7359(6) 0.6669(2) 0.33025(14) 0.0692 1.0000 Uani . U . . .
B148 B 0.8156(5) 0.62402(19) 0.26230(13) 0.0401 1.0000 Uani . U . . .
N149 N 0.8849(4) 0.59965(14) 0.27321(10) 0.0496 1.0000 Uani . U . . .
C150 C 0.8643(6) 0.55934(19) 0.27207(15) 0.0652 1.0000 Uani . U . . .
C151 C 0.8443(7) 0.5439(2) 0.29705(17) 0.0749 1.0000 Uani . U . . .
C152 C 0.8167(8) 0.5033(2) 0.2957(2) 0.1049 1.0000 Uani . U . . .
C153 C 0.8982(10) 0.4815(3) 0.2833(2) 0.1239 1.0000 Uani . U . . .
C154 C 0.9172(10) 0.4973(2) 0.2584(2) 0.1162 1.0000 Uani . U . . .
C155 C 0.9465(7) 0.5378(2) 0.2596(2) 0.0896 1.0000 Uani . U . . .
C156 C 0.9796(5) 0.61009(19) 0.28791(15) 0.0580 1.0000 Uani . U . . .
C157 C 0.9576(7) 0.6310(2) 0.31103(15) 0.0711 1.0000 Uani . U . . .
C158 C 1.0563(8) 0.6407(3) 0.3260(2) 0.1009 1.0000 Uani . U . . .
C159 C 1.1291(9) 0.6614(3) 0.3105(3) 0.1191 1.0000 Uani . U . . .
C160 C 1.1516(8) 0.6408(4) 0.2871(3) 0.1212 1.0000 Uani . U . . .
C161 C 1.0525(6) 0.6308(3) 0.27197(19) 0.0893 1.0000 Uani . U . . .
B201 B 0.1338(3) 0.62523(10) 0.43049(7) 0.0339 1.0000 Uani D U . . .
C202 C 0.1017(3) 0.60511(11) 0.45616(8) 0.0341 1.0000 Uani D U . . .
C203 C 0.1385(3) 0.57092(11) 0.46322(8) 0.0346 1.0000 Uani D U . . .
C204 C 0.1058(3) 0.55270(10) 0.48383(7) 0.0365 1.0000 Uani D U . . .
C205 C 0.0308(4) 0.56739(15) 0.49835(11) 0.0421 1.0000 Uani D U . . .
C206 C -0.0088(4) 0.60116(13) 0.49148(8) 0.0399 1.0000 Uani D U . . .
C207 C 0.0260(4) 0.61973(15) 0.47100(10) 0.0373 1.0000 Uani D U . . .
C208 C -0.09644(19) 0.61690(8) 0.50430(5) 0.0534 1.0000 Uani D U . . .
F209 F -0.0863(3) 0.65233(10) 0.50982(7) 0.0647 1.0000 Uani D U . . .
F210 F -0.1850(3) 0.61466(11) 0.49078(7) 0.0723 1.0000 Uani D U . . .
F211 F -0.1130(3) 0.60003(10) 0.52588(7) 0.0712 1.0000 Uani D U . . .
C212 C 0.15041(19) 0.51638(6) 0.49012(5) 0.0442 1.0000 Uani D U . . .
F213 F 0.1144(3) 0.50098(8) 0.51054(6) 0.0555 1.0000 Uani D U . . .
F214 F 0.2525(3) 0.51743(8) 0.49455(7) 0.0580 1.0000 Uani D U . . .
F215 F 0.1340(3) 0.49179(8) 0.47190(6) 0.0564 1.0000 Uani D U . . .
C216 C 0.0441(3) 0.60847(12) 0.41048(8) 0.0353 1.0000 Uani D U . . .
C217 C 0.0612(3) 0.57848(12) 0.39511(8) 0.0387 1.0000 Uani D U . . .
C218 C -0.0173(3) 0.56329(12) 0.37946(8) 0.0478 1.0000 Uani D U . . .
C219 C -0.1151(5) 0.57726(19) 0.37925(12) 0.0533 1.0000 Uani D U . . .
C220 C -0.1336(4) 0.60660(16) 0.39446(10) 0.0542 1.0000 Uani D U . . .
C221 C -0.0550(4) 0.62106(17) 0.40976(11) 0.0437 1.0000 Uani D U . . .
C222 C -0.2384(2) 0.62249(11) 0.39572(6) 0.0787 1.0000 Uani D U . . .
F223 F -0.2430(3) 0.65783(14) 0.39192(9) 0.0872 1.0000 Uani D U . . .
F224 F -0.3053(3) 0.60847(13) 0.37898(10) 0.1034 1.0000 Uani D U . . .
F225 F -0.2780(3) 0.61708(18) 0.41737(10) 0.1418 1.0000 Uani D U . . .
C226 C 0.0071(2) 0.53235(8) 0.36305(5) 0.0621 1.0000 Uani D U . . .
F227 F 0.0692(4) 0.50754(11) 0.37376(7) 0.0822 1.0000 Uani D U . . .
F228 F -0.0762(3) 0.51335(11) 0.35492(7) 0.0850 1.0000 Uani D U . . .
F229 F 0.0519(3) 0.54299(11) 0.34268(7) 0.0824 1.0000 Uani D U . . .
C230 C 0.1235(3) 0.66981(11) 0.43040(6) 0.0329 1.0000 Uani D U . . .
C231 C 0.1453(3) 0.69118(11) 0.45160(7) 0.0358 1.0000 Uani D U . . .
C232 C 0.1382(3) 0.72935(11) 0.45113(7) 0.0415 1.0000 Uani D U . . .
C233 C 0.1084(4) 0.74725(16) 0.42977(13) 0.0439 1.0000 Uani D U . . .
C234 C 0.0882(3) 0.72718(14) 0.40831(10) 0.0423 1.0000 Uani D U . . .
C235 C 0.0958(4) 0.68934(15) 0.40896(11) 0.0382 1.0000 Uani D U . . .
C236 C 0.0487(2) 0.74515(9) 0.38465(6) 0.0627 1.0000 Uani D U . . .
F237 F 0.0805(4) 0.72993(15) 0.36452(8) 0.1166 1.0000 Uani D U . . .
F238 F -0.0502(3) 0.74456(13) 0.38170(8) 0.0881 1.0000 Uani D U . . .
F239 F 0.0743(4) 0.77948(13) 0.38336(10) 0.1327 1.0000 Uani D U . . .
C240 C 0.1575(3) 0.75013(9) 0.47459(6) 0.0575 1.0000 Uani D U . . .
C244 C 0.2489(3) 0.61547(12) 0.42246(7) 0.0323 1.0000 Uani D U . . .
C245 C 0.2782(3) 0.61879(12) 0.39804(7) 0.0352 1.0000 Uani D U . . .
C246 C 0.3765(3) 0.61059(12) 0.39143(7) 0.0404 1.0000 Uani D U . . .
C247 C 0.4506(4) 0.59919(14) 0.40851(12) 0.0403 1.0000 Uani D U . . .
C248 C 0.4259(4) 0.59584(12) 0.43287(10) 0.0385 1.0000 Uani D U . . .
C249 C 0.3281(4) 0.60448(12) 0.43979(10) 0.0330 1.0000 Uani D U . . .
C250 C 0.5057(2) 0.58348(8) 0.45176(6) 0.0564 1.0000 Uani D U . . .
F251 F 0.5658(3) 0.60949(12) 0.46033(9) 0.1031 1.0000 Uani D U . . .
F252 F 0.5677(3) 0.55882(12) 0.44326(8) 0.0868 1.0000 Uani D U . . .
F253 F 0.4672(3) 0.56847(15) 0.47127(9) 0.1127 1.0000 Uani D U . . .
C254 C 0.4031(3) 0.61521(10) 0.36490(6) 0.0602 1.0000 Uani D U . . .
Rh301 Rh 0.60392(3) 0.347798(11) 0.411744(7) 0.0305 1.0000 Uani . U . . .
C302 C 0.6292(4) 0.34998(15) 0.44984(10) 0.0338 1.0000 Uani . U . . .
N303 N 0.6941(4) 0.37306(14) 0.46257(9) 0.0397 1.0000 Uani . U . . .
C304 C 0.7046(5) 0.36355(19) 0.48760(11) 0.0465 1.0000 Uani . U . . .
C305 C 0.6456(5) 0.33439(19) 0.49048(11) 0.0472 1.0000 Uani . U . . .
N306 N 0.5996(4) 0.32619(13) 0.46734(8) 0.0377 1.0000 Uani . U . . .
C307 C 0.5257(4) 0.29741(16) 0.46284(10) 0.0373 1.0000 Uani . U . . .
C308 C 0.4242(5) 0.30480(17) 0.46727(11) 0.0416 1.0000 Uani . U . . .
C309 C 0.3521(5) 0.27797(18) 0.46141(12) 0.0483 1.0000 Uani . U . . .
C310 C 0.3796(5) 0.24444(17) 0.45165(12) 0.0470 1.0000 Uani . U . . .
C311 C 0.2990(6) 0.2159(2) 0.44435(18) 0.0745 1.0000 Uani . U . . .
C312 C 0.4821(5) 0.23754(17) 0.44866(11) 0.0437 1.0000 Uani . U . . .
C313 C 0.5582(5) 0.26336(16) 0.45435(10) 0.0404 1.0000 Uani . U . . .
C314 C 0.6689(5) 0.25453(19) 0.45182(12) 0.0490 1.0000 Uani . U . . .
C315 C 0.3950(5) 0.34112(18) 0.47814(13) 0.0522 1.0000 Uani . U . . .
C316 C 0.7507(5) 0.4022(2) 0.45236(12) 0.0529 1.0000 Uani . U . . .
C317 C 0.8502(6) 0.3938(3) 0.44537(15) 0.0780 1.0000 Uani . U . . .
C318 C 0.8921(7) 0.3555(3) 0.4480(2) 0.1065 1.0000 Uani . U . . .
C319 C 0.9072(8) 0.4222(4) 0.43653(18) 0.1142 1.0000 Uani . U . . .
C320 C 0.8690(11) 0.4569(4) 0.43401(18) 0.1257 1.0000 Uani . U . . .
C321 C 0.9329(14) 0.4884(5) 0.4244(3) 0.2121 1.0000 Uani . U . . .
C322 C 0.7710(10) 0.4642(3) 0.44073(17) 0.1074 1.0000 Uani . U . . .
C323 C 0.7090(7) 0.4366(2) 0.45080(15) 0.0723 1.0000 Uani . U . . .
C324 C 0.6032(7) 0.4439(2) 0.45911(19) 0.0895 1.0000 Uani . U . . .
C325 C 0.6163(4) 0.33904(15) 0.37460(10) 0.0341 1.0000 Uani . U . . .
N326 N 0.6227(4) 0.36341(13) 0.35545(9) 0.0402 1.0000 Uani . U . . .
C327 C 0.6189(5) 0.40262(16) 0.35730(11) 0.0427 1.0000 Uani . U . . .
C328 C 0.5321(5) 0.42057(17) 0.34759(13) 0.0502 1.0000 Uani . U . . .
C329 C 0.4423(5) 0.39975(19) 0.33574(14) 0.0571 1.0000 Uani . U . . .
C330 C 0.5309(6) 0.45868(19) 0.34852(16) 0.0654 1.0000 Uani . U . . .
C331 C 0.6137(7) 0.4782(2) 0.35859(18) 0.0745 1.0000 Uani . U . . .
C332 C 0.6995(6) 0.4595(2) 0.36757(15) 0.0660 1.0000 Uani . U . . .
C333 C 0.7048(5) 0.42117(18) 0.36678(12) 0.0511 1.0000 Uani . U . . .
C334 C 0.8016(5) 0.4022(2) 0.37536(13) 0.0611 1.0000 Uani . U . . .
C335 C 0.6103(9) 0.5199(2) 0.3591(3) 0.1172 1.0000 Uani . U . . .
C336 C 0.6375(5) 0.34554(18) 0.33326(11) 0.0488 1.0000 Uani . U . . .
C337 C 0.6394(5) 0.30988(18) 0.33801(11) 0.0474 1.0000 Uani . U . . .
N338 N 0.6275(4) 0.30593(13) 0.36325(8) 0.0385 1.0000 Uani . U . . .
C339 C 0.6405(5) 0.27091(15) 0.37518(10) 0.0383 1.0000 Uani . U . . .
C340 C 0.5557(5) 0.24958(16) 0.37971(11) 0.0420 1.0000 Uani . U . . .
C341 C 0.5735(6) 0.21426(17) 0.38928(11) 0.0481 1.0000 Uani . U . . .
C342 C 0.6715(6) 0.20124(18) 0.39459(12) 0.0548 1.0000 Uani . U . . .
C343 C 0.7537(6) 0.22360(19) 0.39030(12) 0.0559 1.0000 Uani . U . . .
C344 C 0.7407(5) 0.25884(18) 0.38053(11) 0.0473 1.0000 Uani . U . . .
C345 C 0.8309(5) 0.2831(2) 0.37679(15) 0.0627 1.0000 Uani . U . . .
C346 C 0.6883(8) 0.1635(2) 0.40565(16) 0.0828 1.0000 Uani . U . . .
C347 C 0.4485(5) 0.2634(2) 0.37581(14) 0.0560 1.0000 Uani . U . . .
B348 B 0.4603(5) 0.37718(17) 0.40806(11) 0.0342 1.0000 Uani . U . . .
N349 N 0.3687(3) 0.39584(12) 0.40522(9) 0.0369 1.0000 Uani . U . . .
C350 C 0.3685(5) 0.43654(15) 0.40646(11) 0.0416 1.0000 Uani . U . . .
C351 C 0.3081(5) 0.45498(16) 0.38509(13) 0.0482 1.0000 Uani . U . . .
C352 C 0.3202(6) 0.49661(17) 0.38694(15) 0.0578 1.0000 Uani . U . . .
C353 C 0.2865(6) 0.51054(18) 0.41162(16) 0.0633 1.0000 Uani . U . . .
C354 C 0.3441(6) 0.49171(19) 0.43301(15) 0.0610 1.0000 Uani . U . . .
C355 C 0.3322(5) 0.45015(17) 0.43132(12) 0.0495 1.0000 Uani . U . . .
C356 C 0.2667(4) 0.37749(16) 0.40296(11) 0.0404 1.0000 Uani . U . . .
C357 C 0.2516(5) 0.3572(2) 0.37862(13) 0.0573 1.0000 Uani . U . . .
C358 C 0.1478(7) 0.3372(3) 0.37661(17) 0.0831 1.0000 Uani . U . . .
C359 C 0.1340(7) 0.3129(3) 0.39806(18) 0.0838 1.0000 Uani . U . . .
C360 C 0.1477(6) 0.3333(2) 0.42236(16) 0.0679 1.0000 Uani . U . . .
C361 C 0.2512(5) 0.3525(2) 0.42477(13) 0.0571 1.0000 Uani . U . . .
B401 B 0.0901(3) 0.10974(10) 0.40983(8) 0.0390 1.0000 Uani D U . . .
C402 C 0.1780(3) 0.08959(12) 0.42777(9) 0.0392 1.0000 Uani D U . . .
C403 C 0.1616(3) 0.05611(12) 0.43925(9) 0.0423 1.0000 Uani D U . . .
C404 C 0.2349(3) 0.03989(12) 0.45519(9) 0.0512 1.0000 Uani D U . . .
C405 C 0.3282(5) 0.05701(18) 0.46088(12) 0.0532 1.0000 Uani D U . . .
C406 C 0.3457(4) 0.09035(15) 0.44989(10) 0.0532 1.0000 Uani D U . . .
C407 C 0.2722(5) 0.10671(16) 0.43395(11) 0.0452 1.0000 Uani D U . . .
C408 C 0.4457(3) 0.10889(12) 0.45568(8) 0.0738 1.0000 Uani D U . . .
C412 C 0.2108(3) 0.00418(8) 0.46701(6) 0.0697 1.0000 Uani D U . . .
F413 F 0.2878(4) -0.01005(12) 0.48062(9) 0.1130 1.0000 Uani D U . . .
F414 F 0.1845(4) -0.02150(11) 0.45078(9) 0.0942 1.0000 Uani D U . . .
F415 F 0.1340(4) 0.00643(11) 0.48176(9) 0.1027 1.0000 Uani D U . . .
C416 C 0.0186(3) 0.07900(12) 0.39478(9) 0.0383 1.0000 Uani D U . . .
C417 C 0.0600(3) 0.04773(13) 0.38416(9) 0.0491 1.0000 Uani D U . . .
C418 C -0.0008(3) 0.02198(13) 0.37124(9) 0.0603 1.0000 Uani D U . . .
C419 C -0.1028(6) 0.02557(16) 0.36790(10) 0.0528 1.0000 Uani D U . . .
C420 C -0.1475(4) 0.05571(12) 0.37752(8) 0.0426 1.0000 Uani D U . . .
C421 C -0.0885(4) 0.08209(14) 0.39063(10) 0.0375 1.0000 Uani D U . . .
C422 C -0.2600(2) 0.06087(7) 0.37590(5) 0.0506 1.0000 Uani D U . . .
F423 F -0.2904(3) 0.09244(10) 0.36563(7) 0.0642 1.0000 Uani D U . . .
F424 F -0.3008(3) 0.06058(11) 0.39813(7) 0.0681 1.0000 Uani D U . . .
F425 F -0.3095(3) 0.03474(10) 0.36263(7) 0.0723 1.0000 Uani D U . . .
C426 C 0.0488(3) -0.01116(10) 0.36094(7) 0.0802 1.0000 Uani D U . . .
C430 C 0.1347(3) 0.13417(13) 0.38729(9) 0.0373 1.0000 Uani D U . . .
C431 C 0.0795(3) 0.16299(12) 0.37599(8) 0.0356 1.0000 Uani D U . . .
C432 C 0.1154(3) 0.18246(11) 0.35625(8) 0.0405 1.0000 Uani D U . . .
C433 C 0.2079(5) 0.17410(17) 0.34656(11) 0.0462 1.0000 Uani D U . . .
C434 C 0.2637(4) 0.14528(16) 0.35717(10) 0.0583 1.0000 Uani D U . . .
C435 C 0.2282(4) 0.12553(16) 0.37693(11) 0.0465 1.0000 Uani D U . . .
C436 C 0.3624(3) 0.13431(12) 0.34683(8) 0.0823 1.0000 Uani D U . . .
C440 C 0.0533(2) 0.21339(7) 0.34568(5) 0.0541 1.0000 Uani D U . . .
F441 F -0.0470(3) 0.20963(10) 0.34784(7) 0.0729 1.0000 Uani D U . . .
F442 F 0.0764(3) 0.24519(11) 0.35648(8) 0.0877 1.0000 Uani D U . . .
F443 F 0.0652(3) 0.21856(11) 0.32160(8) 0.0861 1.0000 Uani D U . . .
C444 C 0.0211(3) 0.13415(11) 0.42841(8) 0.0342 1.0000 Uani D U . . .
C445 C 0.0363(3) 0.17168(11) 0.43209(8) 0.0351 1.0000 Uani D U . . .
C446 C -0.0231(3) 0.19223(11) 0.44793(7) 0.0397 1.0000 Uani D U . . .
C447 C -0.0999(4) 0.17605(18) 0.46048(10) 0.0449 1.0000 Uani D U . . .
C448 C -0.1158(4) 0.13911(15) 0.45747(8) 0.0439 1.0000 Uani D U . . .
C449 C -0.0559(4) 0.11864(16) 0.44193(10) 0.0392 1.0000 Uani D U . . .
C450 C -0.2028(2) 0.12170(10) 0.47020(6) 0.0692 1.0000 Uani D U . . .
F451 F -0.2781(4) 0.14408(15) 0.47435(10) 0.1120 1.0000 Uani D U . . .
F452 F -0.2458(4) 0.09503(15) 0.45747(10) 0.1179 1.0000 Uani D U . . .
F453 F -0.1749(3) 0.10779(16) 0.49163(9) 0.1281 1.0000 Uani D U . . .
C454 C -0.0036(2) 0.23213(7) 0.45056(5) 0.0522 1.0000 Uani D U . . .
F455 F 0.0356(3) 0.24740(9) 0.43090(8) 0.0804 1.0000 Uani D U . . .
F456 F 0.0627(3) 0.24024(10) 0.46948(8) 0.0752 1.0000 Uani D U . . .
F457 F -0.0877(3) 0.25117(10) 0.45461(8) 0.0783 1.0000 Uani D U . . .
Rh501 Rh 0.93310(3) 0.359591(11) 0.088212(8) 0.0308 1.0000 Uani . U . . .
C502 C 1.0454(4) 0.36778(14) 0.06379(10) 0.0338 1.0000 Uani . U . . .
N503 N 1.0981(4) 0.34242(12) 0.05100(8) 0.0371 1.0000 Uani . U . . .
C504 C 1.1721(5) 0.35878(18) 0.03710(13) 0.0523 1.0000 Uani . U . . .
C505 C 1.1670(6) 0.39454(19) 0.04119(14) 0.0592 1.0000 Uani . U . . .
N506 N 1.0897(4) 0.39995(13) 0.05759(10) 0.0444 1.0000 Uani . U . . .
C507 C 1.0749(5) 0.43492(16) 0.06926(12) 0.0453 1.0000 Uani . U . . .
C508 C 1.1409(5) 0.44350(17) 0.08965(14) 0.0533 1.0000 Uani . U . . .
C509 C 1.1319(5) 0.47818(19) 0.10002(15) 0.0605 1.0000 Uani . U . . .
C510 C 1.0627(6) 0.50338(17) 0.09090(15) 0.0574 1.0000 Uani . U . . .
C511 C 1.0560(7) 0.54060(19) 0.10296(18) 0.0753 1.0000 Uani . U . . .
C512 C 0.9984(6) 0.49364(18) 0.07068(15) 0.0602 1.0000 Uani . U . . .
C513 C 1.0032(6) 0.45939(17) 0.05943(13) 0.0539 1.0000 Uani . U . . .
C514 C 0.9317(8) 0.4496(2) 0.03752(17) 0.0845 1.0000 Uani . U . . .
C515 C 1.2176(6) 0.4161(2) 0.10031(18) 0.0774 1.0000 Uani . U . . .
C516 C 1.0845(4) 0.30348(15) 0.05227(10) 0.0357 1.0000 Uani . U . . .
C517 C 1.0342(4) 0.28581(15) 0.03195(11) 0.0374 1.0000 Uani . U . . .
C518 C 0.9991(5) 0.30640(18) 0.00912(12) 0.0483 1.0000 Uani . U . . .
C519 C 1.0211(5) 0.24820(16) 0.03397(13) 0.0453 1.0000 Uani . U . . .
C520 C 1.0561(5) 0.22883(16) 0.05466(13) 0.0499 1.0000 Uani . U . . .
C521 C 1.0384(7) 0.18792(19) 0.05670(18) 0.0770 1.0000 Uani . U . . .
C522 C 1.1093(5) 0.24730(17) 0.07368(13) 0.0489 1.0000 Uani . U . . .
C523 C 1.1259(4) 0.28470(16) 0.07295(11) 0.0408 1.0000 Uani . U . . .
C524 C 1.1885(5) 0.3040(2) 0.09310(12) 0.0549 1.0000 Uani . U . . .
C525 C 0.8460(4) 0.35626(16) 0.11882(11) 0.0404 1.0000 Uani . U . . .
N526 N 0.7683(4) 0.37824(16) 0.12591(10) 0.0515 1.0000 Uani . U . . .
C527 C 0.7228(5) 0.4075(2) 0.11147(13) 0.0555 1.0000 Uani . U . . .
C528 C 0.7774(6) 0.4399(2) 0.10930(13) 0.0575 1.0000 Uani . U . . .
C529 C 0.8745(6) 0.44758(19) 0.12419(14) 0.0591 1.0000 Uani . U . . .
C530 C 0.7354(7) 0.4668(2) 0.09349(15) 0.0786 1.0000 Uani . U . . .
C531 C 0.6440(9) 0.4633(3) 0.08125(19) 0.1072 1.0000 Uani . U . . .
C532 C 0.5869(7) 0.4324(3) 0.08527(19) 0.1041 1.0000 Uani . U . . .
C533 C 0.6242(6) 0.4030(3) 0.10046(16) 0.0803 1.0000 Uani . U . . .
C534 C 0.5631(7) 0.3693(3) 0.10494(19) 0.1082 1.0000 Uani . U . . .
C535 C 0.5992(12) 0.4928(3) 0.0637(2) 0.1633 1.0000 Uani . U . . .
C536 C 0.7380(6) 0.3682(2) 0.14935(15) 0.0718 1.0000 Uani . U . . .
C537 C 0.7961(7) 0.3402(2) 0.15699(15) 0.0727 1.0000 Uani . U . . .
N538 N 0.8620(4) 0.33329(16) 0.13827(10) 0.0511 1.0000 Uani . U . . .
C539 C 0.9415(6) 0.30593(19) 0.14101(12) 0.0523 1.0000 Uani . U . . .
C540 C 0.9200(6) 0.2704(2) 0.13277(13) 0.0595 1.0000 Uani . U . . .
C541 C 0.9990(7) 0.2448(2) 0.13583(15) 0.0705 1.0000 Uani . U . . .
C542 C 1.0940(7) 0.2539(3) 0.14673(16) 0.0757 1.0000 Uani . U . . .
C543 C 1.1098(6) 0.2892(3) 0.15496(15) 0.0725 1.0000 Uani . U . . .
C544 C 1.0354(6) 0.3159(2) 0.15250(13) 0.0620 1.0000 Uani . U . . .
C545 C 1.0559(8) 0.3544(3) 0.16214(16) 0.0824 1.0000 Uani . U . . .
C546 C 1.1767(9) 0.2249(3) 0.1495(2) 0.1150 1.0000 Uani . U . . .
C547 C 0.8168(7) 0.2603(2) 0.12133(15) 0.0724 1.0000 Uani . U . . .
B548 B 0.8254(5) 0.33226(17) 0.06257(11) 0.0341 1.0000 Uani . U . . .
N549 N 0.7564(3) 0.31432(13) 0.04662(9) 0.0370 1.0000 Uani . U . . .
C550 C 0.7506(4) 0.27379(15) 0.04740(10) 0.0376 1.0000 Uani . U . . .
C551 C 0.6575(5) 0.26103(17) 0.06106(12) 0.0453 1.0000 Uani . U . . .
C552 C 0.6612(5) 0.21924(17) 0.06424(13) 0.0536 1.0000 Uani . U . . .
C553 C 0.6645(5) 0.20020(19) 0.03938(14) 0.0578 1.0000 Uani . U . . .
C554 C 0.7537(6) 0.21393(19) 0.02502(14) 0.0599 1.0000 Uani . U . . .
C555 C 0.7514(5) 0.25524(18) 0.02213(12) 0.0497 1.0000 Uani . U . . .
C556 C 0.6792(4) 0.33347(17) 0.02996(11) 0.0419 1.0000 Uani . U . . .
C557 C 0.6060(6) 0.3552(2) 0.04444(14) 0.0630 1.0000 Uani . U . . .
C558 C 0.5270(6) 0.3754(3) 0.02720(15) 0.0764 1.0000 Uani . U . . .
C559 C 0.5791(7) 0.3990(2) 0.00868(15) 0.0716 1.0000 Uani . U . . .
C560 C 0.6498(6) 0.3760(2) -0.00606(14) 0.0671 1.0000 Uani . U . . .
C561 C 0.7295(5) 0.3561(2) 0.01082(12) 0.0533 1.0000 Uani . U . . .
B601 B 0.2139(3) 0.39509(11) 0.25275(7) 0.0515 1.0000 Uani D U . . .
C602 C 0.3277(5) 0.4048(2) 0.24221(8) 0.0459 0.564(3) Uani D U P 1 1
C603 C 0.4112(5) 0.4170(2) 0.25782(10) 0.0426 0.564(3) Uani D U P 1 1
C604 C 0.5105(5) 0.42276(18) 0.24879(11) 0.0522 0.564(3) Uani D U P 1 1
C605 C 0.5257(9) 0.4160(2) 0.2239(2) 0.0511 0.564(3) Uani D U P 1 1
C606 C 0.4432(7) 0.4039(2) 0.20902(16) 0.0558 0.564(3) Uani D U P 1 1
C607 C 0.3471(9) 0.3978(2) 0.2181(2) 0.0491 0.564(3) Uani D U P 1 1
C608 C 0.4557(5) 0.39464(14) 0.18237(9) 0.0763 0.564(3) Uani D U P 1 1
F609 F 0.3813(5) 0.4074(2) 0.16689(12) 0.0730 0.564(3) Uani D U P 1 1
F610 F 0.4570(9) 0.3595(2) 0.17822(14) 0.1129 0.564(3) Uani D U P 1 1
F611 F 0.5417(6) 0.4073(3) 0.17402(14) 0.1002 0.564(3) Uani D U P 1 1
C612 C 0.5941(4) 0.43678(13) 0.26612(11) 0.0719 0.564(3) Uani D U P 1 1
F613 F 0.5725(6) 0.4674(2) 0.27702(17) 0.1086 0.564(3) Uani D U P 1 1
F614 F 0.6791(5) 0.4436(2) 0.25510(14) 0.0954 0.564(3) Uani D U P 1 1
F615 F 0.6201(6) 0.4135(2) 0.28424(17) 0.0861 0.564(3) Uani D U P 1 1
C616 C 0.2319(5) 0.35191(13) 0.25874(8) 0.0588 1.0000 Uani D U . . .
C617 C 0.2667(5) 0.33911(12) 0.28221(8) 0.0585 1.0000 Uani D U . . .
C618 C 0.2834(4) 0.30184(12) 0.28702(8) 0.0644 1.0000 Uani D U . . .
C619 C 0.2669(5) 0.2761(2) 0.26859(14) 0.0606 1.0000 Uani D U . . .
C620 C 0.2326(4) 0.28842(18) 0.24515(12) 0.0669 1.0000 Uani D U . . .
C621 C 0.2157(5) 0.3249(2) 0.24010(14) 0.0661 1.0000 Uani D U . . .
C622 C 0.2212(3) 0.26165(11) 0.22415(7) 0.0964 1.0000 Uani D U . . .
F623 F 0.1366(4) 0.26449(15) 0.21105(9) 0.1014 1.0000 Uani D U . . .
F624 F 0.2240(6) 0.22777(17) 0.23150(11) 0.1619 1.0000 Uani D U . . .
F625 F 0.2922(4) 0.26457(19) 0.20873(11) 0.1421 1.0000 Uani D U . . .
C626 C 0.3241(3) 0.29037(11) 0.31214(6) 0.0760 1.0000 Uani D U . . .
C630 C 0.1175(4) 0.40876(16) 0.23422(12) 0.0365 0.564(3) Uani D U P 1 1
C631 C 0.1262(4) 0.43715(19) 0.21720(13) 0.0373 0.564(3) Uani D U P 1 1
C632 C 0.0436(4) 0.44879(18) 0.20173(12) 0.0509 0.564(3) Uani D U P 1 1
C633 C -0.0514(8) 0.4327(3) 0.20365(19) 0.0484 0.564(3) Uani D U P 1 1
C634 C -0.0617(6) 0.4046(2) 0.22032(16) 0.0498 0.564(3) Uani D U P 1 1
C635 C 0.0194(10) 0.3938(4) 0.2351(2) 0.0421 0.564(3) Uani D U P 1 1
C636 C -0.1629(4) 0.38715(15) 0.22424(11) 0.0716 0.564(3) Uani D U P 1 1
F637 F -0.1929(6) 0.3904(2) 0.24680(15) 0.1023 0.564(3) Uani D U P 1 1
F638 F -0.1636(7) 0.3515(2) 0.21991(17) 0.0941 0.564(3) Uani D U P 1 1
F639 F -0.2378(5) 0.4007(2) 0.20964(16) 0.0903 0.564(3) Uani D U P 1 1
C640 C 0.0589(4) 0.47927(15) 0.18409(10) 0.0786 0.564(3) Uani D U P 1 1
F641 F 0.1042(8) 0.5084(2) 0.19431(17) 0.1174 0.564(3) Uani D U P 1 1
F642 F -0.0269(5) 0.4917(2) 0.17368(13) 0.0820 0.564(3) Uani D U P 1 1
F643 F 0.1147(7) 0.4699(3) 0.16571(18) 0.1291 0.564(3) Uani D U P 1 1
C644 C 0.1939(5) 0.42174(15) 0.27779(13) 0.0478 0.564(3) Uani D U P 1 1
C645 C 0.1297(5) 0.41081(15) 0.29673(13) 0.0449 0.564(3) Uani D U P 1 1
C646 C 0.1110(5) 0.43337(15) 0.31699(12) 0.0502 0.564(3) Uani D U P 1 1
C647 C 0.1509(7) 0.4680(3) 0.3194(2) 0.0506 0.564(3) Uani D U P 1 1
C648 C 0.2150(6) 0.4805(2) 0.30135(17) 0.0603 0.564(3) Uani D U P 1 1
C649 C 0.2334(8) 0.4576(4) 0.2807(2) 0.0464 0.564(3) Uani D U P 1 1
C650 C 0.2610(4) 0.51783(14) 0.30269(11) 0.0772 0.564(3) Uani D U P 1 1
F651 F 0.2387(6) 0.5381(2) 0.28321(17) 0.0940 0.564(3) Uani D U P 1 1
F652 F 0.3608(6) 0.5174(2) 0.30475(17) 0.1003 0.564(3) Uani D U P 1 1
F653 F 0.2321(7) 0.5370(2) 0.32197(16) 0.1182 0.564(3) Uani D U P 1 1
C654 C 0.0368(3) 0.42081(14) 0.33533(9) 0.0616 0.564(3) Uani D U P 1 1
F655 F 0.0116(6) 0.3858(2) 0.33329(12) 0.0755 0.564(3) Uani D U P 1 1
F656 F 0.0722(5) 0.4247(2) 0.35879(12) 0.0800 0.564(3) Uani D U P 1 1
F657 F -0.0507(5) 0.4390(2) 0.33360(14) 0.0904 0.564(3) Uani D U P 1 1
C702 C 0.2255(5) 0.40660(19) 0.22328(14) 0.0529 0.436(3) Uani D U P 1 2
C703 C 0.2955(6) 0.38924(19) 0.20805(14) 0.0471 0.436(3) Uani D U P 1 2
C704 C 0.3098(6) 0.40100(19) 0.18369(14) 0.0769 0.436(3) Uani D U P 1 2
C705 C 0.2508(12) 0.4298(4) 0.1738(3) 0.0661 0.436(3) Uani D U P 1 2
C706 C 0.1828(9) 0.4467(3) 0.1892(3) 0.0760 0.436(3) Uani D U P 1 2
C707 C 0.1711(10) 0.4354(4) 0.2127(3) 0.0518 0.436(3) Uani D U P 1 2
C708 C 0.1209(6) 0.4777(2) 0.17857(17) 0.0998 0.436(3) Uani D U P 1 2
F709 F 0.0775(10) 0.4980(4) 0.1953(2) 0.1164 0.436(3) Uani D U P 1 2
F710 F 0.0445(10) 0.4669(3) 0.1634(3) 0.1336 0.436(3) Uani D U P 1 2
F711 F 0.1737(9) 0.5001(3) 0.1658(2) 0.1181 0.436(3) Uani D U P 1 2
C712 C 0.3855(5) 0.38155(18) 0.16880(13) 0.0906 0.436(3) Uani D U P 1 2
F713 F 0.4822(7) 0.3852(3) 0.1775(2) 0.1044 0.436(3) Uani D U P 1 2
F714 F 0.3703(8) 0.3464(3) 0.1677(2) 0.1047 0.436(3) Uani D U P 1 2
F715 F 0.3837(8) 0.3927(3) 0.14557(17) 0.1071 0.436(3) Uani D U P 1 2
C730 C 0.0922(6) 0.3904(2) 0.25881(10) 0.0555 0.436(3) Uani D U P 1 2
C731 C 0.0142(7) 0.3868(3) 0.24013(13) 0.0549 0.436(3) Uani D U P 1 2
C732 C -0.0886(7) 0.3831(2) 0.24547(16) 0.0927 0.436(3) Uani D U P 1 2
C733 C -0.1185(14) 0.3823(3) 0.2699(4) 0.0816 0.436(3) Uani D U P 1 2
C734 C -0.0424(11) 0.3850(2) 0.2886(2) 0.0878 0.436(3) Uani D U P 1 2
C735 C 0.0627(13) 0.3889(2) 0.2827(3) 0.0565 0.436(3) Uani D U P 1 2
C736 C -0.0718(7) 0.38425(17) 0.31484(15) 0.1048 0.436(3) Uani D U P 1 2
F737 F -0.015(1) 0.4041(3) 0.3296(2) 0.1065 0.436(3) Uani D U P 1 2
F738 F -0.1641(8) 0.3960(3) 0.3175(2) 0.1225 0.436(3) Uani D U P 1 2
F739 F -0.0687(10) 0.3508(3) 0.3246(2) 0.1206 0.436(3) Uani D U P 1 2
C740 C -0.1668(6) 0.37857(19) 0.22468(17) 0.1194 0.436(3) Uani D U P 1 2
F741 F -0.1485(10) 0.3516(4) 0.2098(2) 0.1225 0.436(3) Uani D U P 1 2
F742 F -0.1754(10) 0.4075(3) 0.2102(3) 0.1359 0.436(3) Uani D U P 1 2
F743 F -0.2588(8) 0.3727(4) 0.2322(2) 0.1546 0.436(3) Uani D U P 1 2
C744 C 0.2833(4) 0.4234(2) 0.26702(15) 0.0460 0.436(3) Uani D U P 1 2
C745 C 0.2446(5) 0.4519(2) 0.27990(17) 0.0601 0.436(3) Uani D U P 1 2
C746 C 0.3060(6) 0.4772(2) 0.29167(16) 0.0975 0.436(3) Uani D U P 1 2
C747 C 0.4109(12) 0.4731(4) 0.2909(2) 0.0587 0.436(3) Uani D U P 1 2
C748 C 0.4501(8) 0.4446(4) 0.2786(2) 0.0700 0.436(3) Uani D U P 1 2
C749 C 0.3881(12) 0.4205(4) 0.2666(3) 0.0570 0.436(3) Uani D U P 1 2
C750 C 0.5629(6) 0.4405(2) 0.27808(15) 0.0954 0.436(3) Uani D U P 1 2
F751 F 0.5979(8) 0.4445(4) 0.2562(2) 0.1240 0.436(3) Uani D U P 1 2
F752 F 0.5957(9) 0.4082(3) 0.2855(3) 0.1070 0.436(3) Uani D U P 1 2
F753 F 0.6137(8) 0.4644(4) 0.2925(3) 0.1268 0.436(3) Uani D U P 1 2
C754 C 0.2588(6) 0.5059(2) 0.30674(13) 0.1242 0.436(3) Uani D U P 1 2
F755 F 0.3230(8) 0.5303(3) 0.3157(2) 0.1437 0.436(3) Uani D U P 1 2
F756 F 0.2159(12) 0.4927(3) 0.3262(2) 0.1597 0.436(3) Uani D U P 1 2
F757 F 0.1863(9) 0.5242(3) 0.2943(2) 0.1364 0.436(3) Uani D U P 1 2
F2410 F 0.2121(10) 0.7327(2) 0.49150(16) 0.0886 0.379(12) Uani D U P 2 1
F2420 F 0.2072(11) 0.7809(3) 0.47149(11) 0.0818 0.379(12) Uani D U P 2 1
F2430 F 0.0721(6) 0.7596(4) 0.48508(17) 0.0683 0.379(12) Uani D U P 2 1
F2411 F 0.2522(5) 0.7475(2) 0.48415(12) 0.0717 0.621(12) Uani D U P 2 2
F2421 F 0.1415(8) 0.78578(18) 0.47196(11) 0.0965 0.621(12) Uani D U P 2 2
F2431 F 0.0990(6) 0.7396(3) 0.49220(13) 0.1042 0.621(12) Uani D U P 2 2
F2550 F 0.3378(11) 0.5997(5) 0.34866(14) 0.0759 0.200(9) Uani D U P 2 3
F2560 F 0.4919(10) 0.6011(6) 0.36032(13) 0.0646 0.200(9) Uani D U P 2 3
F2570 F 0.4082(16) 0.6499(3) 0.35811(15) 0.0791 0.200(9) Uani D U P 2 3
F2551 F 0.3251(3) 0.62518(19) 0.34960(8) 0.0704 0.800(9) Uani D U P 2 4
F2561 F 0.4380(6) 0.58491(18) 0.35515(9) 0.1098 0.800(9) Uani D U P 2 4
F2571 F 0.4756(5) 0.6402(2) 0.36215(9) 0.1004 0.800(9) Uani D U P 2 4
F4090 F 0.4890(7) 0.1006(3) 0.4781(2) 0.0930 0.378(8) Uani D U P 3 1
F4100 F 0.5153(6) 0.1005(3) 0.4401(2) 0.1010 0.378(8) Uani D U P 3 1
F4110 F 0.4388(5) 0.1451(2) 0.4551(3) 0.0864 0.378(8) Uani D U P 3 1
F4091 F 0.4469(5) 0.1296(3) 0.47489(17) 0.1195 0.622(8) Uani D U P 3 2
F4101 F 0.5216(5) 0.08579(19) 0.4602(2) 0.0986 0.622(8) Uani D U P 3 2
F4111 F 0.4747(5) 0.1301(3) 0.43710(16) 0.1019 0.622(8) Uani D U P 3 2
F4270 F 0.0998(5) -0.03067(16) 0.37741(11) 0.0835 0.729(8) Uani D U P 3 3
F4280 F -0.0184(5) -0.03452(19) 0.35004(16) 0.1240 0.729(8) Uani D U P 3 3
F4290 F 0.1123(7) -0.00338(16) 0.34437(15) 0.1381 0.729(8) Uani D U P 3 3
F4271 F 0.0099(10) -0.0422(2) 0.3680(3) 0.1063 0.271(8) Uani D U P 3 4
F4281 F 0.0414(12) -0.0124(3) 0.33595(17) 0.0618 0.271(8) Uani D U P 3 4
F4291 F 0.1474(8) -0.0131(3) 0.3671(3) 0.1076 0.271(8) Uani D U P 3 4
F4370 F 0.4394(6) 0.1552(3) 0.3537(3) 0.1083 0.339(8) Uani D U P 4 1
F4380 F 0.3917(8) 0.1013(3) 0.3534(3) 0.1074 0.339(8) Uani D U P 4 1
F4390 F 0.3583(6) 0.1343(5) 0.32194(17) 0.0828 0.339(8) Uani D U P 4 1
F4371 F 0.4374(5) 0.1283(3) 0.36388(13) 0.0958 0.661(8) Uani D U P 4 2
F4381 F 0.3555(5) 0.1038(3) 0.33394(18) 0.1210 0.661(8) Uani D U P 4 2
F4391 F 0.3980(5) 0.1590(2) 0.33171(17) 0.1301 0.661(8) Uani D U P 4 2
F6270 F 0.3563(10) 0.3176(2) 0.32653(14) 0.0892 0.432(9) Uani D U P 4 3
F6280 F 0.4042(9) 0.2681(3) 0.31151(11) 0.1019 0.432(9) Uani D U P 4 3
F6290 F 0.2549(7) 0.2723(4) 0.32496(16) 0.0988 0.432(9) Uani D U P 4 3
F6271 F 0.4163(7) 0.3017(3) 0.31782(14) 0.1049 0.568(9) Uani D U P 4 4
F6281 F 0.3288(9) 0.25455(19) 0.31481(11) 0.0971 0.568(9) Uani D U P 4 4
F6291 F 0.2687(7) 0.3020(3) 0.32989(12) 0.1090 0.568(9) Uani D U P 4 4
H1011 H 0.6743 0.7014 0.2406 0.0600 1.0000 Uiso R . . . .
H1012 H 0.5981 0.6614 0.2299 0.0600 1.0000 Uiso R . . . .
H1041 H 0.7943 0.6490 0.1543 0.0891 1.0000 Uiso R . . . .
H1051 H 0.8469 0.7119 0.1654 0.0842 1.0000 Uiso R . . . .
H1091 H 0.7580 0.8136 0.2250 0.0631 1.0000 Uiso R . . . .
H1111 H 0.9062 0.8335 0.2653 0.1291 1.0000 Uiso R . . . .
H1112 H 1.0068 0.8314 0.2508 0.1291 1.0000 Uiso R . . . .
H1113 H 0.9106 0.8512 0.2389 0.1292 1.0000 Uiso R . . . .
H1121 H 1.0247 0.7669 0.2450 0.0802 1.0000 Uiso R . . . .
H1141 H 1.0595 0.7048 0.2359 0.1362 1.0000 Uiso R . . . .
H1142 H 0.9685 0.6789 0.2270 0.1360 1.0000 Uiso R . . . .
H1143 H 1.0287 0.7003 0.2075 0.1360 1.0000 Uiso R . . . .
H1151 H 0.6219 0.7806 0.2046 0.0909 1.0000 Uiso R . . . .
H1152 H 0.6665 0.7580 0.1831 0.0911 1.0000 Uiso R . . . .
H1153 H 0.6248 0.7382 0.2061 0.0910 1.0000 Uiso R . . . .
H1181 H 0.9351 0.6095 0.2144 0.1239 1.0000 Uiso R . . . .
H1182 H 0.9384 0.6076 0.1853 0.1243 1.0000 Uiso R . . . .
H1183 H 0.9690 0.5734 0.2016 0.1239 1.0000 Uiso R . . . .
H1191 H 0.8415 0.5271 0.2038 0.0771 1.0000 Uiso R . . . .
H1211 H 0.6041 0.4898 0.2099 0.1421 1.0000 Uiso R . . . .
H1212 H 0.7218 0.4808 0.2105 0.1420 1.0000 Uiso R . . . .
H1213 H 0.6564 0.4807 0.1851 0.1420 1.0000 Uiso R . . . .
H1221 H 0.5466 0.5490 0.1907 0.0761 1.0000 Uiso R . . . .
H1241 H 0.5596 0.6275 0.1641 0.1121 1.0000 Uiso R . . . .
H1242 H 0.4848 0.6082 0.1815 0.1121 1.0000 Uiso R . . . .
H1243 H 0.5514 0.6415 0.1912 0.1122 1.0000 Uiso R . . . .
H1291 H 0.5804 0.5478 0.2896 0.1161 1.0000 Uiso R . . . .
H1292 H 0.5435 0.5842 0.3018 0.1161 1.0000 Uiso R . . . .
H1293 H 0.6382 0.5844 0.2850 0.1162 1.0000 Uiso R . . . .
H1301 H 0.4841 0.5278 0.2554 0.1092 1.0000 Uiso R . . . .
H1321 H 0.3163 0.5956 0.2124 0.1283 1.0000 Uiso R . . . .
H1341 H 0.4309 0.6759 0.2287 0.1461 1.0000 Uiso R . . . .
H1342 H 0.3276 0.6610 0.2169 0.1462 1.0000 Uiso R . . . .
H1343 H 0.3359 0.6723 0.2448 0.1460 1.0000 Uiso R . . . .
H1351 H 0.2906 0.5147 0.2269 0.2370 1.0000 Uiso R . . . .
H1352 H 0.3184 0.5327 0.2017 0.2370 1.0000 Uiso R . . . .
H1353 H 0.3965 0.5059 0.2157 0.2370 1.0000 Uiso R . . . .
H1361 H 0.3923 0.6511 0.2975 0.0684 1.0000 Uiso R . . . .
H1371 H 0.4930 0.7011 0.3172 0.0682 1.0000 Uiso R . . . .
H1411 H 0.8831 0.7171 0.3353 0.0732 1.0000 Uiso R . . . .
H1431 H 0.7794 0.7919 0.2854 0.0671 1.0000 Uiso R . . . .
H1451 H 0.5466 0.7679 0.2773 0.0872 1.0000 Uiso R . . . .
H1452 H 0.5881 0.7433 0.2564 0.0873 1.0000 Uiso R . . . .
H1453 H 0.6289 0.7834 0.2601 0.0872 1.0000 Uiso R . . . .
H1461 H 0.9337 0.8040 0.3080 0.1390 1.0000 Uiso R . . . .
H1462 H 1.0009 0.7693 0.3140 0.1390 1.0000 Uiso R . . . .
H1463 H 0.9411 0.7879 0.3347 0.1389 1.0000 Uiso R . . . .
H1471 H 0.6760 0.6689 0.3397 0.1040 1.0000 Uiso R . . . .
H1472 H 0.7951 0.6618 0.3412 0.1039 1.0000 Uiso R . . . .
H1473 H 0.7276 0.6473 0.3184 0.1038 1.0000 Uiso R . . . .
H1481 H 0.8326 0.6618 0.2640 0.0600 1.0000 Uiso R . . . .
H1482 H 0.7297 0.6088 0.2495 0.0600 1.0000 Uiso R . . . .
H1501 H 0.8007 0.5563 0.2618 0.0769 1.0000 Uiso R . . . .
H1511 H 0.9058 0.5466 0.3078 0.0931 1.0000 Uiso R . . . .
H1512 H 0.7889 0.5575 0.3041 0.0932 1.0000 Uiso R . . . .
H1521 H 0.8103 0.4939 0.3123 0.1241 1.0000 Uiso R . . . .
H1522 H 0.7517 0.5003 0.2860 0.1241 1.0000 Uiso R . . . .
H1531 H 0.8753 0.4562 0.2814 0.1421 1.0000 Uiso R . . . .
H1532 H 0.9614 0.4823 0.2937 0.1421 1.0000 Uiso R . . . .
H1541 H 0.8553 0.4945 0.2478 0.1400 1.0000 Uiso R . . . .
H1542 H 0.9729 0.4839 0.2516 0.1401 1.0000 Uiso R . . . .
H1551 H 1.0111 0.5411 0.2688 0.1092 1.0000 Uiso R . . . .
H1552 H 0.9513 0.5475 0.2428 0.1091 1.0000 Uiso R . . . .
H1561 H 1.0138 0.5870 0.2935 0.0711 1.0000 Uiso R . . . .
H1571 H 0.9143 0.6159 0.3210 0.0911 1.0000 Uiso R . . . .
H1572 H 0.9223 0.6535 0.3061 0.0911 1.0000 Uiso R . . . .
H1581 H 1.0888 0.6182 0.3317 0.1232 1.0000 Uiso R . . . .
H1582 H 1.0405 0.6558 0.3400 0.1231 1.0000 Uiso R . . . .
H1591 H 1.1930 0.6656 0.3198 0.1432 1.0000 Uiso R . . . .
H1592 H 1.0984 0.6847 0.3060 0.1430 1.0000 Uiso R . . . .
H1601 H 1.1868 0.6183 0.2919 0.1510 1.0000 Uiso R . . . .
H1602 H 1.1947 0.6556 0.2770 0.1509 1.0000 Uiso R . . . .
H1611 H 1.0197 0.6530 0.2658 0.1104 1.0000 Uiso R . . . .
H1612 H 1.0682 0.6152 0.2581 0.1102 1.0000 Uiso R . . . .
H2031 H 0.1879 0.5599 0.4539 0.0419 1.0000 Uiso R . . . .
H2051 H 0.0085 0.5545 0.5121 0.0511 1.0000 Uiso R . . . .
H2071 H -0.0026 0.6425 0.4669 0.0460 1.0000 Uiso R . . . .
H2171 H 0.1261 0.5681 0.3949 0.0480 1.0000 Uiso R . . . .
H2191 H -0.1673 0.5670 0.3692 0.0641 1.0000 Uiso R . . . .
H2211 H -0.0707 0.6406 0.4200 0.0552 1.0000 Uiso R . . . .
H2311 H 0.1652 0.6794 0.4666 0.0453 1.0000 Uiso R . . . .
H2331 H 0.1016 0.7725 0.4295 0.0534 1.0000 Uiso R . . . .
H2351 H 0.0816 0.6762 0.3943 0.0471 1.0000 Uiso R . . . .
H2451 H 0.2293 0.6269 0.3859 0.0451 1.0000 Uiso R . . . .
H2471 H 0.5167 0.5936 0.4039 0.0502 1.0000 Uiso R . . . .
H2491 H 0.3136 0.6027 0.4564 0.0409 1.0000 Uiso R . . . .
H3011 H 0.6502 0.3095 0.4144 0.0600 1.0000 Uiso R . . . .
H3012 H 0.7195 0.3528 0.4103 0.0600 1.0000 Uiso R . . . .
H3041 H 0.7466 0.3753 0.4998 0.0551 1.0000 Uiso R . . . .
H3051 H 0.6354 0.3218 0.5052 0.0561 1.0000 Uiso R . . . .
H3091 H 0.2826 0.2824 0.4639 0.0591 1.0000 Uiso R . . . .
H3111 H 0.3296 0.1955 0.4365 0.1099 1.0000 Uiso R . . . .
H3112 H 0.2655 0.2076 0.4588 0.1102 1.0000 Uiso R . . . .
H3113 H 0.2496 0.2269 0.4327 0.1102 1.0000 Uiso R . . . .
H3121 H 0.5021 0.2150 0.4425 0.0541 1.0000 Uiso R . . . .
H3141 H 0.6959 0.2689 0.4390 0.0763 1.0000 Uiso R . . . .
H3142 H 0.6762 0.2291 0.4478 0.0765 1.0000 Uiso R . . . .
H3143 H 0.7076 0.2593 0.4669 0.0762 1.0000 Uiso R . . . .
H3151 H 0.4223 0.3430 0.4948 0.0812 1.0000 Uiso R . . . .
H3152 H 0.3217 0.3429 0.4778 0.0809 1.0000 Uiso R . . . .
H3153 H 0.4210 0.3608 0.4687 0.0808 1.0000 Uiso R . . . .
H3181 H 0.8912 0.3478 0.4651 0.1550 1.0000 Uiso R . . . .
H3182 H 0.9614 0.3557 0.4430 0.1552 1.0000 Uiso R . . . .
H3183 H 0.8513 0.3392 0.4376 0.1552 1.0000 Uiso R . . . .
H3191 H 0.9735 0.4177 0.4318 0.1361 1.0000 Uiso R . . . .
H3211 H 0.9815 0.4961 0.4373 0.2800 1.0000 Uiso R . . . .
H3212 H 0.8899 0.5087 0.4194 0.2800 1.0000 Uiso R . . . .
H3213 H 0.9681 0.4795 0.4106 0.2800 1.0000 Uiso R . . . .
H3221 H 0.7449 0.4878 0.4391 0.1273 1.0000 Uiso R . . . .
H3241 H 0.5885 0.4694 0.4576 0.1301 1.0000 Uiso R . . . .
H3242 H 0.6002 0.4367 0.4762 0.1300 1.0000 Uiso R . . . .
H3243 H 0.5535 0.4302 0.4492 0.1300 1.0000 Uiso R . . . .
H3291 H 0.4597 0.3896 0.3201 0.0879 1.0000 Uiso R . . . .
H3292 H 0.3848 0.4158 0.3331 0.0881 1.0000 Uiso R . . . .
H3293 H 0.4227 0.3801 0.3464 0.0880 1.0000 Uiso R . . . .
H3301 H 0.4729 0.4712 0.3421 0.0811 1.0000 Uiso R . . . .
H3321 H 0.7554 0.4728 0.3746 0.0802 1.0000 Uiso R . . . .
H3341 H 0.8125 0.3823 0.3643 0.0922 1.0000 Uiso R . . . .
H3342 H 0.7970 0.3928 0.3918 0.0922 1.0000 Uiso R . . . .
H3343 H 0.8578 0.4192 0.3749 0.0920 1.0000 Uiso R . . . .
H3351 H 0.5393 0.5282 0.3537 0.1801 1.0000 Uiso R . . . .
H3352 H 0.6618 0.5294 0.3475 0.1801 1.0000 Uiso R . . . .
H3353 H 0.6289 0.5277 0.3767 0.1801 1.0000 Uiso R . . . .
H3361 H 0.6441 0.3567 0.3179 0.0582 1.0000 Uiso R . . . .
H3371 H 0.6472 0.2909 0.3266 0.0573 1.0000 Uiso R . . . .
H3411 H 0.5173 0.1991 0.3922 0.0593 1.0000 Uiso R . . . .
H3431 H 0.8204 0.2149 0.3940 0.0682 1.0000 Uiso R . . . .
H3451 H 0.8921 0.2703 0.3820 0.0972 1.0000 Uiso R . . . .
H3452 H 0.8336 0.2895 0.3595 0.0971 1.0000 Uiso R . . . .
H3453 H 0.8267 0.3048 0.3865 0.0970 1.0000 Uiso R . . . .
H3461 H 0.6769 0.1642 0.4230 0.1210 1.0000 Uiso R . . . .
H3462 H 0.7564 0.1553 0.4033 0.1210 1.0000 Uiso R . . . .
H3463 H 0.6396 0.1472 0.3976 0.1211 1.0000 Uiso R . . . .
H3471 H 0.4041 0.2436 0.3709 0.0881 1.0000 Uiso R . . . .
H3472 H 0.4444 0.2819 0.3631 0.0882 1.0000 Uiso R . . . .
H3473 H 0.4269 0.2735 0.3911 0.0882 1.0000 Uiso R . . . .
H3481 H 0.4565 0.3395 0.4119 0.0600 1.0000 Uiso R . . . .
H3482 H 0.5504 0.3972 0.4065 0.0600 1.0000 Uiso R . . . .
H3501 H 0.4400 0.4446 0.4056 0.0519 1.0000 Uiso R . . . .
H3511 H 0.3318 0.4459 0.3693 0.0621 1.0000 Uiso R . . . .
H3512 H 0.2357 0.4490 0.3863 0.0621 1.0000 Uiso R . . . .
H3521 H 0.2796 0.5080 0.3734 0.0722 1.0000 Uiso R . . . .
H3522 H 0.3922 0.5026 0.3858 0.0721 1.0000 Uiso R . . . .
H3531 H 0.2139 0.5054 0.4128 0.0800 1.0000 Uiso R . . . .
H3532 H 0.2986 0.5368 0.4127 0.0798 1.0000 Uiso R . . . .
H3541 H 0.3189 0.5004 0.4485 0.0739 1.0000 Uiso R . . . .
H3542 H 0.4164 0.4978 0.4325 0.0742 1.0000 Uiso R . . . .
H3551 H 0.3711 0.4380 0.4450 0.0639 1.0000 Uiso R . . . .
H3552 H 0.2597 0.4442 0.4318 0.0640 1.0000 Uiso R . . . .
H3561 H 0.2131 0.3965 0.4032 0.0503 1.0000 Uiso R . . . .
H3571 H 0.2552 0.3745 0.3649 0.0702 1.0000 Uiso R . . . .
H3572 H 0.3057 0.3389 0.3778 0.0702 1.0000 Uiso R . . . .
H3581 H 0.0943 0.3559 0.3767 0.1081 1.0000 Uiso R . . . .
H3582 H 0.1415 0.3233 0.3613 0.1080 1.0000 Uiso R . . . .
H3591 H 0.0661 0.3021 0.3966 0.1051 1.0000 Uiso R . . . .
H3592 H 0.1862 0.2938 0.3979 0.1052 1.0000 Uiso R . . . .
H3601 H 0.0938 0.3518 0.4228 0.0831 1.0000 Uiso R . . . .
H3602 H 0.1414 0.3163 0.4361 0.0830 1.0000 Uiso R . . . .
H3611 H 0.3050 0.3337 0.4253 0.0722 1.0000 Uiso R . . . .
H3612 H 0.2571 0.3670 0.4400 0.0721 1.0000 Uiso R . . . .
H4031 H 0.0989 0.0440 0.4361 0.0529 1.0000 Uiso R . . . .
H4051 H 0.3769 0.0463 0.4719 0.0653 1.0000 Uiso R . . . .
H4071 H 0.2858 0.1297 0.4273 0.0562 1.0000 Uiso R . . . .
H4171 H 0.1306 0.0443 0.3857 0.0611 1.0000 Uiso R . . . .
H4191 H -0.1420 0.0078 0.3593 0.0664 1.0000 Uiso R . . . .
H4211 H -0.1217 0.1023 0.3969 0.0470 1.0000 Uiso R . . . .
H4311 H 0.0160 0.1692 0.3819 0.0442 1.0000 Uiso R . . . .
H4331 H 0.2327 0.1874 0.3333 0.0551 1.0000 Uiso R . . . .
H4351 H 0.2669 0.1059 0.3836 0.0575 1.0000 Uiso R . . . .
H4451 H 0.0871 0.1834 0.4236 0.0441 1.0000 Uiso R . . . .
H4471 H -0.1404 0.1899 0.4705 0.0531 1.0000 Uiso R . . . .
H4491 H -0.0683 0.0935 0.4405 0.0491 1.0000 Uiso R . . . .
H5011 H 1.0218 0.3566 0.1079 0.0600 1.0000 Uiso R . . . .
H5012 H 0.9544 0.3986 0.0973 0.0600 1.0000 Uiso R . . . .
H5041 H 1.2172 0.3465 0.0270 0.0631 1.0000 Uiso R . . . .
H5051 H 1.2068 0.4127 0.0342 0.0712 1.0000 Uiso R . . . .
H5091 H 1.1732 0.4840 0.1140 0.0744 1.0000 Uiso R . . . .
H5111 H 1.1200 0.5534 0.1021 0.1130 1.0000 Uiso R . . . .
H5112 H 1.0408 0.5374 0.1200 0.1130 1.0000 Uiso R . . . .
H5113 H 1.0024 0.5546 0.0944 0.1131 1.0000 Uiso R . . . .
H5121 H 0.9498 0.5106 0.0644 0.0732 1.0000 Uiso R . . . .
H5141 H 0.8974 0.4713 0.0313 0.1280 1.0000 Uiso R . . . .
H5142 H 0.9693 0.4390 0.0245 0.1280 1.0000 Uiso R . . . .
H5143 H 0.8820 0.4323 0.0427 0.1281 1.0000 Uiso R . . . .
H5151 H 1.2518 0.4259 0.1150 0.1191 1.0000 Uiso R . . . .
H5152 H 1.2666 0.4112 0.0882 0.1191 1.0000 Uiso R . . . .
H5153 H 1.1834 0.3939 0.1043 0.1190 1.0000 Uiso R . . . .
H5181 H 0.9582 0.2906 -0.0017 0.0751 1.0000 Uiso R . . . .
H5182 H 0.9580 0.3271 0.0134 0.0752 1.0000 Uiso R . . . .
H5183 H 1.0573 0.3146 0.0005 0.0749 1.0000 Uiso R . . . .
H5191 H 0.9868 0.2356 0.0208 0.0581 1.0000 Uiso R . . . .
H5211 H 1.0577 0.1795 0.0730 0.1162 1.0000 Uiso R . . . .
H5212 H 0.9665 0.1832 0.0533 0.1163 1.0000 Uiso R . . . .
H5213 H 1.0768 0.1749 0.0448 0.1163 1.0000 Uiso R . . . .
H5221 H 1.1346 0.2341 0.0877 0.0612 1.0000 Uiso R . . . .
H5241 H 1.2249 0.2862 0.1033 0.0851 1.0000 Uiso R . . . .
H5242 H 1.1455 0.3182 0.1030 0.0850 1.0000 Uiso R . . . .
H5243 H 1.2366 0.3199 0.0857 0.0850 1.0000 Uiso R . . . .
H5291 H 0.9112 0.4666 0.1163 0.0883 1.0000 Uiso R . . . .
H5292 H 0.8577 0.4555 0.1403 0.0883 1.0000 Uiso R . . . .
H5293 H 0.9155 0.4259 0.1255 0.0884 1.0000 Uiso R . . . .
H5301 H 0.7723 0.4884 0.0913 0.0953 1.0000 Uiso R . . . .
H5321 H 0.5217 0.4305 0.0776 0.1271 1.0000 Uiso R . . . .
H5341 H 0.6053 0.3481 0.1029 0.1641 1.0000 Uiso R . . . .
H5342 H 0.5409 0.3698 0.1215 0.1641 1.0000 Uiso R . . . .
H5343 H 0.5048 0.3683 0.0932 0.1638 1.0000 Uiso R . . . .
H5351 H 0.5269 0.4949 0.0657 0.2390 1.0000 Uiso R . . . .
H5352 H 0.6321 0.5155 0.0678 0.2390 1.0000 Uiso R . . . .
H5353 H 0.6112 0.4864 0.0469 0.2390 1.0000 Uiso R . . . .
H5361 H 0.6864 0.3791 0.1580 0.0842 1.0000 Uiso R . . . .
H5371 H 0.7933 0.3273 0.1719 0.0842 1.0000 Uiso R . . . .
H5411 H 0.9878 0.2211 0.1299 0.0882 1.0000 Uiso R . . . .
H5431 H 1.1735 0.2954 0.1624 0.0890 1.0000 Uiso R . . . .
H5451 H 1.1238 0.3556 0.1696 0.1212 1.0000 Uiso R . . . .
H5452 H 1.0077 0.3601 0.1743 0.1210 1.0000 Uiso R . . . .
H5453 H 1.0490 0.3711 0.1486 0.1211 1.0000 Uiso R . . . .
H5461 H 1.1946 0.2169 0.1334 0.1690 1.0000 Uiso R . . . .
H5462 H 1.1512 0.2046 0.1584 0.1690 1.0000 Uiso R . . . .
H5463 H 1.2359 0.2347 0.1583 0.1691 1.0000 Uiso R . . . .
H5471 H 0.8163 0.2349 0.1169 0.1101 1.0000 Uiso R . . . .
H5472 H 0.7655 0.2647 0.1329 0.1100 1.0000 Uiso R . . . .
H5473 H 0.8016 0.2748 0.1069 0.1099 1.0000 Uiso R . . . .
H5481 H 0.8967 0.3105 0.0759 0.0600 1.0000 Uiso R . . . .
H5482 H 0.8186 0.3702 0.0646 0.0600 1.0000 Uiso R . . . .
H5501 H 0.8119 0.2649 0.0572 0.0471 1.0000 Uiso R . . . .
H5511 H 0.6579 0.2727 0.0772 0.0562 1.0000 Uiso R . . . .
H5512 H 0.5954 0.2679 0.0513 0.0563 1.0000 Uiso R . . . .
H5521 H 0.6002 0.2113 0.0724 0.0669 1.0000 Uiso R . . . .
H5522 H 0.7224 0.2130 0.0744 0.0672 1.0000 Uiso R . . . .
H5531 H 0.6012 0.2056 0.0298 0.0732 1.0000 Uiso R . . . .
H5532 H 0.6712 0.1738 0.0420 0.0730 1.0000 Uiso R . . . .
H5541 H 0.8174 0.2075 0.0344 0.0772 1.0000 Uiso R . . . .
H5542 H 0.7514 0.2024 0.0088 0.0771 1.0000 Uiso R . . . .
H5551 H 0.6890 0.2619 0.0125 0.0631 1.0000 Uiso R . . . .
H5552 H 0.8110 0.2634 0.0135 0.0631 1.0000 Uiso R . . . .
H5561 H 0.6375 0.3147 0.0209 0.0522 1.0000 Uiso R . . . .
H5571 H 0.6445 0.3737 0.0540 0.0791 1.0000 Uiso R . . . .
H5572 H 0.5712 0.3392 0.0556 0.0791 1.0000 Uiso R . . . .
H5581 H 0.4829 0.3903 0.0370 0.0922 1.0000 Uiso R . . . .
H5582 H 0.4863 0.3571 0.0179 0.0921 1.0000 Uiso R . . . .
H5591 H 0.5288 0.4110 -0.0025 0.0880 1.0000 Uiso R . . . .
H5592 H 0.6205 0.4172 0.0179 0.0882 1.0000 Uiso R . . . .
H5601 H 0.6849 0.3912 -0.0175 0.0832 1.0000 Uiso R . . . .
H5602 H 0.6088 0.3577 -0.0152 0.0831 1.0000 Uiso R . . . .
H5611 H 0.7734 0.3744 0.0193 0.0671 1.0000 Uiso R . . . .
H5612 H 0.7723 0.3404 0.0009 0.0671 1.0000 Uiso R . . . .
H6031 H 0.4003 0.4216 0.2742 0.1031 0.564(3) Uiso R . P 1 1
H6051 H 0.5895 0.4192 0.2176 0.1037 0.564(3) Uiso R . P 1 1
H6071 H 0.2946 0.3884 0.2073 0.1027 0.564(3) Uiso R . P 1 1
H6171 H 0.2796 0.3560 0.2948 0.0732 1.0000 Uiso R . . . .
H6191 H 0.2783 0.2510 0.2718 0.0713 1.0000 Uiso R . . . .
H6211 H 0.1955 0.3319 0.2239 0.0821 1.0000 Uiso R . . . .
H6311 H 0.1894 0.4481 0.2158 0.1035 0.564(3) Uiso R . P 1 1
H6331 H -0.1069 0.4407 0.1939 0.1036 0.564(3) Uiso R . P 1 1
H6351 H 0.0100 0.3755 0.2465 0.1035 0.564(3) Uiso R . P 1 1
H6451 H 0.0988 0.3876 0.2954 0.1035 0.564(3) Uiso R . P 1 1
H6471 H 0.1343 0.4824 0.3328 0.1036 0.564(3) Uiso R . P 1 1
H6491 H 0.2741 0.4662 0.2687 0.1036 0.564(3) Uiso R . P 1 1
H7031 H 0.3327 0.3695 0.2143 0.1035 0.436(3) Uiso R . P 1 2
H7051 H 0.2551 0.4375 0.1575 0.1036 0.436(3) Uiso R . P 1 2
H7071 H 0.1233 0.4467 0.2222 0.1034 0.436(3) Uiso R . P 1 2
H7311 H 0.0316 0.3878 0.2238 0.1034 0.436(3) Uiso R . P 1 2
H7331 H -0.1872 0.3793 0.2731 0.1036 0.436(3) Uiso R . P 1 2
H7351 H 0.1122 0.3908 0.2956 0.1036 0.436(3) Uiso R . P 1 2
H7451 H 0.1742 0.4539 0.2803 0.1035 0.436(3) Uiso R . P 1 2
H7471 H 0.4555 0.4891 0.2992 0.1035 0.436(3) Uiso R . P 1 2
H7491 H 0.4167 0.4017 0.2577 0.1035 0.436(3) Uiso R . P 1 2

loop_
_atom_site_aniso_label
_atom_site_aniso_U_11
_atom_site_aniso_U_22
_atom_site_aniso_U_33
_atom_site_aniso_U_23
_atom_site_aniso_U_13
_atom_site_aniso_U_12
Rh101 0.0399(2) 0.0322(2) 0.0304(2) 0.00435(17) 0.00478(17) -0.00428(17)
C102 0.060(4) 0.030(2) 0.038(2) 0.0023(17) 0.016(2) -0.003(2)
N103 0.103(4) 0.031(2) 0.037(2) 0.0007(17) 0.023(3) -0.010(2)
C104 0.153(8) 0.039(3) 0.044(3) -0.003(2) 0.042(4) -0.020(4)
C105 0.133(7) 0.040(3) 0.046(3) -0.002(3) 0.042(4) -0.020(4)
N106 0.079(4) 0.035(2) 0.041(2) 0.0003(17) 0.025(2) -0.012(2)
C107 0.061(3) 0.035(2) 0.039(3) 0.006(2) 0.016(2) -0.0136(18)
C108 0.065(3) 0.036(2) 0.032(3) 0.006(2) 0.006(2) -0.0102(19)
C109 0.071(3) 0.037(3) 0.046(4) -0.001(2) 0.012(3) -0.012(2)
C110 0.072(3) 0.050(3) 0.057(4) 0.002(3) 0.011(3) -0.028(2)
C111 0.108(7) 0.071(4) 0.079(6) -0.013(4) 0.006(5) -0.048(4)
C112 0.058(4) 0.067(3) 0.066(5) 0.010(3) 0.001(3) -0.021(2)
C113 0.056(3) 0.052(3) 0.068(4) 0.014(3) 0.016(3) -0.010(2)
C114 0.068(5) 0.063(4) 0.147(9) 0.026(5) 0.028(5) 0.002(3)
C115 0.074(4) 0.049(4) 0.055(4) 0.006(3) -0.008(3) -0.008(3)
C116 0.094(3) 0.032(2) 0.037(3) 0.004(2) 0.017(3) -0.008(2)
C117 0.089(3) 0.040(2) 0.049(4) -0.001(3) 0.019(3) -0.006(2)
C118 0.086(3) 0.058(5) 0.101(7) -0.002(4) 0.039(5) -0.006(3)
C119 0.100(4) 0.036(2) 0.050(4) 0.001(3) 0.003(4) -0.003(3)
C120 0.111(4) 0.035(3) 0.046(4) 0.005(3) -0.009(4) -0.016(2)
C121 0.146(8) 0.041(3) 0.092(7) 0.016(4) -0.038(6) -0.029(4)
C122 0.097(4) 0.042(2) 0.045(4) 0.002(3) -0.004(4) -0.018(2)
C123 0.095(3) 0.037(2) 0.033(3) 0.001(2) 0.007(3) -0.007(2)
C124 0.110(5) 0.053(4) 0.054(4) 0.003(3) -0.011(4) 0.002(4)
C125 0.038(2) 0.042(3) 0.030(2) 0.0074(18) 0.0026(17) -0.0014(18)
N126 0.040(2) 0.061(3) 0.036(2) 0.0094(18) 0.0051(17) -0.010(2)
C127 0.045(3) 0.072(3) 0.045(3) 0.003(2) 0.005(2) -0.020(3)
C128 0.071(5) 0.064(3) 0.067(4) 0.007(3) 0.013(3) -0.029(3)
C129 0.081(6) 0.061(5) 0.089(5) 0.024(4) 0.004(4) -0.011(4)
C130 0.105(7) 0.075(4) 0.092(6) -0.008(4) 0.023(4) -0.045(4)
C131 0.113(8) 0.126(5) 0.082(6) -0.019(5) 0.017(4) -0.071(6)
C132 0.086(6) 0.151(5) 0.069(6) -0.004(5) -0.016(4) -0.055(6)
C133 0.056(4) 0.117(4) 0.056(4) 0.009(4) -0.008(3) -0.029(4)
C134 0.067(5) 0.142(5) 0.078(6) 0.027(5) -0.019(5) 0.001(5)
C135 0.178(13) 0.175(8) 0.143(11) -0.055(9) 0.014(9) -0.114(10)
C136 0.042(3) 0.077(4) 0.054(4) 0.004(3) 0.015(3) -0.005(3)
C137 0.048(3) 0.077(4) 0.050(4) -0.003(3) 0.020(3) -0.004(3)
N138 0.041(2) 0.054(3) 0.035(2) -0.0003(18) 0.0089(17) -0.0030(19)
C139 0.045(3) 0.050(3) 0.035(3) -0.0069(19) 0.0099(19) -0.002(2)
C140 0.056(3) 0.067(4) 0.036(3) 0.001(2) 0.005(2) -0.006(3)
C141 0.067(4) 0.074(4) 0.038(3) -0.006(3) -0.007(3) -0.010(3)
C142 0.064(4) 0.066(4) 0.051(4) -0.013(3) 0.003(3) -0.014(3)
C143 0.057(3) 0.053(3) 0.054(4) -0.006(3) 0.012(2) -0.006(2)
C144 0.048(3) 0.051(3) 0.039(3) -0.004(2) 0.013(2) 0.000(2)
C145 0.054(4) 0.052(4) 0.063(4) 0.004(3) 0.006(3) 0.004(3)
C146 0.086(6) 0.090(6) 0.088(7) -0.013(5) -0.013(5) -0.034(5)
C147 0.076(5) 0.082(5) 0.049(4) 0.017(3) 0.001(4) -0.008(4)
B148 0.037(3) 0.041(3) 0.042(3) 0.001(2) 0.001(2) -0.002(2)
N149 0.046(3) 0.045(2) 0.056(3) -0.001(2) -0.013(2) -0.0014(17)
C150 0.066(4) 0.043(2) 0.082(4) -0.003(3) -0.035(3) 0.001(2)
C151 0.074(5) 0.051(3) 0.095(4) 0.015(3) -0.042(4) -0.017(3)
C152 0.116(7) 0.052(4) 0.138(7) 0.026(4) -0.072(5) -0.022(4)
C153 0.151(9) 0.050(5) 0.159(8) -0.002(4) -0.090(7) 0.005(4)
C154 0.142(9) 0.058(4) 0.139(7) -0.027(5) -0.074(6) 0.033(5)
C155 0.087(6) 0.066(4) 0.111(6) -0.022(4) -0.035(4) 0.022(4)
C156 0.046(3) 0.049(4) 0.076(4) 0.000(3) -0.018(2) -0.002(2)
C157 0.085(5) 0.056(4) 0.068(4) -0.004(3) -0.029(3) -0.004(4)
C158 0.114(6) 0.064(5) 0.116(6) -0.009(5) -0.064(4) -0.008(5)
C159 0.114(7) 0.060(5) 0.173(8) 0.016(5) -0.085(6) -0.039(5)
C160 0.064(5) 0.124(9) 0.172(9) 0.026(7) -0.035(5) -0.039(6)
C161 0.059(4) 0.105(7) 0.102(5) 0.015(5) -0.013(3) -0.026(4)
B201 0.029(2) 0.036(2) 0.037(3) -0.0002(18) 0.0042(17) 0.002(2)
C202 0.027(2) 0.038(2) 0.037(2) 0.0021(19) 0.0012(17) 0.0011(19)
C203 0.031(3) 0.032(2) 0.041(3) -0.0023(18) 0.004(2) -0.0012(19)
C204 0.037(2) 0.033(2) 0.040(3) 0.0002(17) -0.0002(19) -0.0036(18)
C205 0.050(3) 0.037(3) 0.041(3) 0.004(2) 0.011(2) -0.004(2)
C206 0.039(3) 0.042(2) 0.040(3) 0.001(2) 0.008(2) 0.001(2)
C207 0.035(3) 0.036(3) 0.041(3) 0.004(2) 0.006(2) 0.005(2)
C208 0.049(2) 0.062(2) 0.051(3) 0.006(2) 0.0184(18) 0.008(2)
F209 0.071(2) 0.0609(19) 0.064(2) -0.0010(18) 0.0246(19) 0.0200(19)
F210 0.0435(19) 0.100(3) 0.075(3) 0.000(2) 0.0140(17) 0.011(2)
F211 0.074(3) 0.082(3) 0.061(2) 0.018(2) 0.035(2) 0.019(2)
C212 0.049(2) 0.035(2) 0.049(2) 0.0025(15) 0.002(2) 0.000(2)
F213 0.068(2) 0.0430(19) 0.056(2) 0.0140(16) 0.0067(17) 0.0000(17)
F214 0.0488(17) 0.047(2) 0.077(3) 0.0103(18) -0.0022(17) 0.0072(16)
F215 0.076(2) 0.0336(17) 0.059(2) -0.0042(15) 0.0026(18) 0.0003(17)
C216 0.0312(19) 0.040(3) 0.034(2) 0.0065(18) 0.0033(19) -0.0050(18)
C217 0.037(3) 0.044(3) 0.035(3) 0.0034(19) 0.0047(19) -0.008(2)
C218 0.051(2) 0.055(3) 0.037(3) 0.005(2) 0.000(2) -0.019(2)
C219 0.042(2) 0.071(4) 0.046(3) 0.014(2) -0.007(2) -0.025(2)
C220 0.034(2) 0.072(3) 0.057(4) 0.015(2) -0.002(2) -0.013(2)
C221 0.031(2) 0.050(3) 0.050(3) 0.006(2) 0.004(2) -0.003(2)
C222 0.030(2) 0.120(3) 0.085(3) 0.022(3) -0.004(2) -0.006(3)
F223 0.051(2) 0.105(3) 0.104(4) -0.026(3) -0.010(2) 0.016(2)
F224 0.048(2) 0.098(3) 0.159(4) -0.003(3) -0.036(3) -0.004(2)
F225 0.051(3) 0.260(6) 0.117(3) 0.067(4) 0.030(3) 0.036(4)
C226 0.074(3) 0.066(3) 0.046(3) -0.0085(19) -0.004(2) -0.0229(19)
F227 0.113(3) 0.065(3) 0.066(3) -0.024(2) -0.015(2) 0.002(2)
F228 0.093(3) 0.088(3) 0.073(3) -0.025(2) -0.007(2) -0.041(2)
F229 0.104(3) 0.091(3) 0.055(2) -0.016(2) 0.020(2) -0.023(3)
C230 0.025(2) 0.0352(19) 0.040(2) -0.0003(15) 0.0082(19) 0.0007(18)
C231 0.031(3) 0.036(2) 0.040(2) 0.0002(18) 0.004(2) 0.001(2)
C232 0.034(3) 0.035(2) 0.056(2) -0.0075(17) 0.010(2) 0.001(2)
C233 0.035(3) 0.030(2) 0.068(3) 0.0020(18) 0.008(3) 0.001(2)
C234 0.031(3) 0.040(2) 0.056(2) 0.0088(18) 0.006(2) 0.003(2)
C235 0.032(3) 0.040(2) 0.043(3) 0.0028(19) 0.004(2) 0.003(2)
C236 0.060(2) 0.059(3) 0.069(3) 0.025(2) 0.003(3) 0.010(3)
F237 0.140(4) 0.145(4) 0.068(3) 0.051(3) 0.040(3) 0.081(4)
F238 0.059(2) 0.140(4) 0.064(3) 0.027(3) -0.006(2) 0.006(2)
F239 0.164(5) 0.078(3) 0.145(5) 0.061(3) -0.090(4) -0.040(3)
C240 0.058(2) 0.052(2) 0.064(2) -0.019(2) 0.0119(19) -0.004(2)
C244 0.0286(19) 0.026(2) 0.042(2) -0.007(2) 0.0043(15) -0.0015(18)
C245 0.031(2) 0.031(3) 0.044(2) 0.003(2) 0.0043(19) 0.001(2)
C246 0.035(2) 0.040(3) 0.048(2) 0.003(2) 0.0118(17) 0.001(2)
C247 0.030(2) 0.036(3) 0.055(2) -0.001(2) 0.0093(18) 0.004(2)
C248 0.030(2) 0.034(3) 0.051(2) -0.002(2) 0.0027(17) -0.0003(19)
C249 0.031(2) 0.027(2) 0.041(3) -0.006(2) 0.0034(17) -0.0028(19)
C250 0.037(3) 0.064(3) 0.067(3) 0.004(2) -0.0050(18) 0.0056(17)
F251 0.094(3) 0.074(3) 0.133(4) -0.009(3) -0.069(3) 0.002(2)
F252 0.076(3) 0.086(3) 0.096(3) -0.007(3) -0.018(2) 0.043(2)
F253 0.060(3) 0.189(5) 0.088(3) 0.068(3) -0.002(2) 0.022(3)
C254 0.053(3) 0.079(3) 0.050(2) 0.011(2) 0.0183(18) 0.012(2)
Rh301 0.0310(2) 0.0336(2) 0.0272(2) -0.00215(16) 0.00452(15) 0.00417(16)
C302 0.033(2) 0.040(3) 0.0285(15) -0.0034(17) 0.0064(17) 0.0032(18)
N303 0.036(2) 0.052(2) 0.0306(19) -0.0028(17) -0.0009(17) -0.0014(17)
C304 0.048(3) 0.061(4) 0.029(2) -0.004(2) -0.002(2) -0.002(2)
C305 0.054(4) 0.061(4) 0.027(2) 0.001(2) -0.001(2) -0.002(2)
N306 0.039(2) 0.049(2) 0.0249(18) -0.0004(16) 0.0035(17) 0.0018(17)
C307 0.041(2) 0.043(2) 0.028(3) 0.006(2) 0.006(2) 0.0013(16)
C308 0.042(2) 0.049(3) 0.034(3) 0.006(2) 0.006(2) 0.0043(18)
C309 0.038(3) 0.050(3) 0.057(4) 0.010(3) 0.009(3) 0.0027(19)
C310 0.050(2) 0.046(3) 0.045(3) 0.010(2) 0.006(3) -0.004(2)
C311 0.064(4) 0.060(4) 0.100(7) 0.000(4) 0.010(4) -0.018(3)
C312 0.054(2) 0.039(3) 0.039(3) 0.004(2) 0.005(3) 0.004(2)
C313 0.045(2) 0.045(2) 0.031(3) 0.006(2) 0.005(2) 0.0051(18)
C314 0.046(2) 0.057(4) 0.044(3) -0.001(3) 0.001(3) 0.010(3)
C315 0.053(4) 0.056(3) 0.048(4) -0.001(3) 0.015(3) 0.007(3)
C316 0.053(3) 0.070(3) 0.035(3) -0.003(3) -0.003(3) -0.022(2)
C317 0.049(3) 0.133(5) 0.053(4) -0.008(4) 0.004(3) -0.032(3)
C318 0.046(4) 0.165(6) 0.109(8) -0.029(7) 0.008(5) 0.015(5)
C319 0.085(5) 0.202(7) 0.056(5) 0.006(7) 0.005(5) -0.082(5)
C320 0.150(6) 0.173(6) 0.050(5) 0.034(6) -0.032(5) -0.115(6)
C321 0.250(13) 0.265(12) 0.114(10) 0.075(11) -0.051(10) -0.208(12)
C322 0.159(6) 0.092(5) 0.064(6) 0.020(4) -0.050(5) -0.071(4)
C323 0.095(4) 0.060(3) 0.058(5) -0.001(3) -0.027(4) -0.027(3)
C324 0.097(4) 0.055(5) 0.112(7) -0.031(5) -0.039(4) 0.008(4)
C325 0.037(3) 0.036(2) 0.0293(15) -0.0046(15) 0.003(2) 0.004(2)
N326 0.050(3) 0.0392(18) 0.032(2) -0.0015(15) 0.011(2) 0.005(2)
C327 0.053(3) 0.0387(19) 0.038(3) 0.001(2) 0.017(2) -0.0001(18)
C328 0.055(3) 0.040(2) 0.058(4) 0.001(3) 0.017(2) 0.003(2)
C329 0.055(3) 0.052(4) 0.065(5) 0.003(3) 0.004(3) 0.006(3)
C330 0.062(4) 0.040(2) 0.096(6) 0.007(3) 0.022(3) 0.005(2)
C331 0.077(4) 0.038(3) 0.111(7) -0.006(4) 0.031(4) -0.008(2)
C332 0.071(4) 0.052(3) 0.077(5) -0.005(3) 0.020(3) -0.020(3)
C333 0.058(3) 0.052(2) 0.044(4) 0.001(3) 0.017(2) -0.010(2)
C334 0.056(3) 0.079(4) 0.049(4) 0.010(4) 0.007(3) -0.013(3)
C335 0.118(8) 0.038(3) 0.199(13) -0.003(5) 0.039(8) -0.014(4)
C336 0.069(4) 0.049(2) 0.030(2) -0.0012(19) 0.014(3) 0.007(3)
C337 0.065(4) 0.048(2) 0.030(2) -0.004(2) 0.010(3) 0.011(3)
N338 0.049(3) 0.0374(18) 0.0299(19) -0.0037(14) 0.008(2) 0.0089(19)
C339 0.050(2) 0.038(2) 0.027(3) -0.0040(19) 0.002(2) 0.0121(18)
C340 0.055(2) 0.039(2) 0.032(3) -0.003(2) -0.001(2) 0.0066(19)
C341 0.071(3) 0.039(2) 0.034(3) -0.002(2) 0.003(3) 0.006(2)
C342 0.087(3) 0.042(3) 0.036(3) -0.002(2) 0.002(3) 0.026(2)
C343 0.066(3) 0.058(3) 0.043(4) -0.005(3) -0.003(3) 0.031(2)
C344 0.051(2) 0.051(3) 0.040(3) -0.010(2) 0.007(3) 0.019(2)
C345 0.049(3) 0.074(4) 0.065(5) -0.017(4) 0.008(3) 0.009(3)
C346 0.132(8) 0.048(3) 0.068(5) 0.009(3) -0.001(5) 0.033(4)
C347 0.051(3) 0.057(4) 0.059(4) 0.007(3) -0.005(3) 0.001(3)
B348 0.035(2) 0.036(3) 0.031(3) -0.003(2) 0.006(2) 0.0055(19)
N349 0.0343(18) 0.0357(19) 0.041(2) -0.0055(18) 0.0036(19) 0.0043(14)
C350 0.040(3) 0.035(2) 0.049(3) -0.006(2) 0.003(2) 0.004(2)
C351 0.052(4) 0.037(2) 0.055(3) 0.000(2) 0.003(3) 0.007(3)
C352 0.059(4) 0.038(2) 0.076(4) 0.004(3) 0.001(3) 0.004(3)
C353 0.059(4) 0.037(3) 0.094(4) -0.015(3) 0.004(3) 0.009(3)
C354 0.063(4) 0.047(3) 0.073(4) -0.022(3) 0.007(3) 0.003(3)
C355 0.050(3) 0.046(3) 0.053(3) -0.013(2) 0.005(3) 0.005(3)
C356 0.034(2) 0.038(3) 0.049(3) -0.0027(19) 0.006(2) 0.0028(19)
C357 0.056(4) 0.068(4) 0.048(3) -0.007(3) 0.001(3) -0.016(3)
C358 0.071(5) 0.103(6) 0.074(4) -0.013(4) -0.006(4) -0.039(4)
C359 0.069(5) 0.077(6) 0.105(5) -0.006(3) 0.010(4) -0.036(4)
C360 0.050(3) 0.075(5) 0.080(4) 0.014(3) 0.016(4) -0.008(3)
C361 0.053(3) 0.065(4) 0.053(3) 0.007(3) 0.008(3) -0.008(3)
B401 0.039(3) 0.037(3) 0.042(3) -0.0011(16) 0.0074(17) 0.0017(17)
C402 0.041(2) 0.039(2) 0.039(3) -0.0027(19) 0.0070(19) 0.0027(18)
C403 0.042(3) 0.040(3) 0.044(3) 0.000(2) 0.003(2) 0.001(2)
C404 0.056(3) 0.045(3) 0.052(3) 0.003(2) -0.001(2) 0.010(2)
C405 0.052(3) 0.052(3) 0.054(4) -0.004(3) -0.008(3) 0.016(2)
C406 0.045(2) 0.050(3) 0.063(4) -0.010(2) -0.004(2) 0.005(2)
C407 0.044(3) 0.036(3) 0.056(4) -0.003(2) 0.003(2) 0.001(2)
C408 0.052(2) 0.073(3) 0.095(4) -0.021(3) -0.014(2) -0.001(2)
C412 0.084(3) 0.053(3) 0.071(4) 0.017(2) 0.000(2) 0.011(3)
F413 0.111(4) 0.092(4) 0.131(4) 0.056(3) -0.033(3) 0.005(3)
F414 0.138(4) 0.046(2) 0.097(3) 0.009(2) -0.001(3) 0.001(3)
F415 0.133(4) 0.069(3) 0.111(4) 0.029(3) 0.049(3) 0.011(3)
C416 0.045(2) 0.034(2) 0.036(3) 0.0018(18) 0.005(2) 0.0033(18)
C417 0.061(3) 0.049(3) 0.036(3) -0.005(2) -0.003(3) 0.020(2)
C418 0.086(3) 0.048(3) 0.045(3) -0.011(2) -0.015(3) 0.024(2)
C419 0.081(3) 0.033(3) 0.042(3) -0.005(2) -0.014(3) 0.003(2)
C420 0.059(2) 0.031(2) 0.037(3) 0.003(2) -0.003(2) -0.0041(18)
C421 0.045(2) 0.028(2) 0.040(3) 0.002(2) 0.004(2) -0.0002(19)
C422 0.058(2) 0.040(2) 0.054(3) 0.002(2) -0.005(2) -0.013(2)
F423 0.060(2) 0.0512(19) 0.080(3) 0.0143(19) -0.011(2) -0.0018(17)
F424 0.057(2) 0.084(3) 0.063(2) 0.007(2) 0.0039(18) -0.012(2)
F425 0.074(3) 0.057(2) 0.084(3) -0.009(2) -0.020(2) -0.021(2)
C426 0.108(4) 0.058(3) 0.072(3) -0.023(2) -0.012(2) 0.033(2)
C430 0.037(3) 0.037(3) 0.038(3) -0.0035(18) 0.0081(19) 0.0026(18)
C431 0.035(3) 0.036(3) 0.037(3) -0.0066(18) 0.006(2) 0.0009(19)
C432 0.044(2) 0.038(2) 0.039(3) -0.0038(18) 0.005(2) -0.0013(19)
C433 0.050(3) 0.050(3) 0.041(3) 0.004(2) 0.014(2) -0.003(2)
C434 0.051(3) 0.068(4) 0.059(3) 0.012(3) 0.024(2) 0.014(2)
C435 0.044(3) 0.047(3) 0.050(3) 0.004(2) 0.014(2) 0.013(2)
C436 0.061(3) 0.101(4) 0.089(3) 0.018(3) 0.042(2) 0.021(3)
C440 0.064(2) 0.049(2) 0.051(2) 0.005(2) 0.008(3) 0.009(2)
F441 0.059(2) 0.071(3) 0.088(3) 0.024(2) 0.005(2) 0.0200(19)
F442 0.113(4) 0.044(2) 0.104(3) -0.002(2) -0.015(3) 0.010(2)
F443 0.107(3) 0.097(3) 0.056(2) 0.028(2) 0.018(2) 0.039(3)
C444 0.033(2) 0.039(2) 0.032(3) 0.0005(19) 0.0022(18) 0.0007(18)
C445 0.032(3) 0.041(2) 0.033(3) -0.004(2) 0.0044(19) -0.002(2)
C446 0.035(3) 0.045(2) 0.040(3) -0.006(2) 0.0023(19) 0.0050(18)
C447 0.036(3) 0.060(3) 0.039(3) -0.008(3) 0.008(2) 0.004(2)
C448 0.039(3) 0.062(3) 0.031(3) 0.000(2) 0.0059(19) -0.005(2)
C449 0.040(3) 0.044(3) 0.035(3) 0.001(2) 0.0038(19) -0.006(2)
C450 0.053(3) 0.102(4) 0.054(3) 0.007(2) 0.020(2) -0.017(2)
F451 0.074(3) 0.132(4) 0.135(4) 0.019(3) 0.060(3) 0.003(3)
F452 0.102(4) 0.148(4) 0.110(4) -0.033(3) 0.054(3) -0.072(3)
F453 0.072(3) 0.214(6) 0.098(3) 0.083(4) 0.001(3) -0.046(3)
C454 0.052(3) 0.045(2) 0.060(3) -0.012(2) 0.0075(19) 0.005(2)
F455 0.119(4) 0.045(2) 0.080(3) -0.005(2) 0.033(2) -0.007(2)
F456 0.076(3) 0.059(2) 0.088(3) -0.024(2) -0.016(2) -0.003(2)
F457 0.062(2) 0.053(2) 0.121(4) -0.016(2) 0.012(2) 0.0167(19)
Rh501 0.0312(2) 0.0290(2) 0.0325(2) -0.00409(16) 0.00347(16) -0.00139(16)
C502 0.035(2) 0.0308(19) 0.036(3) 0.0003(19) 0.0049(17) -0.0013(17)
N503 0.042(2) 0.0347(17) 0.036(2) 0.0003(17) 0.0123(18) -0.0011(17)
C504 0.054(4) 0.049(3) 0.057(4) -0.004(3) 0.026(3) -0.009(3)
C505 0.066(4) 0.047(2) 0.068(5) 0.000(3) 0.032(3) -0.014(3)
N506 0.050(3) 0.0321(18) 0.052(3) -0.0019(18) 0.014(2) -0.0071(18)
C507 0.051(3) 0.030(2) 0.056(3) -0.001(2) 0.010(2) -0.0097(19)
C508 0.045(3) 0.040(3) 0.075(4) -0.008(2) 0.003(2) -0.013(2)
C509 0.052(4) 0.046(3) 0.083(5) -0.017(3) 0.002(3) -0.016(2)
C510 0.064(4) 0.034(3) 0.076(4) -0.004(2) 0.021(3) -0.015(2)
C511 0.087(6) 0.041(3) 0.100(6) -0.016(3) 0.023(5) -0.014(3)
C512 0.070(4) 0.037(3) 0.074(4) 0.002(3) 0.011(3) 0.002(3)
C513 0.068(4) 0.037(3) 0.057(4) 0.004(2) 0.008(3) -0.003(2)
C514 0.112(7) 0.061(5) 0.076(6) 0.002(4) -0.026(4) 0.009(5)
C515 0.060(5) 0.058(4) 0.112(7) -0.016(4) -0.024(4) -0.002(3)
C516 0.038(3) 0.0329(18) 0.038(2) -0.0005(17) 0.0113(19) 0.0026(19)
C517 0.039(3) 0.034(2) 0.039(2) -0.0033(17) 0.012(2) 0.003(2)
C518 0.049(4) 0.052(3) 0.044(3) 0.003(2) 0.003(3) 0.002(3)
C519 0.043(3) 0.035(2) 0.059(3) -0.006(2) 0.010(3) 0.004(2)
C520 0.052(4) 0.034(2) 0.065(3) 0.005(2) 0.020(3) 0.008(2)
C521 0.093(6) 0.034(3) 0.105(7) 0.009(3) 0.018(5) 0.009(3)
C522 0.052(4) 0.044(2) 0.052(3) 0.010(2) 0.017(2) 0.014(2)
C523 0.040(3) 0.045(2) 0.038(3) 0.0015(19) 0.012(2) 0.010(2)
C524 0.059(4) 0.063(4) 0.042(3) -0.002(3) -0.002(3) 0.014(3)
C525 0.041(3) 0.046(3) 0.036(2) -0.0087(18) 0.0091(18) 0.001(2)
N526 0.043(3) 0.064(3) 0.049(3) -0.016(2) 0.014(2) 0.004(2)
C527 0.041(3) 0.072(3) 0.054(3) -0.028(2) 0.001(2) 0.021(2)
C528 0.061(3) 0.059(3) 0.051(4) -0.017(3) -0.005(3) 0.026(2)
C529 0.063(4) 0.046(4) 0.068(5) -0.009(3) -0.007(3) 0.010(3)
C530 0.107(5) 0.062(4) 0.063(5) -0.027(3) -0.027(4) 0.047(3)
C531 0.123(6) 0.095(5) 0.097(6) -0.053(4) -0.054(5) 0.079(4)
C532 0.068(5) 0.140(6) 0.099(6) -0.069(5) -0.043(4) 0.061(4)
C533 0.042(3) 0.120(5) 0.079(5) -0.057(4) -0.004(3) 0.027(3)
C534 0.054(5) 0.183(7) 0.089(7) -0.066(6) 0.023(4) -0.023(5)
C535 0.222(13) 0.124(7) 0.132(10) -0.056(5) -0.104(9) 0.121(7)
C536 0.068(5) 0.093(5) 0.058(4) -0.015(3) 0.032(3) 0.004(3)
C537 0.081(5) 0.088(5) 0.053(4) 0.001(3) 0.037(4) -0.001(3)
N538 0.056(3) 0.060(3) 0.039(2) 0.001(2) 0.017(2) -0.002(2)
C539 0.064(3) 0.058(3) 0.035(3) 0.010(2) 0.012(2) 0.001(2)
C540 0.080(3) 0.057(3) 0.043(4) 0.012(3) 0.015(3) -0.003(2)
C541 0.098(4) 0.059(4) 0.056(4) 0.017(3) 0.026(3) 0.009(3)
C542 0.085(4) 0.079(3) 0.065(5) 0.043(3) 0.024(3) 0.019(3)
C543 0.066(4) 0.096(4) 0.055(4) 0.028(4) 0.006(3) 0.006(3)
C544 0.069(3) 0.077(3) 0.039(4) 0.009(3) 0.005(3) 0.000(2)
C545 0.098(6) 0.093(4) 0.055(5) -0.007(4) -0.011(4) -0.012(4)
C546 0.109(6) 0.115(6) 0.125(9) 0.063(7) 0.045(6) 0.050(6)
C547 0.092(4) 0.062(5) 0.064(5) 0.011(4) 0.010(4) -0.021(4)
B548 0.034(3) 0.039(3) 0.030(3) -0.002(2) 0.0068(18) -0.005(2)
N549 0.032(2) 0.0397(19) 0.039(2) 0.0003(16) 0.0022(16) -0.0044(16)
C550 0.036(3) 0.040(2) 0.037(3) -0.002(2) 0.004(2) -0.008(2)
C551 0.047(3) 0.045(2) 0.046(3) 0.000(2) 0.016(2) -0.006(2)
C552 0.054(4) 0.044(3) 0.065(4) 0.001(3) 0.023(3) -0.009(3)
C553 0.053(4) 0.047(3) 0.075(4) -0.012(3) 0.015(3) -0.016(3)
C554 0.067(4) 0.051(3) 0.064(4) -0.019(3) 0.024(3) -0.016(3)
C555 0.054(4) 0.053(3) 0.043(3) -0.011(2) 0.013(3) -0.014(3)
C556 0.037(3) 0.048(3) 0.040(3) 0.001(2) -0.0012(18) -0.003(2)
C557 0.053(4) 0.082(5) 0.054(4) 0.010(3) 0.006(3) 0.026(3)
C558 0.066(5) 0.099(6) 0.063(5) 0.006(4) -0.004(3) 0.036(4)
C559 0.083(5) 0.061(5) 0.066(4) 0.004(3) -0.033(3) 0.012(3)
C560 0.069(4) 0.079(5) 0.052(4) 0.022(3) -0.008(3) -0.005(3)
C561 0.053(3) 0.061(4) 0.046(3) 0.011(3) 0.001(2) -0.006(3)
B601 0.050(2) 0.055(2) 0.050(3) 0.0081(19) 0.0109(19) 0.007(3)
C602 0.046(3) 0.048(5) 0.044(4) 0.007(4) 0.004(3) 0.007(4)
C603 0.051(4) 0.027(5) 0.050(5) -0.004(5) 0.005(3) 0.007(4)
C604 0.050(3) 0.044(5) 0.063(4) 0.011(4) 0.003(3) 0.002(4)
C605 0.047(4) 0.037(5) 0.071(4) 0.010(5) 0.020(3) 0.008(4)
C606 0.060(4) 0.055(6) 0.053(3) 0.009(4) 0.015(3) 0.011(5)
C607 0.048(4) 0.055(7) 0.044(4) 0.005(5) 0.001(3) 0.011(5)
C608 0.096(5) 0.078(4) 0.057(3) 0.005(4) 0.024(3) 0.026(4)
F609 0.089(4) 0.085(5) 0.047(4) 0.010(4) 0.021(3) 0.008(4)
F610 0.183(8) 0.081(4) 0.076(5) -0.006(4) 0.021(6) 0.037(5)
F611 0.091(5) 0.144(7) 0.070(5) 0.007(5) 0.032(4) 0.025(5)
C612 0.059(4) 0.067(5) 0.089(5) 0.011(3) -0.007(3) -0.014(4)
F613 0.079(5) 0.102(5) 0.138(7) -0.039(5) -0.053(5) 0.012(5)
F614 0.065(4) 0.120(6) 0.101(6) 0.016(5) -0.005(4) -0.035(4)
F615 0.061(5) 0.100(5) 0.093(6) 0.027(4) -0.029(4) -0.030(4)
C616 0.067(4) 0.052(2) 0.057(3) 0.0097(19) -0.011(3) -0.010(3)
C617 0.086(5) 0.044(2) 0.044(3) 0.001(2) -0.004(3) -0.012(3)
C618 0.092(4) 0.048(2) 0.053(2) 0.0047(19) 0.001(3) -0.002(3)
C619 0.072(5) 0.049(3) 0.061(3) 0.000(2) 0.006(3) -0.007(3)
C620 0.076(4) 0.065(3) 0.059(3) -0.003(2) -0.005(3) -0.020(3)
C621 0.070(5) 0.067(3) 0.059(4) 0.003(2) -0.021(4) -0.017(4)
C622 0.110(4) 0.096(3) 0.082(4) -0.030(3) -0.005(2) -0.026(4)
F623 0.102(3) 0.126(4) 0.075(3) -0.036(3) -0.004(2) -0.037(3)
F624 0.271(7) 0.094(3) 0.115(5) -0.031(3) -0.039(4) -0.003(4)
F625 0.109(4) 0.184(5) 0.136(5) -0.082(4) 0.027(3) -0.028(4)
C626 0.116(4) 0.056(3) 0.055(2) 0.009(2) 0.000(2) 0.009(3)
C630 0.039(3) 0.037(4) 0.035(4) -0.008(3) 0.015(3) -0.001(3)
C631 0.031(4) 0.042(5) 0.039(5) -0.002(3) 0.003(3) -0.007(4)
C632 0.044(4) 0.058(5) 0.050(5) -0.001(3) -0.008(3) -0.002(4)
C633 0.035(4) 0.061(6) 0.048(6) -0.019(4) -0.007(4) 0.006(4)
C634 0.039(3) 0.051(5) 0.060(5) -0.026(3) 0.010(3) -0.006(3)
C635 0.045(3) 0.028(5) 0.054(7) -0.006(5) 0.018(4) -0.005(4)
C636 0.048(3) 0.081(4) 0.086(5) -0.027(4) 0.011(3) -0.023(4)
F637 0.068(5) 0.145(7) 0.097(5) -0.035(5) 0.030(4) -0.051(5)
F638 0.095(6) 0.074(4) 0.114(7) -0.013(4) 0.015(5) -0.038(4)
F639 0.044(4) 0.096(5) 0.130(6) -0.002(5) 0.000(4) -0.030(4)
C640 0.077(4) 0.084(5) 0.073(5) 0.028(3) -0.012(3) 0.004(4)
F641 0.127(7) 0.098(5) 0.120(7) 0.065(4) -0.055(5) -0.049(5)
F642 0.076(4) 0.094(5) 0.073(5) 0.024(4) -0.015(3) 0.008(4)
F643 0.112(6) 0.141(7) 0.140(7) 0.065(5) 0.057(6) 0.030(6)
C644 0.036(5) 0.061(4) 0.046(4) 0.003(3) 0.000(3) 0.002(4)
C645 0.044(5) 0.049(5) 0.042(5) 0.001(3) 0.000(4) 0.003(4)
C646 0.053(5) 0.052(4) 0.046(4) -0.001(3) 0.005(4) 0.002(4)
C647 0.047(6) 0.059(5) 0.046(6) -0.015(4) 0.005(4) -0.001(4)
C648 0.062(6) 0.057(4) 0.064(6) -0.006(3) 0.016(5) -0.003(4)
C649 0.042(6) 0.056(5) 0.041(6) 0.009(4) 0.007(5) 0.004(4)
C650 0.076(4) 0.060(4) 0.099(5) -0.012(3) 0.036(5) -0.012(4)
F651 0.103(6) 0.053(4) 0.127(6) 0.000(4) 0.018(5) -0.006(4)
F652 0.076(4) 0.077(5) 0.149(7) -0.009(5) 0.017(4) -0.017(4)
F653 0.139(7) 0.089(5) 0.134(6) -0.048(5) 0.071(6) -0.046(5)
C654 0.065(4) 0.068(4) 0.054(3) 0.004(4) 0.015(3) 0.002(3)
F655 0.089(6) 0.075(4) 0.066(5) 0.000(4) 0.030(4) -0.016(4)
F656 0.087(5) 0.101(5) 0.053(3) 0.004(4) 0.012(3) -0.018(4)
F657 0.071(4) 0.109(5) 0.094(5) 0.037(5) 0.032(4) 0.021(4)
C702 0.054(7) 0.053(7) 0.053(4) 0.009(4) 0.013(4) 0.008(5)
C703 0.035(7) 0.054(8) 0.053(5) 0.008(5) 0.007(5) 0.002(5)
C704 0.087(7) 0.074(7) 0.074(6) 0.027(5) 0.042(6) 0.006(5)
C705 0.083(11) 0.066(9) 0.050(7) 0.018(6) 0.012(6) -0.011(6)
C706 0.077(8) 0.090(8) 0.060(6) 0.018(5) 0.000(5) 0.015(6)
C707 0.055(9) 0.048(8) 0.052(6) -0.003(5) 0.001(6) 0.008(6)
C708 0.108(7) 0.097(7) 0.091(7) 0.024(4) -0.026(5) 0.021(5)
F709 0.134(9) 0.105(9) 0.108(8) 0.034(6) -0.006(6) 0.042(7)
F710 0.124(8) 0.126(9) 0.144(9) 0.020(7) -0.059(7) 0.017(7)
F711 0.123(8) 0.097(8) 0.133(9) 0.033(6) -0.001(6) 0.028(6)
C712 0.091(6) 0.094(5) 0.092(5) 0.018(5) 0.054(5) 0.005(5)
F713 0.094(6) 0.107(8) 0.116(7) 0.019(7) 0.045(5) 0.003(6)
F714 0.102(7) 0.092(5) 0.126(8) 0.008(6) 0.057(6) 0.014(5)
F715 0.118(7) 0.118(7) 0.090(6) 0.019(6) 0.055(5) 0.035(7)
C730 0.057(3) 0.062(8) 0.049(5) -0.012(7) 0.015(3) -0.012(4)
C731 0.061(4) 0.057(12) 0.047(6) -0.013(9) 0.012(4) 0.000(9)
C732 0.063(4) 0.130(10) 0.086(5) -0.025(7) 0.014(4) -0.024(8)
C733 0.054(6) 0.095(13) 0.098(6) -0.019(11) 0.031(4) -0.019(9)
C734 0.068(5) 0.119(10) 0.079(5) -0.009(7) 0.031(4) 0.000(8)
C735 0.063(5) 0.062(9) 0.046(5) -0.006(7) 0.011(4) -0.016(8)
C736 0.098(6) 0.136(8) 0.086(5) 0.008(6) 0.047(4) 0.003(6)
F737 0.118(7) 0.132(9) 0.074(6) 0.003(6) 0.050(6) 0.003(7)
F738 0.107(6) 0.176(9) 0.090(7) 0.018(7) 0.050(5) 0.023(7)
F739 0.134(8) 0.129(8) 0.102(7) 0.003(6) 0.033(7) 0.004(7)
C740 0.086(5) 0.154(9) 0.117(6) -0.020(6) -0.015(5) -0.026(7)
F741 0.119(8) 0.142(9) 0.103(8) -0.018(7) -0.024(7) -0.041(8)
F742 0.107(8) 0.149(9) 0.147(9) -0.014(7) -0.040(7) -0.015(8)
F743 0.082(5) 0.225(11) 0.154(9) -0.019(9) -0.015(6) -0.036(8)
C744 0.040(4) 0.041(4) 0.058(6) 0.014(4) 0.013(5) 0.009(4)
C745 0.026(6) 0.064(10) 0.089(13) -0.013(7) -0.002(7) 0.016(5)
C746 0.055(5) 0.100(8) 0.134(10) -0.056(7) -0.026(7) 0.018(5)
C747 0.051(5) 0.050(7) 0.074(10) 0.011(6) -0.006(6) -0.013(5)
C748 0.045(4) 0.056(6) 0.110(9) 0.016(5) 0.024(5) -0.009(4)
C749 0.043(4) 0.036(7) 0.094(12) 0.006(6) 0.021(7) 0.016(5)
C750 0.044(4) 0.114(7) 0.130(7) 0.039(6) 0.024(5) -0.006(4)
F751 0.051(6) 0.190(10) 0.134(8) 0.066(7) 0.031(5) 0.036(6)
F752 0.047(6) 0.128(7) 0.145(9) 0.049(7) -0.001(6) 0.000(5)
F753 0.056(5) 0.145(8) 0.179(9) 0.012(8) 0.006(6) -0.011(6)
C754 0.082(6) 0.127(8) 0.160(10) -0.080(6) -0.023(6) 0.028(5)
F755 0.087(7) 0.143(9) 0.197(11) -0.113(8) -0.034(7) 0.034(6)
F756 0.140(9) 0.160(10) 0.180(10) -0.074(8) 0.019(7) 0.043(7)
F757 0.088(7) 0.139(10) 0.178(11) -0.093(8) -0.034(7) 0.043(6)
F2410 0.106(7) 0.073(6) 0.083(6) -0.035(4) -0.029(5) 0.018(6)
F2420 0.087(7) 0.073(5) 0.088(7) -0.034(4) 0.027(6) -0.035(5)
F2430 0.064(4) 0.084(7) 0.059(6) -0.027(5) 0.015(4) 0.000(4)
F2411 0.067(3) 0.091(5) 0.057(4) -0.022(4) -0.002(3) 0.000(3)
F2421 0.128(7) 0.053(3) 0.104(5) -0.033(3) -0.026(5) 0.018(4)
F2431 0.114(5) 0.115(6) 0.090(5) -0.057(4) 0.057(4) -0.054(5)
F2550 0.062(7) 0.118(9) 0.049(5) -0.001(8) 0.016(6) 0.007(7)
F2560 0.055(5) 0.098(8) 0.043(7) -0.001(8) 0.019(5) 0.015(6)
F2570 0.088(9) 0.086(5) 0.066(8) 0.026(6) 0.030(8) 0.014(6)
F2551 0.057(3) 0.110(5) 0.045(3) 0.014(3) 0.0151(19) 0.017(3)
F2561 0.148(6) 0.121(4) 0.065(4) 0.004(3) 0.041(4) 0.068(4)
F2571 0.065(4) 0.156(5) 0.082(4) 0.046(4) 0.019(3) -0.025(3)
F4090 0.074(7) 0.087(7) 0.113(5) 0.003(6) -0.034(5) -0.017(6)
F4100 0.059(5) 0.116(8) 0.129(7) -0.047(7) 0.010(5) -0.030(6)
F4110 0.060(6) 0.070(3) 0.124(8) -0.009(5) -0.037(6) -0.011(4)
F4091 0.082(5) 0.136(7) 0.140(6) -0.079(5) -0.004(5) -0.023(5)
F4101 0.048(3) 0.096(5) 0.148(7) -0.016(4) -0.027(5) 0.006(3)
F4111 0.063(5) 0.102(6) 0.140(6) 0.006(4) -0.005(4) -0.027(4)
F4270 0.078(4) 0.057(4) 0.113(4) -0.009(3) -0.017(3) 0.032(3)
F4280 0.139(5) 0.091(5) 0.134(6) -0.069(4) -0.063(4) 0.049(3)
F4290 0.204(7) 0.094(5) 0.124(6) -0.011(4) 0.071(5) 0.063(4)
F4271 0.169(9) 0.060(4) 0.093(8) -0.010(6) 0.030(8) 0.037(6)
F4281 0.074(8) 0.041(6) 0.069(4) -0.019(4) -0.002(5) 0.032(6)
F4291 0.120(5) 0.086(8) 0.112(9) -0.059(8) -0.044(6) 0.058(5)
F4370 0.060(5) 0.150(8) 0.119(8) -0.020(8) 0.041(6) 0.010(6)
F4380 0.082(8) 0.121(6) 0.124(8) 0.035(6) 0.054(7) 0.052(5)
F4390 0.065(6) 0.100(8) 0.088(4) 0.002(5) 0.047(5) 0.024(6)
F4371 0.051(3) 0.120(6) 0.120(5) 0.028(4) 0.033(3) 0.019(4)
F4381 0.094(5) 0.149(5) 0.126(6) -0.036(5) 0.058(4) 0.034(5)
F4391 0.093(5) 0.153(6) 0.154(7) 0.078(5) 0.084(5) 0.048(5)
F6270 0.136(8) 0.058(5) 0.069(5) 0.013(4) -0.035(6) 0.010(5)
F6280 0.136(7) 0.101(7) 0.068(6) 0.003(5) -0.002(5) 0.040(5)
F6290 0.121(6) 0.092(7) 0.082(6) 0.038(5) -0.008(5) -0.007(5)
F6271 0.128(5) 0.097(6) 0.086(6) 0.025(5) -0.027(4) -0.006(5)
F6281 0.163(8) 0.056(3) 0.071(5) 0.015(3) -0.007(5) 0.009(4)
F6291 0.153(7) 0.114(7) 0.060(4) 0.000(5) 0.006(4) 0.043(6)

loop_
_atom_type_symbol
_atom_type_scat_dispersion_real
_atom_type_scat_dispersion_imag
_atom_type_scat_Cromer_Mann_a1
_atom_type_scat_Cromer_Mann_b1
_atom_type_scat_Cromer_Mann_a2
_atom_type_scat_Cromer_Mann_b2
_atom_type_scat_Cromer_Mann_a3
_atom_type_scat_Cromer_Mann_b3
_atom_type_scat_Cromer_Mann_a4
_atom_type_scat_Cromer_Mann_b4
_atom_type_scat_Cromer_Mann_c
_atom_type_scat_source
C 0.0033 0.0016 2.3100 20.8439 1.0200 10.2075 1.5886 0.5687 0.8650 51.6512 0.2156 'International Tables Vol C 4.2.6.8 and 6.1.1.4'
H 0.0000 0.0000 0.4930 10.5109 0.3229 26.1257 0.1402 3.1424 0.0408 57.7998 0.0030 'International Tables Vol C 4.2.6.8 and 6.1.1.4'
N 0.0061 0.0033 12.2126 0.0057 3.1322 9.8933 2.0125 28.9975 1.1663 0.5826 -11.5290 'International Tables Vol C 4.2.6.8 and 6.1.1.4'
F 0.0171 0.0103 3.5392 10.2825 2.6412 4.2944 1.5170 0.2615 1.0243 26.1476 0.2776 'International Tables Vol C 4.2.6.8 and 6.1.1.4'
Rh -1.1178 0.9187 19.2957 0.7515 14.3501 8.2176 4.7343 25.8749 1.2892 98.6062 5.3280 'International Tables Vol C 4.2.6.8 and 6.1.1.4'
B 0.0013 0.0007 2.0545 23.2185 1.3326 1.0210 1.0979 60.3498 0.7068 0.1403 -0.1932 'International Tables Vol C 4.2.6.8 and 6.1.1.4'
Ir -1.4442 7.9887 27.3049 1.5928 16.7296 8.8655 15.6115 0.4179 5.8338 45.0011 11.4722 'International Tables Vol C 4.2.6.8 and 6.1.1.4'
Na 0.0362 0.0249 4.7626 3.2850 3.1736 8.8422 1.2674 0.3136 1.1128 129.4240 0.6760 'International Tables Vol C 4.2.6.8 and 6.1.1.4'

loop_
_geom_angle_atom_site_label_1
_geom_angle_atom_site_label_2
_geom_angle_atom_site_label_3
_geom_angle
_geom_angle_publ_flag
C102 Rh101 C125 161.4(2) yes
C102 Rh101 B148 99.3(2) yes
C125 Rh101 B148 99.2(2) yes
C102 Rh101 H1011 83.0 no
C125 Rh101 H1011 83.4 no
B148 Rh101 H1011 143.3 no
C102 Rh101 H1012 86.6 no
C125 Rh101 H1012 77.6 no
B148 Rh101 H1012 142.2 no
H1011 Rh101 H1012 74.3 no
C102 Rh101 H1481 95.2 no
C125 Rh101 H1481 100.5 no
B148 Rh101 H1481 38.8 no
H1011 Rh101 H1481 104.5 no
H1012 Rh101 H1481 177.8 no
C102 Rh101 H1482 98.9 no
C125 Rh101 H1482 94.3 no
B148 Rh101 H1482 38.9 no
H1011 Rh101 H1482 177.0 no
H1012 Rh101 H1482 103.4 no
H1481 Rh101 H1482 77.7 no
Rh101 C102 N103 127.4(4) yes
Rh101 C102 N106 128.1(4) yes
N103 C102 N106 102.9(5) yes
C102 N103 C104 111.9(5) yes
C102 N103 C116 124.1(5) yes
C104 N103 C116 123.5(5) yes
N103 C104 C105 106.5(6) yes
N103 C104 H1041 125.5 no
C105 C104 H1041 128.1 no
C104 C105 N106 107.1(6) yes
C104 C105 H1051 127.2 no
N106 C105 H1051 125.7 no
C105 N106 C102 111.6(5) yes
C105 N106 C107 122.0(5) yes
C102 N106 C107 126.0(5) yes
N106 C107 C108 119.5(6) yes
N106 C107 C113 117.5(6) yes
C108 C107 C113 122.8(6) yes
C107 C108 C109 117.5(6) yes
C107 C108 C115 121.7(6) yes
C109 C108 C115 120.8(6) yes
C108 C109 C110 122.4(7) yes
C108 C109 H1091 119.7 no
C110 C109 H1091 118.0 no
C109 C110 C111 121.7(8) yes
C109 C110 C112 117.8(6) yes
C111 C110 C112 120.5(8) yes
C110 C111 H1111 110.0 no
C110 C111 H1112 110.3 no
H1111 C111 H1112 109.7 no
C110 C111 H1113 108.8 no
H1111 C111 H1113 109.4 no
H1112 C111 H1113 108.5 no
C110 C112 C113 122.8(7) yes
C110 C112 H1121 119.1 no
C113 C112 H1121 118.1 no
C107 C113 C112 116.7(7) yes
C107 C113 C114 121.6(7) yes
C112 C113 C114 121.6(8) yes
C113 C114 H1141 108.9 no
C113 C114 H1142 109.9 no
H1141 C114 H1142 110.1 no
C113 C114 H1143 109.5 no
H1141 C114 H1143 109.5 no
H1142 C114 H1143 109.0 no
C108 C115 H1151 110.1 no
C108 C115 H1152 109.8 no
H1151 C115 H1152 109.1 no
C108 C115 H1153 110.1 no
H1151 C115 H1153 108.6 no
H1152 C115 H1153 109.0 no
N103 C116 C117 117.5(7) yes
N103 C116 C123 119.1(7) yes
C117 C116 C123 123.4(6) yes
C116 C117 C118 121.7(6) yes
C116 C117 C119 116.9(7) yes
C118 C117 C119 121.3(7) yes
C117 C118 H1181 109.4 no
C117 C118 H1182 109.0 no
H1181 C118 H1182 110.3 no
C117 C118 H1183 109.6 no
H1181 C118 H1183 109.1 no
H1182 C118 H1183 109.5 no
C117 C119 C120 121.9(8) yes
C117 C119 H1191 119.8 no
C120 C119 H1191 118.2 no
C119 C120 C121 120.7(8) yes
C119 C120 C122 118.6(6) yes
C121 C120 C122 120.6(8) yes
C120 C121 H1211 109.1 no
C120 C121 H1212 108.0 no
H1211 C121 H1212 110.0 no
C120 C121 H1213 109.6 no
H1211 C121 H1213 110.0 no
H1212 C121 H1213 110.2 no
C120 C122 C123 121.9(8) yes
C120 C122 H1221 118.5 no
C123 C122 H1221 119.6 no
C122 C123 C116 117.1(7) yes
C122 C123 C124 119.8(7) yes
C116 C123 C124 123.1(6) yes
C123 C124 H1241 108.7 no
C123 C124 H1242 110.1 no
H1241 C124 H1242 109.4 no
C123 C124 H1243 109.9 no
H1241 C124 H1243 108.9 no
H1242 C124 H1243 109.8 no
Rh101 C125 N126 127.5(4) yes
Rh101 C125 N138 127.8(4) yes
N126 C125 N138 103.7(5) yes
C125 N126 C127 126.9(5) yes
C125 N126 C136 110.8(5) yes
C127 N126 C136 122.3(5) yes
N126 C127 C128 118.1(6) yes
N126 C127 C133 118.8(7) yes
C128 C127 C133 122.8(8) yes
C127 C128 C129 121.8(7) yes
C127 C128 C130 118.7(8) yes
C129 C128 C130 119.4(8) yes
C128 C129 H1291 109.1 no
C128 C129 H1292 109.0 no
H1291 C129 H1292 109.9 no
C128 C129 H1293 109.2 no
H1291 C129 H1293 109.4 no
H1292 C129 H1293 110.1 no
C128 C130 C131 121.3(11) yes
C128 C130 H1301 119.9 no
C131 C130 H1301 118.8 no
C130 C131 C132 119.4(10) yes
C130 C131 C135 121.5(13) yes
C132 C131 C135 119.1(12) yes
C131 C132 C133 122.1(9) yes
C131 C132 H1321 119.4 no
C133 C132 H1321 118.5 no
C132 C133 C127 115.7(9) yes
C132 C133 C134 122.4(9) yes
C127 C133 C134 121.9(8) yes
C133 C134 H1341 109.7 no
C133 C134 H1342 109.8 no
H1341 C134 H1342 108.9 no
C133 C134 H1343 110.4 no
H1341 C134 H1343 109.2 no
H1342 C134 H1343 108.8 no
C131 C135 H1351 108.7 no
C131 C135 H1352 108.9 no
H1351 C135 H1352 109.8 no
C131 C135 H1353 108.8 no
H1351 C135 H1353 110.3 no
H1352 C135 H1353 110.4 no
N126 C136 C137 107.8(6) yes
N126 C136 H1361 125.4 no
C137 C136 H1361 126.7 no
C136 C137 N138 106.2(6) yes
C136 C137 H1371 127.8 no
N138 C137 H1371 126.0 no
C137 N138 C125 111.5(5) yes
C137 N138 C139 123.7(5) yes
C125 N138 C139 124.6(5) yes
N138 C139 C140 118.1(6) yes
N138 C139 C144 119.9(6) yes
C140 C139 C144 122.0(6) yes
C139 C140 C141 118.6(7) yes
C139 C140 C147 120.5(6) yes
C141 C140 C147 120.9(7) yes
C140 C141 C142 121.1(7) yes
C140 C141 H1411 119.0 no
C142 C141 H1411 120.0 no
C141 C142 C143 118.7(7) yes
C141 C142 C146 120.4(7) yes
C143 C142 C146 120.9(7) yes
C142 C143 C144 122.1(7) yes
C142 C143 H1431 119.9 no
C144 C143 H1431 118.0 no
C139 C144 C143 117.3(6) yes
C139 C144 C145 122.0(6) yes
C143 C144 C145 120.7(6) yes
C144 C145 H1451 108.7 no
C144 C145 H1452 109.5 no
H1451 C145 H1452 109.6 no
C144 C145 H1453 110.1 no
H1451 C145 H1453 109.2 no
H1452 C145 H1453 109.7 no
C142 C146 H1461 108.9 no
C142 C146 H1462 110.4 no
H1461 C146 H1462 109.9 no
C142 C146 H1463 109.8 no
H1461 C146 H1463 108.9 no
H1462 C146 H1463 109.0 no
C140 C147 H1471 109.0 no
C140 C147 H1472 109.8 no
H1471 C147 H1472 109.8 no
C140 C147 H1473 109.3 no
H1471 C147 H1473 110.2 no
H1472 C147 H1473 108.7 no
Rh101 B148 N149 177.9(5) yes
Rh101 B148 H1481 61.5 no
N149 B148 H1481 120.7 no
Rh101 B148 H1482 61.5 no
N149 B148 H1482 116.4 no
H1481 B148 H1482 122.9 no
B148 N149 C150 120.3(5) yes
B148 N149 C156 124.9(5) yes
C150 N149 C156 114.7(5) yes
N149 C150 C151 111.9(6) yes
N149 C150 C155 113.4(7) yes
C151 C150 C155 111.6(7) yes
N149 C150 H1501 106.3 no
C151 C150 H1501 106.4 no
C155 C150 H1501 106.8 no
C150 C151 C152 111.9(8) yes
C150 C151 H1511 108.7 no
C152 C151 H1511 108.2 no
C150 C151 H1512 109.3 no
C152 C151 H1512 109.5 no
H1511 C151 H1512 109.1 no
C151 C152 C153 111.2(9) yes
C151 C152 H1521 109.5 no
C153 C152 H1521 108.5 no
C151 C152 H1522 109.3 no
C153 C152 H1522 108.7 no
H1521 C152 H1522 109.6 no
C152 C153 C154 110.4(8) yes
C152 C153 H1531 109.1 no
C154 C153 H1531 109.5 no
C152 C153 H1532 109.2 no
C154 C153 H1532 109.1 no
H1531 C153 H1532 109.6 no
C153 C154 C155 112.9(9) yes
C153 C154 H1541 108.4 no
C155 C154 H1541 108.9 no
C153 C154 H1542 108.3 no
C155 C154 H1542 108.2 no
H1541 C154 H1542 110.0 no
C154 C155 C150 109.7(9) yes
C154 C155 H1551 110.5 no
C150 C155 H1551 109.1 no
C154 C155 H1552 110.0 no
C150 C155 H1552 107.9 no
H1551 C155 H1552 109.6 no
N149 C156 C157 112.4(6) yes
N149 C156 C161 110.9(6) yes
C157 C156 C161 111.8(7) yes
N149 C156 H1561 107.0 no
C157 C156 H1561 106.6 no
C161 C156 H1561 107.8 no
C156 C157 C158 111.1(8) yes
C156 C157 H1571 108.3 no
C158 C157 H1571 110.0 no
C156 C157 H1572 108.3 no
C158 C157 H1572 108.8 no
H1571 C157 H1572 110.4 no
C157 C158 C159 111.6(8) yes
C157 C158 H1581 108.3 no
C159 C158 H1581 109.0 no
C157 C158 H1582 109.5 no
C159 C158 H1582 108.6 no
H1581 C158 H1582 109.9 no
C158 C159 C160 111.9(8) yes
C158 C159 H1591 110.4 no
C160 C159 H1591 108.2 no
C158 C159 H1592 108.4 no
C160 C159 H1592 108.8 no
H1591 C159 H1592 109.2 no
C159 C160 C161 111.3(10) yes
C159 C160 H1601 107.8 no
C161 C160 H1601 108.3 no
C159 C160 H1602 109.7 no
C161 C160 H1602 109.6 no
H1601 C160 H1602 110.1 no
C160 C161 C156 110.9(8) yes
C160 C161 H1611 109.0 no
C156 C161 H1611 109.3 no
C160 C161 H1612 109.9 no
C156 C161 H1612 108.2 no
H1611 C161 H1612 109.6 no
C202 B201 C216 100.3(3) yes
C202 B201 C230 115.1(2) yes
C216 B201 C230 108.0(2) yes
C202 B201 C244 114.2(2) yes
C216 B201 C244 112.0(2) yes
C230 B201 C244 107.1(3) yes
B201 C202 C203 122.33(10) yes
B201 C202 C207 121.9(3) yes
C203 C202 C207 115.4(3) yes
C202 C203 C204 122.47(9) yes
C202 C203 H2031 118.8 no
C204 C203 H2031 118.7 no
C203 C204 C205 121.6(3) yes
C203 C204 C212 118.65(9) yes
C205 C204 C212 119.7(3) yes
C204 C205 C206 117.2(5) yes
C204 C205 H2051 120.7 no
C206 C205 H2051 122.1 no
C205 C206 C207 120.9(5) yes
C205 C206 C208 120.5(4) yes
C207 C206 C208 118.3(4) yes
C202 C207 C206 122.4(5) yes
C202 C207 H2071 119.1 no
C206 C207 H2071 118.5 no
C206 C208 F209 114.17(9) yes
C206 C208 F210 112.94(9) yes
F209 C208 F210 104.71(9) yes
C206 C208 F211 112.98(9) yes
F209 C208 F211 105.71(9) yes
F210 C208 F211 105.52(9) yes
C204 C212 F213 114.26(9) yes
C204 C212 F214 112.95(9) yes
F213 C212 F214 104.82(9) yes
C204 C212 F215 112.82(9) yes
F213 C212 F215 105.73(9) yes
F214 C212 F215 105.46(9) yes
B201 C216 C217 122.81(10) yes
B201 C216 C221 121.6(4) yes
C217 C216 C221 115.3(4) yes
C216 C217 C218 121.99(9) yes
C216 C217 H2171 120.2 no
C218 C217 H2171 117.8 no
C217 C218 C219 120.3(4) yes
C217 C218 C226 119.08(9) yes
C219 C218 C226 120.6(4) yes
C218 C219 C220 118.5(5) yes
C218 C219 H2191 120.5 no
C220 C219 H2191 121.0 no
C219 C220 C221 120.1(6) yes
C219 C220 C222 121.4(4) yes
C221 C220 C222 118.5(4) yes
C220 C221 C216 123.8(6) yes
C220 C221 H2211 117.7 no
C216 C221 H2211 118.6 no
C220 C222 F223 114.22(9) yes
C220 C222 F224 113.02(9) yes
F223 C222 F224 104.63(9) yes
C220 C222 F225 112.90(9) yes
F223 C222 F225 105.66(9) yes
F224 C222 F225 105.59(9) yes
C218 C226 F227 114.09(9) yes
C218 C226 F228 113.06(9) yes
F227 C226 F228 104.74(9) yes
C218 C226 F229 112.94(9) yes
F227 C226 F229 105.72(9) yes
F228 C226 F229 105.48(9) yes
B201 C230 C231 122.68(10) yes
B201 C230 C235 122.1(4) yes
C231 C230 C235 115.1(3) yes
C230 C231 C232 122.05(9) yes
C230 C231 H2311 118.9 no
C232 C231 H2311 119.1 no
C231 C232 C233 120.7(3) yes
C231 C232 C240 119.09(9) yes
C233 C232 C240 120.2(3) yes
C232 C233 C234 119.1(5) yes
C232 C233 H2331 120.8 no
C234 C233 H2331 120.2 no
C233 C234 C235 119.8(5) yes
C233 C234 C236 121.4(4) yes
C235 C234 C236 118.6(4) yes
C230 C235 C234 123.2(5) yes
C230 C235 H2351 118.2 no
C234 C235 H2351 118.6 no
C234 C236 F237 114.21(9) yes
C234 C236 F238 112.99(9) yes
F237 C236 F238 104.63(9) yes
C234 C236 F239 112.98(9) yes
F237 C236 F239 105.70(9) yes
F238 C236 F239 105.50(9) yes
C232 C240 F2410 114.23(9) yes
C232 C240 F2420 113.05(9) yes
F2410 C240 F2420 104.73(9) yes
C232 C240 F2430 112.87(9) yes
F2410 C240 F2430 105.73(9) yes
F2420 C240 F2430 105.42(9) yes
C232 C240 F2411 114.11(9) yes
C232 C240 F2421 113.12(9) yes
F2411 C240 F2421 104.65(9) yes
C232 C240 F2431 112.92(9) yes
F2411 C240 F2431 105.63(9) yes
F2421 C240 F2431 105.60(9) yes
B201 C244 C245 122.52(10) yes
B201 C244 C249 122.7(3) yes
C245 C244 C249 114.8(3) yes
C244 C245 C246 122.05(9) yes
C244 C245 H2451 118.4 no
C246 C245 H2451 119.6 no
C245 C246 C247 121.8(3) yes
C245 C246 C254 119.28(9) yes
C247 C246 C254 118.9(3) yes
C246 C247 C248 118.5(5) yes
C246 C247 H2471 121.3 no
C248 C247 H2471 120.2 no
C247 C248 C249 120.3(5) yes
C247 C248 C250 119.3(4) yes
C249 C248 C250 120.4(4) yes
C244 C249 C248 122.6(5) yes
C244 C249 H2491 118.5 no
C248 C249 H2491 118.9 no
C248 C250 F251 114.09(9) yes
C248 C250 F252 113.11(9) yes
F251 C250 F252 104.66(9) yes
C248 C250 F253 112.95(9) yes
F251 C250 F253 105.77(9) yes
F252 C250 F253 105.44(9) yes
C246 C254 F2550 114.14(9) yes
C246 C254 F2560 113.08(9) yes
F2550 C254 F2560 104.68(9) yes
C246 C254 F2570 112.94(9) yes
F2550 C254 F2570 105.69(9) yes
F2560 C254 F2570 105.51(10) yes
C246 C254 F2551 114.36(9) yes
C246 C254 F2561 112.97(9) yes
F2551 C254 F2561 104.71(9) yes
C246 C254 F2571 112.86(9) yes
F2551 C254 F2571 105.66(9) yes
F2561 C254 F2571 105.46(9) yes
C302 Rh301 C325 164.7(2) yes
C302 Rh301 B348 99.3(2) yes
C325 Rh301 B348 96.0(2) yes
C302 Rh301 H3011 84.3 no
C325 Rh301 H3011 84.0 no
B348 Rh301 H3011 143.2 no
C302 Rh301 H3012 86.8 no
C325 Rh301 H3012 80.5 no
B348 Rh301 H3012 142.4 no
H3011 Rh301 H3012 74.1 no
C302 Rh301 H3481 96.0 no
C325 Rh301 H3481 96.5 no
B348 Rh301 H3481 39.2 no
H3011 Rh301 H3481 104.0 no
H3012 Rh301 H3481 176.6 no
C302 Rh301 H3482 98.3 no
C325 Rh301 H3482 92.9 no
B348 Rh301 H3482 39.2 no
H3011 Rh301 H3482 176.3 no
H3012 Rh301 H3482 103.4 no
H3481 Rh301 H3482 78.4 no
Rh301 C302 N303 126.1(4) yes
Rh301 C302 N306 129.2(4) yes
N303 C302 N306 104.0(5) yes
C302 N303 C304 111.2(5) yes
C302 N303 C316 126.3(5) yes
C304 N303 C316 122.4(5) yes
N303 C304 C305 106.6(5) yes
N303 C304 H3041 126.2 no
C305 C304 H3041 127.2 no
C304 C305 N306 107.1(5) yes
C304 C305 H3051 127.2 no
N306 C305 H3051 125.7 no
C305 N306 C302 111.2(5) yes
C305 N306 C307 124.2(5) yes
C302 N306 C307 124.5(5) yes
N306 C307 C308 117.9(5) yes
N306 C307 C313 119.4(5) yes
C308 C307 C313 122.7(6) yes
C307 C308 C309 118.0(6) yes
C307 C308 C315 120.2(6) yes
C309 C308 C315 121.8(6) yes
C308 C309 C310 121.5(6) yes
C308 C309 H3091 119.8 no
C310 C309 H3091 118.7 no
C309 C310 C311 120.8(6) yes
C309 C310 C312 118.6(6) yes
C311 C310 C312 120.6(6) yes
C310 C311 H3111 110.4 no
C310 C311 H3112 110.4 no
H3111 C311 H3112 109.6 no
C310 C311 H3113 108.4 no
H3111 C311 H3113 108.3 no
H3112 C311 H3113 109.8 no
C310 C312 C313 122.5(6) yes
C310 C312 H3121 119.7 no
C313 C312 H3121 117.8 no
C307 C313 C312 116.5(5) yes
C307 C313 C314 122.3(6) yes
C312 C313 C314 121.1(6) yes
C313 C314 H3141 110.4 no
C313 C314 H3142 109.8 no
H3141 C314 H3142 108.7 no
C313 C314 H3143 110.8 no
H3141 C314 H3143 108.7 no
H3142 C314 H3143 108.4 no
C308 C315 H3151 110.0 no
C308 C315 H3152 109.1 no
H3151 C315 H3152 109.4 no
C308 C315 H3153 110.3 no
H3151 C315 H3153 109.0 no
H3152 C315 H3153 108.9 no
N303 C316 C317 116.7(7) yes
N303 C316 C323 119.6(7) yes
C317 C316 C323 123.6(8) yes
C316 C317 C318 120.8(8) yes
C316 C317 C319 117.0(11) yes
C318 C317 C319 122.1(10) yes
C317 C318 H3181 109.9 no
C317 C318 H3182 108.1 no
H3181 C318 H3182 109.5 no
C317 C318 H3183 109.5 no
H3181 C318 H3183 110.0 no
H3182 C318 H3183 109.9 no
C317 C319 C320 122.0(11) yes
C317 C319 H3191 119.3 no
C320 C319 H3191 118.6 no
C319 C320 C321 121.8(15) yes
C319 C320 C322 119.7(9) yes
C321 C320 C322 118.5(16) yes
C320 C321 H3211 109.4 no
C320 C321 H3212 110.8 no
H3211 C321 H3212 109.3 no
C320 C321 H3213 107.9 no
H3211 C321 H3213 109.6 no
H3212 C321 H3213 109.8 no
C320 C322 C323 121.4(11) yes
C320 C322 H3221 119.9 no
C323 C322 H3221 118.6 no
C322 C323 C316 116.2(10) yes
C322 C323 C324 122.8(9) yes
C316 C323 C324 121.0(7) yes
C323 C324 H3241 109.6 no
C323 C324 H3242 109.0 no
H3241 C324 H3242 109.1 no
C323 C324 H3243 110.5 no
H3241 C324 H3243 109.6 no
H3242 C324 H3243 109.1 no
Rh301 C325 N326 130.5(4) yes
Rh301 C325 N338 126.4(4) yes
N326 C325 N338 103.0(4) yes
C325 N326 C327 126.3(5) yes
C325 N326 C336 111.2(5) yes
C327 N326 C336 122.4(5) yes
N326 C327 C328 118.4(6) yes
N326 C327 C333 118.9(6) yes
C328 C327 C333 122.5(6) yes
C327 C328 C329 121.4(6) yes
C327 C328 C330 118.0(7) yes
C329 C328 C330 120.5(7) yes
C328 C329 H3291 110.4 no
C328 C329 H3292 109.8 no
H3291 C329 H3292 109.1 no
C328 C329 H3293 110.5 no
H3291 C329 H3293 108.8 no
H3292 C329 H3293 108.2 no
C328 C330 C331 121.3(7) yes
C328 C330 H3301 119.0 no
C331 C330 H3301 119.7 no
C330 C331 C332 119.1(7) yes
C330 C331 C335 120.0(9) yes
C332 C331 C335 120.9(8) yes
C331 C332 C333 121.7(7) yes
C331 C332 H3321 119.0 no
C333 C332 H3321 119.4 no
C332 C333 C327 117.4(7) yes
C332 C333 C334 119.8(7) yes
C327 C333 C334 122.8(6) yes
C333 C334 H3341 108.2 no
C333 C334 H3342 111.0 no
H3341 C334 H3342 109.2 no
C333 C334 H3343 109.0 no
H3341 C334 H3343 109.5 no
H3342 C334 H3343 109.9 no
C331 C335 H3351 108.8 no
C331 C335 H3352 108.2 no
H3351 C335 H3352 111.0 no
C331 C335 H3353 107.1 no
H3351 C335 H3353 110.9 no
H3352 C335 H3353 110.7 no
N326 C336 C337 107.3(5) yes
N326 C336 H3361 125.9 no
C337 C336 H3361 126.8 no
C336 C337 N338 106.8(5) yes
C336 C337 H3371 126.9 no
N338 C337 H3371 126.3 no
C337 N338 C325 111.6(5) yes
C337 N338 C339 121.0(5) yes
C325 N338 C339 126.8(5) yes
N338 C339 C340 120.2(5) yes
N338 C339 C344 117.4(6) yes
C340 C339 C344 122.4(6) yes
C339 C340 C341 117.6(6) yes
C339 C340 C347 122.6(5) yes
C341 C340 C347 119.8(6) yes
C340 C341 C342 121.7(7) yes
C340 C341 H3411 119.2 no
C342 C341 H3411 119.2 no
C341 C342 C343 118.9(6) yes
C341 C342 C346 120.5(8) yes
C343 C342 C346 120.5(7) yes
C342 C343 C344 121.9(6) yes
C342 C343 H3431 119.2 no
C344 C343 H3431 118.9 no
C343 C344 C339 117.5(6) yes
C343 C344 C345 121.0(6) yes
C339 C344 C345 121.5(6) yes
C344 C345 H3451 109.0 no
C344 C345 H3452 110.1 no
H3451 C345 H3452 109.1 no
C344 C345 H3453 110.2 no
H3451 C345 H3453 108.6 no
H3452 C345 H3453 109.8 no
C342 C346 H3461 109.6 no
C342 C346 H3462 110.6 no
H3461 C346 H3462 109.5 no
C342 C346 H3463 107.9 no
H3461 C346 H3463 109.0 no
H3462 C346 H3463 110.2 no
C340 C347 H3471 109.5 no
C340 C347 H3472 110.5 no
H3471 C347 H3472 109.0 no
C340 C347 H3473 109.1 no
H3471 C347 H3473 109.0 no
H3472 C347 H3473 109.6 no
Rh301 B348 N349 178.9(5) yes
Rh301 B348 H3481 62.2 no
N349 B348 H3481 117.9 no
Rh301 B348 H3482 62.1 no
N349 B348 H3482 117.8 no
H3481 B348 H3482 124.3 no
B348 N349 C350 119.5(5) yes
B348 N349 C356 123.6(5) yes
C350 N349 C356 116.6(4) yes
N349 C350 C351 114.3(5) yes
N349 C350 C355 111.4(5) yes
C351 C350 C355 110.4(5) yes
N349 C350 H3501 107.0 no
C351 C350 H3501 106.7 no
C355 C350 H3501 106.5 no
C350 C351 C352 110.1(5) yes
C350 C351 H3511 109.5 no
C352 C351 H3511 110.8 no
C350 C351 H3512 108.3 no
C352 C351 H3512 108.2 no
H3511 C351 H3512 109.8 no
C351 C352 C353 110.9(6) yes
C351 C352 H3521 109.0 no
C353 C352 H3521 110.1 no
C351 C352 H3522 108.5 no
C353 C352 H3522 108.1 no
H3521 C352 H3522 110.2 no
C352 C353 C354 111.2(6) yes
C352 C353 H3531 109.0 no
C354 C353 H3531 108.1 no
C352 C353 H3532 109.3 no
C354 C353 H3532 109.3 no
H3531 C353 H3532 109.9 no
C353 C354 C355 111.3(6) yes
C353 C354 H3541 109.4 no
C355 C354 H3541 109.7 no
C353 C354 H3542 108.7 no
C355 C354 H3542 108.6 no
H3541 C354 H3542 109.1 no
C350 C355 C354 109.8(6) yes
C350 C355 H3551 109.9 no
C354 C355 H3551 111.0 no
C350 C355 H3552 107.6 no
C354 C355 H3552 108.4 no
H3551 C355 H3552 110.1 no
N349 C356 C357 111.4(5) yes
N349 C356 C361 111.5(5) yes
C357 C356 C361 111.3(5) yes
N349 C356 H3561 108.3 no
C357 C356 H3561 107.3 no
C361 C356 H3561 106.9 no
C356 C357 C358 111.5(6) yes
C356 C357 H3571 109.3 no
C358 C357 H3571 109.6 no
C356 C357 H3572 108.4 no
C358 C357 H3572 108.0 no
H3571 C357 H3572 110.1 no
C357 C358 C359 112.1(7) yes
C357 C358 H3581 107.3 no
C359 C358 H3581 107.3 no
C357 C358 H3582 110.0 no
C359 C358 H3582 110.0 no
H3581 C358 H3582 110.0 no
C358 C359 C360 111.5(7) yes
C358 C359 H3591 109.4 no
C360 C359 H3591 109.4 no
C358 C359 H3592 107.8 no
C360 C359 H3592 108.3 no
H3591 C359 H3592 110.4 no
C359 C360 C361 111.3(6) yes
C359 C360 H3601 108.1 no
C361 C360 H3601 108.7 no
C359 C360 H3602 109.4 no
C361 C360 H3602 109.9 no
H3601 C360 H3602 109.4 no
C360 C361 C356 111.6(6) yes
C360 C361 H3611 108.3 no
C356 C361 H3611 108.6 no
C360 C361 H3612 110.4 no
C356 C361 H3612 108.5 no
H3611 C361 H3612 109.3 no
C402 B401 C416 110.2(2) yes
C402 B401 C430 114.5(2) yes
C416 B401 C430 102.8(3) yes
C402 B401 C444 106.0(3) yes
C416 B401 C444 110.7(2) yes
C430 B401 C444 112.7(2) yes
B401 C402 C403 122.50(10) yes
B401 C402 C407 121.2(4) yes
C403 C402 C407 116.1(4) yes
C402 C403 C404 122.25(9) yes
C402 C403 H4031 119.1 no
C404 C403 H4031 118.6 no
C403 C404 C405 120.9(4) yes
C403 C404 C412 118.95(9) yes
C405 C404 C412 120.2(4) yes
C404 C405 C406 117.9(5) yes
C404 C405 H4051 120.8 no
C406 C405 H4051 121.3 no
C405 C406 C407 121.3(5) yes
C405 C406 C408 118.4(4) yes
C407 C406 C408 120.2(4) yes
C402 C407 C406 121.5(5) yes
C402 C407 H4071 119.5 no
C406 C407 H4071 119.0 no
C406 C408 F4090 114.11(9) yes
C406 C408 F4100 113.11(9) yes
F4090 C408 F4100 104.66(9) yes
C406 C408 F4110 113.01(9) yes
F4090 C408 F4110 105.59(9) yes
F4100 C408 F4110 105.54(9) yes
C406 C408 F4091 114.14(9) yes
C406 C408 F4101 113.05(9) yes
F4091 C408 F4101 104.81(9) yes
C406 C408 F4111 112.86(9) yes
F4091 C408 F4111 105.73(9) yes
F4101 C408 F4111 105.45(9) yes
C404 C412 F413 114.16(9) yes
C404 C412 F414 113.12(9) yes
F413 C412 F414 104.62(9) yes
C404 C412 F415 112.89(9) yes
F413 C412 F415 105.80(9) yes
F414 C412 F415 105.43(9) yes
B401 C416 C417 122.45(10) yes
B401 C416 C421 123.7(3) yes
C417 C416 C421 113.8(3) yes
C416 C417 C418 122.21(10) yes
C416 C417 H4171 118.5 no
C418 C417 H4171 119.3 no
C417 C418 C419 122.4(4) yes
C417 C418 C426 119.04(10) yes
C419 C418 C426 118.6(4) yes
C418 C419 C420 118.2(6) yes
C418 C419 H4191 120.9 no
C420 C419 H4191 120.9 no
C419 C420 C421 120.8(6) yes
C419 C420 C422 121.8(4) yes
C421 C420 C422 117.3(4) yes
C416 C421 C420 122.6(5) yes
C416 C421 H4211 119.0 no
C420 C421 H4211 118.4 no
C420 C422 F423 114.11(9) yes
C420 C422 F424 112.99(9) yes
F423 C422 F424 104.72(9) yes
C420 C422 F425 112.98(9) yes
F423 C422 F425 105.71(9) yes
F424 C422 F425 105.51(9) yes
C418 C426 F4270 114.13(9) yes
C418 C426 F4280 113.07(9) yes
F4270 C426 F4280 104.54(9) yes
C418 C426 F4290 112.94(9) yes
F4270 C426 F4290 105.73(9) yes
F4280 C426 F4290 105.62(9) yes
C418 C426 F4271 114.20(9) yes
C418 C426 F4281 113.03(9) yes
F4271 C426 F4281 104.66(9) yes
C418 C426 F4291 112.97(9) yes
F4271 C426 F4291 105.72(9) yes
F4281 C426 F4291 105.44(9) yes
B401 C430 C431 122.46(10) yes
B401 C430 C435 121.7(4) yes
C431 C430 C435 115.7(4) yes
C430 C431 C432 122.28(9) yes
C430 C431 H4311 118.8 no
C432 C431 H4311 119.0 no
C431 C432 C433 121.3(4) yes
C431 C432 C440 118.93(9) yes
C433 C432 C440 119.7(4) yes
C432 C433 C434 117.7(5) yes
C432 C433 H4331 121.6 no
C434 C433 H4331 120.7 no
C433 C434 C435 121.3(5) yes
C433 C434 C436 119.8(4) yes
C435 C434 C436 118.8(4) yes
C430 C435 C434 121.6(5) yes
C430 C435 H4351 118.7 no
C434 C435 H4351 119.7 no
C434 C436 F4370 114.16(9) yes
C434 C436 F4380 113.15(9) yes
F4370 C436 F4380 104.74(9) yes
C434 C436 F4390 112.85(9) yes
F4370 C436 F4390 105.66(9) yes
F4380 C436 F4390 105.47(9) yes
C434 C436 F4371 114.08(9) yes
C434 C436 F4381 113.00(9) yes
F4371 C436 F4381 104.61(9) yes
C434 C436 F4391 113.05(9) yes
F4371 C436 F4391 105.66(9) yes
F4381 C436 F4391 105.62(9) yes
C432 C440 F441 114.11(9) yes
C432 C440 F442 113.02(9) yes
F441 C440 F442 104.69(9) yes
C432 C440 F443 112.98(9) yes
F441 C440 F443 105.69(9) yes
F442 C440 F443 105.55(9) yes
B401 C444 C445 122.60(10) yes
B401 C444 C449 122.3(4) yes
C445 C444 C449 115.1(3) yes
C444 C445 C446 122.14(9) yes
C444 C445 H4451 118.8 no
C446 C445 H4451 119.0 no
C445 C446 C447 120.9(4) yes
C445 C446 C454 119.04(9) yes
C447 C446 C454 120.0(4) yes
C446 C447 C448 118.2(5) yes
C446 C447 H4471 120.6 no
C448 C447 H4471 121.2 no
C447 C448 C449 120.8(5) yes
C447 C448 C450 118.3(4) yes
C449 C448 C450 120.8(4) yes
C448 C449 C444 122.8(5) yes
C448 C449 H4491 118.3 no
C444 C449 H4491 118.9 no
C448 C450 F451 114.21(9) yes
C448 C450 F452 113.04(9) yes
F451 C450 F452 104.56(9) yes
C448 C450 F453 112.98(9) yes
F451 C450 F453 105.64(9) yes
F452 C450 F453 105.58(9) yes
C446 C454 F455 114.08(9) yes
C446 C454 F456 113.06(9) yes
F455 C454 F456 104.74(9) yes
C446 C454 F457 112.96(9) yes
F455 C454 F457 105.73(9) yes
F456 C454 F457 105.45(9) yes
C502 Rh501 C525 166.4(2) yes
C502 Rh501 B548 96.9(2) yes
C525 Rh501 B548 96.6(2) yes
C502 Rh501 H5011 85.0 no
C525 Rh501 H5011 82.7 no
B548 Rh501 H5011 148.3 no
C502 Rh501 H5012 86.9 no
C525 Rh501 H5012 84.1 no
B548 Rh501 H5012 137.5 no
H5011 Rh501 H5012 74.2 no
C502 Rh501 H5481 94.9 no
C525 Rh501 H5481 94.7 no
B548 Rh501 H5481 39.1 no
H5011 Rh501 H5481 109.2 no
H5012 Rh501 H5481 176.3 no
C502 Rh501 H5482 95.9 no
C525 Rh501 H5482 95.5 no
B548 Rh501 H5482 39.1 no
H5011 Rh501 H5482 172.4 no
H5012 Rh501 H5482 98.4 no
H5481 Rh501 H5482 78.3 no
Rh501 C502 N503 128.8(4) yes
Rh501 C502 N506 127.9(4) yes
N503 C502 N506 103.1(4) yes
C502 N503 C504 111.6(5) yes
C502 N503 C516 125.5(4) yes
C504 N503 C516 122.9(5) yes
N503 C504 C505 106.9(5) yes
N503 C504 H5041 125.9 no
C505 C504 H5041 127.2 no
C504 C505 N506 106.9(5) yes
C504 C505 H5051 126.6 no
N506 C505 H5051 126.5 no
C505 N506 C502 111.6(5) yes
C505 N506 C507 121.5(5) yes
C502 N506 C507 126.1(5) yes
N506 C507 C508 116.8(6) yes
N506 C507 C513 120.7(6) yes
C508 C507 C513 122.3(6) yes
C507 C508 C509 117.3(7) yes
C507 C508 C515 121.3(6) yes
C509 C508 C515 121.4(7) yes
C508 C509 C510 122.6(7) yes
C508 C509 H5091 118.5 no
C510 C509 H5091 118.9 no
C509 C510 C511 120.4(7) yes
C509 C510 C512 118.1(6) yes
C511 C510 C512 121.5(7) yes
C510 C511 H5111 110.1 no
C510 C511 H5112 108.9 no
H5111 C511 H5112 109.6 no
C510 C511 H5113 109.2 no
H5111 C511 H5113 109.2 no
H5112 C511 H5113 109.8 no
C510 C512 C513 122.2(7) yes
C510 C512 H5121 118.9 no
C513 C512 H5121 118.9 no
C512 C513 C507 117.4(7) yes
C512 C513 C514 120.8(7) yes
C507 C513 C514 121.7(6) yes
C513 C514 H5141 109.7 no
C513 C514 H5142 110.3 no
H5141 C514 H5142 109.0 no
C513 C514 H5143 109.1 no
H5141 C514 H5143 109.6 no
H5142 C514 H5143 109.2 no
C508 C515 H5151 109.7 no
C508 C515 H5152 108.5 no
H5151 C515 H5152 109.7 no
C508 C515 H5153 109.9 no
H5151 C515 H5153 109.4 no
H5152 C515 H5153 109.7 no
N503 C516 C517 118.2(5) yes
N503 C516 C523 118.8(5) yes
C517 C516 C523 122.9(5) yes
C516 C517 C518 121.4(5) yes
C516 C517 C519 116.6(6) yes
C518 C517 C519 121.9(6) yes
C517 C518 H5181 109.5 no
C517 C518 H5182 110.3 no
H5181 C518 H5182 108.6 no
C517 C518 H5183 109.9 no
H5181 C518 H5183 108.7 no
H5182 C518 H5183 109.8 no
C517 C519 C520 122.3(6) yes
C517 C519 H5191 118.9 no
C520 C519 H5191 118.8 no
C519 C520 C521 121.3(7) yes
C519 C520 C522 118.7(6) yes
C521 C520 C522 120.0(7) yes
C520 C521 H5211 110.6 no
C520 C521 H5212 108.2 no
H5211 C521 H5212 108.8 no
C520 C521 H5213 110.6 no
H5211 C521 H5213 109.5 no
H5212 C521 H5213 109.1 no
C520 C522 C523 122.3(6) yes
C520 C522 H5221 119.0 no
C523 C522 H5221 118.8 no
C516 C523 C522 117.0(6) yes
C516 C523 C524 121.4(6) yes
C522 C523 C524 121.6(6) yes
C523 C524 H5241 109.3 no
C523 C524 H5242 110.3 no
H5241 C524 H5242 109.5 no
C523 C524 H5243 109.0 no
H5241 C524 H5243 109.5 no
H5242 C524 H5243 109.2 no
Rh501 C525 N526 130.0(5) yes
Rh501 C525 N538 126.2(4) yes
N526 C525 N538 103.5(5) yes
C525 N526 C527 125.4(5) yes
C525 N526 C536 110.6(6) yes
C527 N526 C536 124.0(6) yes
N526 C527 C528 118.8(6) yes
N526 C527 C533 119.1(8) yes
C528 C527 C533 122.1(8) yes
C527 C528 C529 122.7(6) yes
C527 C528 C530 117.7(7) yes
C529 C528 C530 119.4(8) yes
C528 C529 H5291 109.2 no
C528 C529 H5292 108.4 no
H5291 C529 H5292 109.5 no
C528 C529 H5293 110.0 no
H5291 C529 H5293 109.8 no
H5292 C529 H5293 109.9 no
C528 C530 C531 122.9(10) yes
C528 C530 H5301 118.9 no
C531 C530 H5301 118.2 no
C530 C531 C532 118.7(10) yes
C530 C531 C535 122.5(13) yes
C532 C531 C535 118.8(10) yes
C531 C532 C533 122.5(8) yes
C531 C532 H5321 119.1 no
C533 C532 H5321 118.4 no
C532 C533 C527 115.7(9) yes
C532 C533 C534 123.1(8) yes
C527 C533 C534 121.2(9) yes
C533 C534 H5341 109.2 no
C533 C534 H5342 109.2 no
H5341 C534 H5342 109.2 no
C533 C534 H5343 109.7 no
H5341 C534 H5343 109.5 no
H5342 C534 H5343 110.1 no
C531 C535 H5351 109.4 no
C531 C535 H5352 108.4 no
H5351 C535 H5352 109.7 no
C531 C535 H5353 109.6 no
H5351 C535 H5353 110.0 no
H5352 C535 H5353 109.7 no
N526 C536 C537 107.3(6) yes
N526 C536 H5361 126.2 no
C537 C536 H5361 126.4 no
C536 C537 N538 106.4(7) yes
C536 C537 H5371 127.3 no
N538 C537 H5371 126.2 no
C537 N538 C525 112.1(6) yes
C537 N538 C539 121.7(6) yes
C525 N538 C539 126.1(5) yes
N538 C539 C540 118.7(7) yes
N538 C539 C544 118.5(7) yes
C540 C539 C544 122.7(7) yes
C539 C540 C541 116.7(8) yes
C539 C540 C547 121.3(7) yes
C541 C540 C547 121.9(8) yes
C540 C541 C542 122.1(8) yes
C540 C541 H5411 118.7 no
C542 C541 H5411 119.2 no
C541 C542 C543 118.4(8) yes
C541 C542 C546 119.5(10) yes
C543 C542 C546 122.0(10) yes
C542 C543 C544 122.6(8) yes
C542 C543 H5431 118.7 no
C544 C543 H5431 118.7 no
C539 C544 C543 117.4(8) yes
C539 C544 C545 121.9(7) yes
C543 C544 C545 120.7(8) yes
C544 C545 H5451 109.4 no
C544 C545 H5452 109.0 no
H5451 C545 H5452 109.5 no
C544 C545 H5453 108.8 no
H5451 C545 H5453 109.7 no
H5452 C545 H5453 110.4 no
C542 C546 H5461 109.7 no
C542 C546 H5462 109.0 no
H5461 C546 H5462 109.2 no
C542 C546 H5463 110.1 no
H5461 C546 H5463 109.4 no
H5462 C546 H5463 109.5 no
C540 C547 H5471 109.5 no
C540 C547 H5472 109.8 no
H5471 C547 H5472 109.2 no
C540 C547 H5473 110.1 no
H5471 C547 H5473 109.6 no
H5472 C547 H5473 108.7 no
Rh501 B548 N549 178.8(5) yes
Rh501 B548 H5481 62.6 no
N549 B548 H5481 116.6 no
Rh501 B548 H5482 62.2 no
N549 B548 H5482 118.6 no
H5481 B548 H5482 124.8 no
B548 N549 C550 119.3(5) yes
B548 N549 C556 123.5(5) yes
C550 N549 C556 116.9(4) yes
N549 C550 C551 111.1(5) yes
N549 C550 C555 114.6(5) yes
C551 C550 C555 109.9(5) yes
N549 C550 H5501 107.5 no
C551 C550 H5501 106.7 no
C555 C550 H5501 106.6 no
C550 C551 C552 109.6(5) yes
C550 C551 H5511 109.5 no
C552 C551 H5511 109.8 no
C550 C551 H5512 108.9 no
C552 C551 H5512 109.6 no
H5511 C551 H5512 109.4 no
C551 C552 C553 111.1(6) yes
C551 C552 H5521 108.9 no
C553 C552 H5521 109.2 no
C551 C552 H5522 108.3 no
C553 C552 H5522 109.3 no
H5521 C552 H5522 110.1 no
C552 C553 C554 111.1(5) yes
C552 C553 H5531 108.3 no
C554 C553 H5531 108.5 no
C552 C553 H5532 109.3 no
C554 C553 H5532 109.5 no
H5531 C553 H5532 110.1 no
C553 C554 C555 111.7(6) yes
C553 C554 H5541 108.1 no
C555 C554 H5541 107.7 no
C553 C554 H5542 109.2 no
C555 C554 H5542 109.9 no
H5541 C554 H5542 110.2 no
C550 C555 C554 110.6(5) yes
C550 C555 H5551 108.7 no
C554 C555 H5551 108.3 no
C550 C555 H5552 109.6 no
C554 C555 H5552 110.0 no
H5551 C555 H5552 109.7 no
N549 C556 C557 111.5(5) yes
N549 C556 C561 111.4(5) yes
C557 C556 C561 112.5(6) yes
N549 C556 H5561 108.0 no
C557 C556 H5561 106.0 no
C561 C556 H5561 107.0 no
C556 C557 C558 111.5(6) yes
C556 C557 H5571 108.5 no
C558 C557 H5571 107.6 no
C556 C557 H5572 109.8 no
C558 C557 H5572 110.0 no
H5571 C557 H5572 109.5 no
C557 C558 C559 111.1(7) yes
C557 C558 H5581 109.9 no
C559 C558 H5581 109.9 no
C557 C558 H5582 108.2 no
C559 C558 H5582 107.7 no
H5581 C558 H5582 110.0 no
C558 C559 C560 110.0(6) yes
C558 C559 H5591 110.7 no
C560 C559 H5591 109.8 no
C558 C559 H5592 108.2 no
C560 C559 H5592 107.9 no
H5591 C559 H5592 110.2 no
C559 C560 C561 111.6(6) yes
C559 C560 H5601 110.1 no
C561 C560 H5601 108.8 no
C559 C560 H5602 108.3 no
C561 C560 H5602 108.3 no
H5601 C560 H5602 109.7 no
C560 C561 C556 111.1(6) yes
C560 C561 H5611 108.6 no
C556 C561 H5611 108.8 no
C560 C561 H5612 110.1 no
C556 C561 H5612 109.6 no
H5611 C561 H5612 108.6 no
C602 B601 C616 98.8(4) yes
C602 B601 C630 113.5(3) yes
C616 B601 C630 120.9(3) yes
C602 B601 C644 109.3(3) yes
C616 B601 C644 115.2(3) yes
C630 B601 C644 99.4(4) yes
C616 B601 C702 114.6(3) yes
C616 B601 C730 89.4(4) yes
C702 B601 C730 110.9(3) yes
C616 B601 C744 118.3(3) yes
C702 B601 C744 102.9(5) yes
C730 B601 C744 121.0(3) yes
B601 C602 C603 122.74(10) yes
B601 C602 C607 120.2(7) yes
C603 C602 C607 116.7(7) yes
C602 C603 C604 122.04(10) yes
C602 C603 H6031 118.4 no
C604 C603 H6031 119.6 no
C603 C604 C605 119.0(6) yes
C603 C604 C612 119.10(10) yes
C605 C604 C612 121.9(6) yes
C604 C605 C606 118.0(9) yes
C604 C605 H6051 120.8 no
C606 C605 H6051 121.2 no
C605 C606 C607 122.7(10) yes
C605 C606 C608 120.5(7) yes
C607 C606 C608 116.7(8) yes
C606 C607 C602 121.5(11) yes
C606 C607 H6071 119.2 no
C602 C607 H6071 119.3 no
C606 C608 F609 114.20(9) yes
C606 C608 F610 113.00(9) yes
F609 C608 F610 104.67(9) yes
C606 C608 F611 112.95(9) yes
F609 C608 F611 105.69(9) yes
F610 C608 F611 105.50(9) yes
C604 C612 F613 114.16(9) yes
C604 C612 F614 113.03(9) yes
F613 C612 F614 104.64(9) yes
C604 C612 F615 112.99(9) yes
F613 C612 F615 105.73(9) yes
F614 C612 F615 105.47(9) yes
B601 C616 C617 122.66(10) yes
B601 C616 C621 121.4(4) yes
C617 C616 C621 115.9(4) yes
C616 C617 C618 122.06(10) yes
C616 C617 H6171 118.5 no
C618 C617 H6171 119.5 no
C617 C618 C619 120.9(4) yes
C617 C618 C626 119.11(10) yes
C619 C618 C626 119.9(4) yes
C618 C619 C620 117.7(6) yes
C618 C619 H6191 121.0 no
C620 C619 H6191 121.3 no
C619 C620 C621 122.2(6) yes
C619 C620 C622 119.3(5) yes
C621 C620 C622 118.4(5) yes
C616 C621 C620 121.2(6) yes
C616 C621 H6211 120.0 no
C620 C621 H6211 118.8 no
C620 C622 F623 114.21(9) yes
C620 C622 F624 113.03(9) yes
F623 C622 F624 104.73(9) yes
C620 C622 F625 112.96(9) yes
F623 C622 F625 105.60(9) yes
F624 C622 F625 105.48(9) yes
C618 C626 F6270 114.22(9) yes
C618 C626 F6280 113.08(9) yes
F6270 C626 F6280 104.64(9) yes
C618 C626 F6290 112.95(9) yes
F6270 C626 F6290 105.64(9) yes
F6280 C626 F6290 105.48(9) yes
C618 C626 F6271 114.03(9) yes
C618 C626 F6281 113.03(9) yes
F6271 C626 F6281 104.72(9) yes
C618 C626 F6291 113.02(9) yes
F6271 C626 F6291 105.73(9) yes
F6281 C626 F6291 105.50(9) yes
B601 C630 C631 122.62(10) yes
B601 C630 C635 122.3(7) yes
C631 C630 C635 115.0(7) yes
C630 C631 C632 122.15(10) yes
C630 C631 H6311 118.7 no
C632 C631 H6311 119.1 no
C631 C632 C633 119.7(6) yes
C631 C632 C640 118.98(10) yes
C633 C632 C640 121.3(6) yes
C632 C633 C634 119.2(9) yes
C632 C633 H6331 120.2 no
C634 C633 H6331 120.6 no
C633 C634 C635 120.1(10) yes
C633 C634 C636 122.0(7) yes
C635 C634 C636 117.7(8) yes
C630 C635 C634 123.9(12) yes
C630 C635 H6351 117.7 no
C634 C635 H6351 118.4 no
C634 C636 F637 114.11(9) yes
C634 C636 F638 113.09(9) yes
F637 C636 F638 104.70(9) yes
C634 C636 F639 112.95(9) yes
F637 C636 F639 105.72(9) yes
F638 C636 F639 105.46(9) yes
C632 C640 F641 114.13(9) yes
C632 C640 F642 113.10(9) yes
F641 C640 F642 104.67(9) yes
C632 C640 F643 112.94(9) yes
F641 C640 F643 105.67(9) yes
F642 C640 F643 105.51(9) yes
B601 C644 C645 122.48(10) yes
B601 C644 C649 123.3(6) yes
C645 C644 C649 114.1(6) yes
C644 C645 C646 122.28(10) yes
C644 C645 H6451 117.9 no
C646 C645 H6451 119.8 no
C645 C646 C647 122.2(6) yes
C645 C646 C654 118.95(10) yes
C647 C646 C654 118.6(6) yes
C646 C647 C648 118.4(9) yes
C646 C647 H6471 119.4 no
C648 C647 H6471 122.2 no
C647 C648 C649 119.2(9) yes
C647 C648 C650 121.4(7) yes
C649 C648 C650 119.4(8) yes
C648 C649 C644 123.7(10) yes
C648 C649 H6491 118.8 no
C644 C649 H6491 117.4 no
C648 C650 F651 114.14(9) yes
C648 C650 F652 113.10(9) yes
F651 C650 F652 104.64(9) yes
C648 C650 F653 112.94(9) yes
F651 C650 F653 105.73(9) yes
F652 C650 F653 105.47(9) yes
C646 C654 F655 114.14(9) yes
C646 C654 F656 113.12(9) yes
F655 C654 F656 104.69(9) yes
C646 C654 F657 112.90(9) yes
F655 C654 F657 105.67(9) yes
F656 C654 F657 105.49(9) yes
B601 C702 C703 122.68(10) yes
B601 C702 C707 121.2(8) yes
C703 C702 C707 116.1(8) yes
C702 C703 C704 122.06(10) yes
C702 C703 H7031 118.9 no
C704 C703 H7031 119.0 no
C703 C704 C705 119.3(8) yes
C703 C704 C712 119.08(10) yes
C705 C704 C712 121.5(8) yes
C704 C705 C706 117.6(13) yes
C704 C705 H7051 122.1 no
C706 C705 H7051 120.3 no
C705 C706 C707 122.2(13) yes
C705 C706 C708 117.4(10) yes
C707 C706 C708 120.4(11) yes
C702 C707 C706 122.7(14) yes
C702 C707 H7071 117.7 no
C706 C707 H7071 119.6 no
C706 C708 F709 114.18(9) yes
C706 C708 F710 113.03(9) yes
F709 C708 F710 104.68(9) yes
C706 C708 F711 112.94(9) yes
F709 C708 F711 105.69(9) yes
F710 C708 F711 105.49(10) yes
C704 C712 F713 114.18(9) yes
C704 C712 F714 113.04(9) yes
F713 C712 F714 104.69(9) yes
C704 C712 F715 112.92(9) yes
F713 C712 F715 105.68(9) yes
F714 C712 F715 105.51(9) yes
B601 C730 C731 122.61(10) yes
B601 C730 C735 121.2(8) yes
C731 C730 C735 116.2(8) yes
C730 C731 C732 122.12(10) yes
C730 C731 H7311 118.4 no
C732 C731 H7311 119.5 no
C731 C732 C733 121.4(9) yes
C731 C732 C740 119.03(10) yes
C733 C732 C740 119.6(10) yes
C732 C733 C734 117.4(14) yes
C732 C733 H7331 120.1 no
C734 C733 H7331 122.5 no
C733 C734 C735 120.3(13) yes
C733 C734 C736 118.7(11) yes
C735 C734 C736 121.0(11) yes
C734 C735 C730 122.6(14) yes
C734 C735 H7351 118.5 no
C730 C735 H7351 118.9 no
C734 C736 F737 114.15(9) yes
C734 C736 F738 113.05(9) yes
F737 C736 F738 104.65(9) yes
C734 C736 F739 112.97(9) yes
F737 C736 F739 105.70(9) yes
F738 C736 F739 105.50(9) yes
C732 C740 F741 114.15(9) yes
C732 C740 F742 113.07(9) yes
F741 C740 F742 104.67(9) yes
C732 C740 F743 112.94(9) yes
F741 C740 F743 105.68(9) yes
F742 C740 F743 105.52(10) yes
B601 C744 C745 122.53(10) yes
B601 C744 C749 119.8(9) yes
C745 C744 C749 117.7(9) yes
C744 C745 C746 122.12(10) yes
C744 C745 H7451 118.2 no
C746 C745 H7451 119.6 no
C745 C746 C747 118.1(8) yes
C745 C746 C754 119.00(10) yes
C747 C746 C754 122.6(8) yes
C746 C747 C748 120.3(13) yes
C746 C747 H7471 121.0 no
C748 C747 H7471 118.7 no
C747 C748 C749 120.5(12) yes
C747 C748 C750 119.4(10) yes
C749 C748 C750 120.1(11) yes
C744 C749 C748 121.2(14) yes
C744 C749 H7491 119.8 no
C748 C749 H7491 119.0 no
C748 C750 F751 114.12(9) yes
C748 C750 F752 113.07(9) yes
F751 C750 F752 104.67(9) yes
C748 C750 F753 112.95(9) yes
F751 C750 F753 105.74(9) yes
F752 C750 F753 105.47(9) yes
C746 C754 F755 114.14(9) yes
C746 C754 F756 113.02(9) yes
F755 C754 F756 104.67(9) yes
C746 C754 F757 112.99(9) yes
F755 C754 F757 105.74(9) yes
F756 C754 F757 105.47(10) yes
Rh101 H1481 B148 79.7 no
Rh101 H1482 B148 79.7 no
Rh301 H3481 B348 78.6 no
Rh301 H3482 B348 78.7 no
Rh501 H5481 B548 78.2 no
Rh501 H5482 B548 78.7 no

loop_
_geom_bond_atom_site_label_1
_geom_bond_atom_site_label_2
_geom_bond_distance
_geom_bond_publ_flag
Rh101 C102 2.055(6) yes
Rh101 C125 2.070(5) yes
Rh101 B148 2.198(7) yes
Rh101 H1011 1.529 no
Rh101 H1012 1.528 no
Rh101 H1481 1.963 no
Rh101 H1482 1.963 no
C102 N103 1.361(8) yes
C102 N106 1.365(7) yes
N103 C104 1.392(8) yes
N103 C116 1.451(7) yes
C104 C105 1.329(9) yes
C104 H1041 0.929 no
C105 N106 1.387(8) yes
C105 H1051 0.934 no
N106 C107 1.446(8) yes
C107 C108 1.385(9) yes
C107 C113 1.394(10) yes
C108 C109 1.387(8) yes
C108 C115 1.508(9) yes
C109 C110 1.384(10) yes
C109 H1091 0.929 no
C110 C111 1.510(10) yes
C110 C112 1.382(11) yes
C111 H1111 0.963 no
C111 H1112 0.960 no
C111 H1113 0.960 no
C112 C113 1.391(10) yes
C112 H1121 0.942 no
C113 C114 1.508(11) yes
C114 H1141 0.966 no
C114 H1142 0.957 no
C114 H1143 0.959 no
C115 H1151 0.955 no
C115 H1152 0.961 no
C115 H1153 0.958 no
C116 C117 1.385(10) yes
C116 C123 1.375(10) yes
C117 C118 1.503(11) yes
C117 C119 1.407(9) yes
C118 H1181 0.963 no
C118 H1182 0.959 no
C118 H1183 0.960 no
C119 C120 1.373(11) yes
C119 H1191 0.934 no
C120 C121 1.518(9) yes
C120 C122 1.382(11) yes
C121 H1211 0.960 no
C121 H1212 0.961 no
C121 H1213 0.961 no
C122 C123 1.404(9) yes
C122 H1221 0.931 no
C123 C124 1.503(11) yes
C124 H1241 0.954 no
C124 H1242 0.962 no
C124 H1243 0.957 no
C125 N126 1.359(7) yes
C125 N138 1.361(7) yes
N126 C127 1.454(8) yes
N126 C136 1.382(8) yes
C127 C128 1.382(11) yes
C127 C133 1.387(10) yes
C128 C129 1.494(11) yes
C128 C130 1.385(11) yes
C129 H1291 0.961 no
C129 H1292 0.963 no
C129 H1293 0.959 no
C130 C131 1.354(15) yes
C130 H1301 0.935 no
C131 C132 1.383(16) yes
C131 C135 1.543(14) yes
C132 C133 1.417(13) yes
C132 H1321 0.935 no
C133 C134 1.506(14) yes
C134 H1341 0.959 no
C134 H1342 0.959 no
C134 H1343 0.959 no
C135 H1351 0.961 no
C135 H1352 0.963 no
C135 H1353 0.960 no
C136 C137 1.330(10) yes
C136 H1361 0.935 no
C137 N138 1.388(8) yes
C137 H1371 0.934 no
N138 C139 1.435(8) yes
C139 C140 1.383(9) yes
C139 C144 1.402(9) yes
C140 C141 1.390(9) yes
C140 C147 1.512(10) yes
C141 C142 1.394(10) yes
C141 H1411 0.940 no
C142 C143 1.383(10) yes
C142 C146 1.509(10) yes
C143 C144 1.393(9) yes
C143 H1431 0.932 no
C144 C145 1.511(9) yes
C145 H1451 0.959 no
C145 H1452 0.955 no
C145 H1453 0.965 no
C146 H1461 0.960 no
C146 H1462 0.958 no
C146 H1463 0.958 no
C147 H1471 0.961 no
C147 H1472 0.967 no
C147 H1473 0.964 no
B148 N149 1.380(8) yes
B148 H1481 1.401 no
B148 H1482 1.402 no
N149 C150 1.499(8) yes
N149 C156 1.485(8) yes
C150 C151 1.499(12) yes
C150 C155 1.521(12) yes
C150 H1501 0.982 no
C151 C152 1.529(10) yes
C151 H1511 0.971 no
C151 H1512 0.973 no
C152 C153 1.516(17) yes
C152 H1521 0.969 no
C152 H1522 0.978 no
C153 C154 1.498(17) yes
C153 H1531 0.977 no
C153 H1532 0.974 no
C154 C155 1.533(13) yes
C154 H1541 0.972 no
C154 H1542 0.969 no
C155 H1551 0.966 no
C155 H1552 0.978 no
C156 C157 1.506(11) yes
C156 C161 1.522(11) yes
C156 H1561 0.993 no
C157 C158 1.527(11) yes
C157 H1571 0.976 no
C157 H1572 0.972 no
C158 C159 1.504(16) yes
C158 H1581 0.972 no
C158 H1582 0.970 no
C159 C160 1.516(17) yes
C159 H1591 0.965 no
C159 H1592 0.968 no
C160 C161 1.538(12) yes
C160 H1601 0.972 no
C160 H1602 0.972 no
C161 H1611 0.971 no
C161 H1612 0.974 no
B201 C202 1.645(5) yes
B201 C216 1.668(5) yes
B201 C230 1.636(5) yes
B201 C244 1.631(5) yes
C202 C203 1.386(5) yes
C202 C207 1.414(6) yes
C203 C204 1.385(5) yes
C203 H2031 0.934 no
C204 C205 1.398(6) yes
C204 C212 1.483(4) yes
C205 C206 1.382(7) yes
C205 H2051 0.938 no
C206 C207 1.396(7) yes
C206 C208 1.489(5) yes
C207 H2071 0.935 no
C208 F209 1.334(4) yes
C208 F210 1.337(4) yes
C208 F211 1.347(4) yes
C212 F213 1.347(4) yes
C212 F214 1.346(4) yes
C212 F215 1.341(4) yes
C216 C217 1.401(6) yes
C216 C221 1.376(6) yes
C217 C218 1.407(6) yes
C217 H2171 0.932 no
C218 C219 1.378(8) yes
C218 C226 1.483(4) yes
C219 C220 1.381(9) yes
C219 H2191 0.930 no
C220 C221 1.388(8) yes
C220 C222 1.496(6) yes
C221 H2211 0.932 no
C222 F223 1.310(5) yes
C222 F224 1.326(5) yes
C222 F225 1.320(5) yes
C226 F227 1.330(5) yes
C226 F228 1.346(4) yes
C226 F229 1.334(5) yes
C230 C231 1.403(5) yes
C230 C235 1.391(6) yes
C231 C232 1.399(5) yes
C231 H2311 0.940 no
C232 C233 1.364(7) yes
C232 C240 1.487(4) yes
C233 C234 1.385(8) yes
C233 H2331 0.928 no
C234 C235 1.388(7) yes
C234 C236 1.502(6) yes
C235 H2351 0.936 no
C236 F237 1.310(5) yes
C236 F238 1.297(5) yes
C236 F239 1.302(5) yes
C240 F2410 1.295(9) yes
C240 F2420 1.316(8) yes
C240 F2430 1.328(8) yes
C240 F2411 1.320(6) yes
C240 F2421 1.327(7) yes
C240 F2431 1.312(7) yes
C244 C245 1.399(5) yes
C244 C249 1.415(6) yes
C245 C246 1.387(5) yes
C245 H2451 0.940 no
C246 C247 1.366(7) yes
C246 C254 1.503(4) yes
C247 C248 1.377(8) yes
C247 H2471 0.937 no
C248 C249 1.392(7) yes
C248 C250 1.489(5) yes
C249 H2491 0.931 no
C250 F251 1.303(5) yes
C250 F252 1.313(5) yes
C250 F253 1.314(5) yes
C254 F2550 1.319(10) yes
C254 F2560 1.309(9) yes
C254 F2570 1.325(9) yes
C254 F2551 1.328(5) yes
C254 F2561 1.320(6) yes
C254 F2571 1.332(6) yes
Rh301 C302 2.067(5) yes
Rh301 C325 2.047(5) yes
Rh301 B348 2.166(6) yes
Rh301 H3011 1.531 no
Rh301 H3012 1.531 no
Rh301 H3481 1.955 no
Rh301 H3482 1.952 no
C302 N303 1.357(7) yes
C302 N306 1.357(7) yes
N303 C304 1.395(7) yes
N303 C316 1.426(8) yes
C304 C305 1.332(9) yes
C304 H3041 0.938 no
C305 N306 1.390(7) yes
C305 H3051 0.933 no
N306 C307 1.441(7) yes
C307 C308 1.389(8) yes
C307 C313 1.402(8) yes
C308 C309 1.387(9) yes
C308 C315 1.511(9) yes
C309 C310 1.390(9) yes
C309 H3091 0.941 no
C310 C311 1.519(9) yes
C310 C312 1.385(9) yes
C311 H3111 0.958 no
C311 H3112 0.963 no
C311 H3113 0.965 no
C312 C313 1.395(8) yes
C312 H3121 0.931 no
C313 C314 1.498(8) yes
C314 H3141 0.953 no
C314 H3142 0.960 no
C314 H3143 0.948 no
C315 H3151 0.954 no
C315 H3152 0.962 no
C315 H3153 0.957 no
C316 C317 1.410(11) yes
C316 C323 1.373(11) yes
C317 C318 1.508(14) yes
C317 C319 1.381(13) yes
C318 H3181 0.965 no
C318 H3182 0.962 no
C318 H3183 0.963 no
C319 C320 1.368(19) yes
C319 H3191 0.933 no
C320 C321 1.530(14) yes
C320 C322 1.379(18) yes
C321 H3211 0.957 no
C321 H3212 0.963 no
C321 H3213 0.957 no
C322 C323 1.424(12) yes
C322 H3221 0.932 no
C323 C324 1.504(13) yes
C324 H3241 0.955 no
C324 H3242 0.963 no
C324 H3243 0.959 no
C325 N326 1.371(7) yes
C325 N338 1.369(7) yes
N326 C327 1.439(7) yes
N326 C336 1.388(7) yes
C327 C328 1.390(9) yes
C327 C333 1.387(9) yes
C328 C329 1.513(10) yes
C328 C330 1.395(9) yes
C329 H3291 0.961 no
C329 H3292 0.961 no
C329 H3293 0.963 no
C330 C331 1.384(11) yes
C330 H3301 0.937 no
C331 C332 1.381(12) yes
C331 C335 1.525(10) yes
C332 C333 1.405(10) yes
C332 H3321 0.940 no
C333 C334 1.496(10) yes
C334 H3341 0.956 no
C334 H3342 0.955 no
C334 H3343 0.966 no
C335 H3351 1.004 no
C335 H3352 1.007 no
C335 H3353 1.008 no
C336 C337 1.329(9) yes
C336 H3361 0.934 no
C337 N338 1.388(7) yes
C337 H3371 0.938 no
N338 C339 1.440(7) yes
C339 C340 1.390(9) yes
C339 C344 1.398(8) yes
C340 C341 1.406(8) yes
C340 C347 1.496(9) yes
C341 C342 1.383(9) yes
C341 H3411 0.942 no
C342 C343 1.382(11) yes
C342 C346 1.515(9) yes
C343 C344 1.399(9) yes
C343 H3431 0.941 no
C344 C345 1.501(10) yes
C345 H3451 0.956 no
C345 H3452 0.967 no
C345 H3453 0.957 no
C346 H3461 0.960 no
C346 H3462 0.956 no
C346 H3463 0.959 no
C347 H3471 0.956 no
C347 H3472 0.963 no
C347 H3473 0.962 no
B348 N349 1.380(7) yes
B348 H3481 1.397 no
B348 H3482 1.394 no
N349 C350 1.490(7) yes
N349 C356 1.494(7) yes
C350 C351 1.520(8) yes
C350 C355 1.532(8) yes
C350 H3501 0.986 no
C351 C352 1.533(8) yes
C351 H3511 0.980 no
C351 H3512 0.979 no
C352 C353 1.515(10) yes
C352 H3521 0.973 no
C352 H3522 0.974 no
C353 C354 1.510(11) yes
C353 H3531 0.975 no
C353 H3532 0.976 no
C354 C355 1.530(9) yes
C354 H3541 0.967 no
C354 H3542 0.975 no
C355 H3551 0.978 no
C355 H3552 0.976 no
C356 C357 1.512(9) yes
C356 C361 1.514(9) yes
C356 H3561 0.989 no
C357 C358 1.542(10) yes
C357 H3571 0.976 no
C357 H3572 0.978 no
C358 C359 1.480(12) yes
C358 H3581 0.978 no
C358 H3582 0.971 no
C359 C360 1.513(12) yes
C359 H3591 0.971 no
C359 H3592 0.975 no
C360 C361 1.524(9) yes
C360 H3601 0.979 no
C360 H3602 0.979 no
C361 H3611 0.982 no
C361 H3612 0.977 no
B401 C402 1.638(5) yes
B401 C416 1.648(5) yes
B401 C430 1.643(5) yes
B401 C444 1.650(5) yes
C402 C403 1.395(6) yes
C402 C407 1.407(7) yes
C403 C404 1.386(6) yes
C403 H4031 0.940 no
C404 C405 1.392(8) yes
C404 C412 1.495(4) yes
C405 C406 1.381(9) yes
C405 H4051 0.934 no
C406 C407 1.390(8) yes
C406 C408 1.492(5) yes
C407 H4071 0.937 no
C408 F4090 1.344(8) yes
C408 F4100 1.311(9) yes
C408 F4110 1.327(8) yes
C408 F4091 1.285(7) yes
C408 F4101 1.317(7) yes
C408 F4111 1.341(7) yes
C412 F413 1.321(5) yes
C412 F414 1.317(5) yes
C412 F415 1.320(5) yes
C416 C417 1.402(6) yes
C416 C421 1.413(7) yes
C417 C418 1.395(6) yes
C417 H4171 0.933 no
C418 C419 1.344(8) yes
C418 C426 1.497(4) yes
C419 C420 1.364(8) yes
C419 H4191 0.935 no
C420 C421 1.403(7) yes
C420 C422 1.483(6) yes
C421 H4211 0.930 no
C422 F423 1.332(4) yes
C422 F424 1.342(4) yes
C422 F425 1.340(4) yes
C426 F4270 1.296(6) yes
C426 F4280 1.339(6) yes
C426 F4290 1.287(7) yes
C426 F4271 1.308(9) yes
C426 F4281 1.349(9) yes
C426 F4291 1.317(9) yes
C430 C431 1.399(6) yes
C430 C435 1.410(6) yes
C431 C432 1.386(5) yes
C431 H4311 0.936 no
C432 C433 1.380(7) yes
C432 C440 1.489(4) yes
C433 C434 1.388(8) yes
C433 H4331 0.939 no
C434 C435 1.390(8) yes
C434 C436 1.491(5) yes
C435 H4351 0.940 no
C436 F4370 1.303(9) yes
C436 F4380 1.309(9) yes
C436 F4390 1.342(9) yes
C436 F4371 1.327(7) yes
C436 F4381 1.315(7) yes
C436 F4391 1.320(7) yes
C440 F441 1.331(5) yes
C440 F442 1.328(5) yes
C440 F443 1.332(5) yes
C444 C445 1.400(5) yes
C444 C449 1.397(6) yes
C445 C446 1.405(5) yes
C445 H4451 0.933 no
C446 C447 1.378(7) yes
C446 C454 1.487(4) yes
C447 C448 1.375(8) yes
C447 H4471 0.930 no
C448 C449 1.398(8) yes
C448 C450 1.505(5) yes
C449 H4491 0.936 no
C450 F451 1.310(5) yes
C450 F452 1.303(5) yes
C450 F453 1.298(5) yes
C454 F455 1.328(5) yes
C454 F456 1.336(4) yes
C454 F457 1.332(4) yes
Rh501 C502 2.051(5) yes
Rh501 C525 2.064(6) yes
Rh501 B548 2.165(6) yes
Rh501 H5011 1.534 no
Rh501 H5012 1.528 no
Rh501 H5481 1.964 no
Rh501 H5482 1.952 no
C502 N503 1.367(7) yes
C502 N506 1.362(7) yes
N503 C504 1.393(7) yes
N503 C516 1.438(7) yes
C504 C505 1.329(9) yes
C504 H5041 0.941 no
C505 N506 1.396(8) yes
C505 H5051 0.936 no
N506 C507 1.443(7) yes
C507 C508 1.396(9) yes
C507 C513 1.382(9) yes
C508 C509 1.394(9) yes
C508 C515 1.511(10) yes
C509 C510 1.365(10) yes
C509 H5091 0.929 no
C510 C511 1.514(9) yes
C510 C512 1.388(11) yes
C511 H5111 0.963 no
C511 H5112 0.959 no
C511 H5113 0.965 no
C512 C513 1.395(9) yes
C512 H5121 0.938 no
C513 C514 1.510(11) yes
C514 H5141 0.961 no
C514 H5142 0.961 no
C514 H5143 0.962 no
C515 H5151 0.958 no
C515 H5152 0.959 no
C515 H5153 0.957 no
C516 C517 1.405(8) yes
C516 C523 1.395(8) yes
C517 C518 1.495(8) yes
C517 C519 1.391(8) yes
C518 H5181 0.964 no
C518 H5182 0.965 no
C518 H5183 0.965 no
C519 C520 1.380(9) yes
C519 H5191 0.939 no
C520 C521 1.519(9) yes
C520 C522 1.384(10) yes
C521 H5211 0.956 no
C521 H5212 0.964 no
C521 H5213 0.964 no
C522 C523 1.386(9) yes
C522 H5221 0.942 no
C523 C524 1.502(9) yes
C524 H5241 0.961 no
C524 H5242 0.953 no
C524 H5243 0.962 no
C525 N526 1.368(7) yes
C525 N538 1.352(8) yes
N526 C527 1.435(9) yes
N526 C536 1.397(9) yes
C527 C528 1.391(11) yes
C527 C533 1.401(10) yes
C528 C529 1.493(10) yes
C528 C530 1.395(10) yes
C529 H5291 0.959 no
C529 H5292 0.953 no
C529 H5293 0.957 no
C530 C531 1.340(13) yes
C530 H5301 0.935 no
C531 C532 1.377(17) yes
C531 C535 1.532(14) yes
C532 C533 1.423(15) yes
C532 H5321 0.930 no
C533 C534 1.497(14) yes
C534 H5341 0.961 no
C534 H5342 0.958 no
C534 H5343 0.965 no
C535 H5351 0.962 no
C535 H5352 0.958 no
C535 H5353 0.959 no
C536 C537 1.327(12) yes
C536 H5361 0.932 no
C537 N538 1.388(8) yes
C537 H5371 0.933 no
N538 C539 1.446(9) yes
C539 C540 1.397(10) yes
C539 C544 1.394(10) yes
C540 C541 1.398(11) yes
C540 C547 1.500(11) yes
C541 C542 1.386(12) yes
C541 H5411 0.934 no
C542 C543 1.378(13) yes
C542 C546 1.515(12) yes
C543 C544 1.379(11) yes
C543 H5431 0.933 no
C544 C545 1.520(11) yes
C545 H5451 0.956 no
C545 H5452 0.960 no
C545 H5453 0.955 no
C546 H5461 0.958 no
C546 H5462 0.959 no
C546 H5463 0.956 no
C547 H5471 0.959 no
C547 H5472 0.958 no
C547 H5473 0.955 no
B548 N549 1.380(7) yes
B548 H5481 1.396 no
B548 H5482 1.393 no
N549 C550 1.485(7) yes
N549 C556 1.490(7) yes
C550 C551 1.533(7) yes
C550 C555 1.524(8) yes
C550 H5501 0.990 no
C551 C552 1.539(9) yes
C551 H5511 0.970 no
C551 H5512 0.976 no
C552 C553 1.515(9) yes
C552 H5521 0.977 no
C552 H5522 0.974 no
C553 C554 1.523(9) yes
C553 H5531 0.972 no
C553 H5532 0.980 no
C554 C555 1.519(9) yes
C554 H5541 0.981 no
C554 H5542 0.970 no
C555 H5551 0.975 no
C555 H5552 0.977 no
C556 C557 1.500(9) yes
C556 C561 1.505(8) yes
C556 H5561 0.991 no
C557 C558 1.540(10) yes
C557 H5571 0.974 no
C557 H5572 0.975 no
C558 C559 1.514(12) yes
C558 H5581 0.971 no
C558 H5582 0.976 no
C559 C560 1.511(11) yes
C559 H5591 0.972 no
C559 H5592 0.975 no
C560 C561 1.531(9) yes
C560 H5601 0.968 no
C560 H5602 0.976 no
C561 H5611 0.977 no
C561 H5612 0.983 no
B601 C602 1.664(7) yes
B601 C616 1.627(6) yes
B601 C630 1.644(7) yes
B601 C644 1.699(7) yes
B601 C616 1.627(6) yes
B601 C702 1.661(7) yes
B601 C730 1.653(8) yes
B601 C744 1.553(8) yes
C602 C603 1.414(8) yes
C602 C607 1.367(13) yes
C603 C604 1.430(8) yes
C603 H6031 0.918 no
C604 C605 1.393(14) yes
C604 C612 1.490(6) yes
C605 C606 1.381(16) yes
C605 H6051 0.929 no
C606 C607 1.393(15) yes
C606 C608 1.496(8) yes
C607 H6071 0.939 no
C608 F609 1.332(7) yes
C608 F610 1.303(8) yes
C608 F611 1.320(8) yes
C612 F613 1.303(8) yes
C612 F614 1.315(7) yes
C612 F615 1.328(8) yes
C616 C617 1.403(6) yes
C616 C621 1.417(8) yes
C617 C618 1.403(6) yes
C617 H6171 0.929 no
C618 C619 1.378(8) yes
C618 C626 1.490(4) yes
C619 C620 1.394(10) yes
C619 H6191 0.946 no
C620 C621 1.378(10) yes
C620 C622 1.500(6) yes
C621 H6211 0.935 no
C622 F623 1.285(5) yes
C622 F624 1.301(6) yes
C622 F625 1.288(6) yes
C626 F6270 1.318(8) yes
C626 F6280 1.330(8) yes
C626 F6290 1.344(8) yes
C626 F6271 1.296(8) yes
C626 F6281 1.319(7) yes
C626 F6291 1.306(7) yes
C630 C631 1.396(8) yes
C630 C635 1.400(13) yes
C631 C632 1.396(8) yes
C631 H6311 0.926 no
C632 C633 1.385(12) yes
C632 C640 1.488(6) yes
C633 C634 1.379(15) yes
C633 H6331 0.922 no
C634 C635 1.352(17) yes
C634 C636 1.495(8) yes
C635 H6351 0.920 no
C636 F637 1.307(7) yes
C636 F638 1.326(8) yes
C636 F639 1.320(8) yes
C640 F641 1.325(8) yes
C640 F642 1.309(7) yes
C640 F643 1.311(8) yes
C644 C645 1.417(7) yes
C644 C649 1.417(15) yes
C645 C646 1.403(7) yes
C645 H6451 0.941 no
C646 C647 1.375(13) yes
C646 C654 1.498(6) yes
C647 C648 1.397(15) yes
C647 H6471 0.930 no
C648 C649 1.424(16) yes
C648 C650 1.492(8) yes
C649 H6491 0.919 no
C650 F651 1.307(8) yes
C650 F652 1.305(7) yes
C650 F653 1.327(8) yes
C654 F655 1.325(7) yes
C654 F656 1.332(7) yes
C654 F657 1.324(7) yes
C702 C703 1.416(8) yes
C702 C707 1.376(17) yes
C703 C704 1.407(8) yes
C703 H7031 0.925 no
C704 C705 1.395(19) yes
C704 C712 1.491(6) yes
C705 C706 1.40(2) yes
C705 H7051 0.928 no
C706 C707 1.36(2) yes
C706 C708 1.488(9) yes
C707 H7071 0.926 no
C708 F709 1.324(9) yes
C708 F710 1.318(9) yes
C708 F711 1.295(9) yes
C712 F713 1.333(9) yes
C712 F714 1.301(8) yes
C712 F715 1.318(8) yes
C730 C731 1.401(9) yes
C730 C735 1.368(16) yes
C731 C732 1.400(9) yes
C731 H7311 0.921 no
C732 C733 1.40(2) yes
C732 C740 1.486(7) yes
C733 C734 1.38(3) yes
C733 H7331 0.932 no
C734 C735 1.44(2) yes
C734 C736 1.489(9) yes
C735 H7351 0.928 no
C736 F737 1.281(9) yes
C736 F738 1.298(9) yes
C736 F739 1.334(9) yes
C740 F741 1.305(9) yes
C740 F742 1.319(9) yes
C740 F743 1.311(9) yes
C744 C745 1.366(8) yes
C744 C749 1.378(16) yes
C745 C746 1.361(9) yes
C745 H7451 0.927 no
C746 C747 1.385(18) yes
C746 C754 1.483(7) yes
C747 C748 1.35(2) yes
C747 H7471 0.927 no
C748 C749 1.34(2) yes
C748 C750 1.486(9) yes
C749 H7491 0.928 no
C750 F751 1.297(9) yes
C750 F752 1.314(9) yes
C750 F753 1.325(9) yes
C754 F755 1.300(9) yes
C754 F756 1.309(9) yes
C754 F757 1.315(9) yes

loop_
_geom_hbond_atom_site_label_D
_geom_hbond_atom_site_label_H
_geom_hbond_atom_site_label_A
_geom_hbond_angle_DHA
_geom_hbond_distance_DH
_geom_hbond_distance_HA
_geom_hbond_distance_DA
_geom_hbond_publ_flag
C603 H6031 C746 127 0.92 2.59 3.221(10) yes
C603 H6031 C747 125 0.92 2.09 2.719(10) yes
C748 H6031 C602 132 1.08 2.02 2.862(10) yes
C748 H6031 C744 126 1.08 1.56 2.368(10) yes
C635 H6351 C734 125 0.92 2.44 3.060(10) yes
C731 H7311 C632 120 0.92 2.54 3.110(10) yes
